data_4132944
loop_
_publ_author_name
'Liu, Wenbin'
'Ren, Zhi'
'Bosse, Aaron T.'
'Liao, Kuangbiao'
'Goldstein, Elizabeth L.'
'Bacsa, John'
'Musaev, Djamaladdin G.'
'Stoltz, Brian M.'
'Davies, Huw M. L.'

_publ_section_title
;
 Catalyst-Controlled Selective Functionalization of Unactivated C-H Bonds
 in the Presence of Electronically Activated C-H Bonds.
;
_journal_issue 38
_journal_name_full 'Journal of the American Chemical Society'
_journal_page_first 12247
_journal_page_last 12255
_journal_paper_doi 10.1021/jacs.8b07534
_journal_volume 140
_journal_year 2018
_chemical_absolute_configuration ad
_chemical_formula_moiety 'C90 H65 Br4 Cl4 N O9 Rh2, C92 H66 Br4 Cl4 N2 O8 Rh2'
_chemical_formula_sum 'C182 H131 Br8 Cl8 N3 O17 Rh4'
_chemical_formula_weight 3966.41
_space_group_crystal_system monoclinic
_space_group_IT_number 4
_space_group_name_Hall 'P 2yb'
_space_group_name_H-M_alt 'P 1 21 1'
_atom_sites_solution_hydrogens mixed
_atom_sites_solution_primary dual
_audit_creation_date 2018-06-03
_audit_creation_method
;
Olex2 1.2-dev
(compiled 2018.05.18 svn.r3508 for OlexSys, GUI svn.r5497)
;
_cell_angle_alpha 90
_cell_angle_beta 106.965(2)
_cell_angle_gamma 90
_cell_formula_units_Z 2
_cell_length_a 21.4690(3)
_cell_length_b 17.1974(3)
_cell_length_c 29.1637(4)
_cell_measurement_reflns_used 49303
_cell_measurement_temperature 100.3(5)
_cell_measurement_theta_max 72.4860
_cell_measurement_theta_min 2.3110
_cell_volume 10299.0(3)
_computing_cell_refinement 'CrysAlisPro 1.171.39.33a (Rigaku OD, 2017)'
_computing_data_collection 'CrysAlisPro 1.171.39.33a (Rigaku OD, 2017)'
_computing_data_reduction 'CrysAlisPro 1.171.39.33a (Rigaku OD, 2017)'
_computing_molecular_graphics 'Olex2 (Dolomanov et al., 2009)'
_computing_publication_material 'Olex2 (Dolomanov et al., 2009)'
_computing_structure_refinement 'SHELXL-2014 (Sheldrick, 2015)'
_computing_structure_solution 'SHELXT (Sheldrick, 2015)'
_diffrn_ambient_environment N~2~
_diffrn_ambient_temperature 100(2)
_diffrn_detector HyPix
_diffrn_detector_type HyPix
_diffrn_measured_fraction_theta_full 0.996
_diffrn_measured_fraction_theta_max 0.995
_diffrn_measurement_details
;
List of Runs (angles in degrees, time in seconds):

  # Type    Start    End  Width  t~exp~   \w     \q     \k     \f   Frames
--------------------------------------------------------------------------
  1  \w     51.00  77.00   0.50    3.00    --   47.12-125.00 -90.00   52
  2  \w     41.00  95.00   0.50    3.00    --   47.12-125.00 -30.00  108
  3  \w     35.00 112.00   0.50    7.21    --  103.57-125.00   0.00  154
  4  \w   -115.00 -70.00   0.50    7.21    --  -47.12-125.00   0.00   90
  5  \w     73.00  99.00   0.50    7.21    --  103.57 -99.00  60.00   52
  6  \w     31.00  72.00   0.50    7.21    --  103.57 -99.00-150.00   82
  7  \w     31.00  57.00   0.50    7.21    --  103.57 -99.00  60.00   52
  8  \w     38.00 110.00   0.50    7.21    --  103.57 -99.00 150.00  144
  9  \w   -151.00 -85.00   0.50    7.21    --  -88.50 -99.00 -60.00  132
 10  \w     43.00 101.00   0.50    7.21    --  103.57 -77.00   0.00  116
 11  \w     31.00 105.00   0.50    7.21    --  103.57 -77.00-120.00  148
 12  \w     50.00  87.00   0.50    7.21    --  103.57 -73.00-149.00   74
 13  \w    -10.00  68.00   0.50    7.21    --   47.12 -73.00-149.00  156
 14  \w   -118.00 -28.00   0.50    7.21    --  -47.12 -73.00-149.00  180
 15  \w   -146.00-120.00   0.50    7.21    --  -88.50 -73.00-149.00   52
 16  \w     31.00  81.00   0.50    7.21    --  103.57 -57.00   0.00  100
 17  \w     31.00  56.00   0.50    7.21    --  103.57 -57.00  90.00   50
 18  \w   -128.00 -77.00   0.50    7.21    --  -88.50 -38.00  90.00  102
 19  \w   -154.00 -74.00   0.50    7.21    --  -88.50 -38.00  60.00  160
 20  \w   -157.00 -77.00   0.50    7.21    --  -88.50 -38.00  30.00  160
 21  \w     30.00 118.00   0.50    7.21    --  103.57 -19.00-150.00  176
 22  \w   -116.00 -74.00   0.50    7.21    --  -88.50 -19.00  90.00   84
 23  \w   -159.00-123.00   0.50    7.21    --  -88.50 -19.00  90.00   72
 24  \w    -58.00  28.00   0.50    7.21    --  -47.12  19.00   0.00  172
 25  \w    152.00 177.00   0.50    7.21    --  103.57  38.00-120.00   50
 26  \w    106.00 132.00   0.50    7.21    --  103.57  38.00-120.00   52
 27  \w     92.00 117.00   0.50    7.21    --  103.57  38.00-180.00   50
 28  \w    -47.00 -22.00   0.50    7.21    --  -88.50  38.00 -90.00   50
 29  \w   -101.00 -67.00   0.50    7.21    --  -88.50  38.00 -90.00   68
 30  \w     33.00  84.00   0.50    7.21    --   47.12  57.00-150.00  102
 31  \w     82.00 176.00   0.50    7.21    --  103.57  73.00 -19.00  188
 32  \w     48.00  73.00   0.50    7.21    --   47.12  73.00 -19.00   50
 33  \w    -47.00  11.00   0.50    7.21    --  -47.12  73.00 -19.00  116
 34  \w    -57.00 -16.00   0.50    7.21    --  -88.50  73.00 -19.00   82
 35  \w    139.00 165.00   0.50    7.21    --  103.57 125.00  60.00   52
 36  \w     98.00 123.00   0.50    7.21    --  103.57 125.00  60.00   50
 37  \w    -50.00 -17.00   0.50    7.21    --  -88.50 125.00-150.00   66
;
_diffrn_measurement_device 'four-circle diffractometer'
_diffrn_measurement_device_type 'XtaLAB Synergy, Dualflex, HyPix'
_diffrn_measurement_method '\w scans'
_diffrn_orient_matrix_type 'CrysAlisPro convention (1999,Acta A55,543-557)'
_diffrn_orient_matrix_UB_11 -0.0245598000
_diffrn_orient_matrix_UB_12 -0.0068574000
_diffrn_orient_matrix_UB_13 -0.0550512000
_diffrn_orient_matrix_UB_21 -0.0434837000
_diffrn_orient_matrix_UB_22 0.0719489000
_diffrn_orient_matrix_UB_23 -0.0021849000
_diffrn_orient_matrix_UB_31 0.0560074000
_diffrn_orient_matrix_UB_32 0.0528385000
_diffrn_orient_matrix_UB_33 -0.0042044000
_diffrn_radiation_monochromator mirror
_diffrn_radiation_probe x-ray
_diffrn_radiation_type CuK\a
_diffrn_radiation_wavelength 1.54184
_diffrn_reflns_av_R_equivalents 0.0704
_diffrn_reflns_av_unetI/netI 0.0640
_diffrn_reflns_Laue_measured_fraction_full 0.996
_diffrn_reflns_Laue_measured_fraction_max 0.995
_diffrn_reflns_limit_h_max 25
_diffrn_reflns_limit_h_min -24
_diffrn_reflns_limit_k_max 20
_diffrn_reflns_limit_k_min -20
_diffrn_reflns_limit_l_max 35
_diffrn_reflns_limit_l_min -34
_diffrn_reflns_number 121262
_diffrn_reflns_point_group_measured_fraction_full 0.983
_diffrn_reflns_point_group_measured_fraction_max 0.980
_diffrn_reflns_theta_full 67.684
_diffrn_reflns_theta_max 68.249
_diffrn_reflns_theta_min 2.152
_diffrn_source 'micro-focus sealed X-ray tube'
_diffrn_source_current 1.0
_diffrn_source_type 'PhotonJet (Cu) X-ray Source'
_diffrn_source_voltage 50
_exptl_absorpt_coefficient_mu 5.741
_exptl_absorpt_correction_T_max 0.486
_exptl_absorpt_correction_T_min 0.028
_exptl_absorpt_correction_type gaussian
_exptl_absorpt_process_details
;
CrysAlisPro 1.171.39.33a (Rigaku Oxford Diffraction, 2017)
Numerical absorption correction based on gaussian integration over
			a multifaceted crystal model
Empirical absorption correction using spherical harmonics,
 implemented in SCALE3 ABSPACK scaling algorithm.
;
_exptl_crystal_colour green
_exptl_crystal_colour_primary green
_exptl_crystal_density_diffrn 1.279
_exptl_crystal_description needle
_exptl_crystal_F_000 3952
_exptl_crystal_recrystallization_method 'The material was recrystallised from --- by as supplied'
_exptl_crystal_size_max 0.344
_exptl_crystal_size_mid 0.112
_exptl_crystal_size_min 0.084
_platon_squeeze_details
;
TITL wl-2cl5br_a.res in P2(1)
CELL   21.4690   17.1974   29.1637     90.00    106.96     90.00
SPGR P21
# Solvent Accessible Volume =      3410
# Electrons Found in S.A.V. =       587
# Note: Atoms in Void are Labelled as Cxxx and Qxxx for all Others
C101 0.030 0.911 0.376 !       4.17 eA-3
C102 0.025 0.036 0.768 !       3.58 eA-3
C103 0.123 0.110 0.808 !       3.51 eA-3
C104 0.304 0.648 0.912 !       2.93 eA-3
Q105 0.664 0.011 0.592 !       2.88 eA-3
C106 0.023 0.893 0.412 !       2.88 eA-3
C107 0.991 0.326 0.599 !       2.77 eA-3
C108 0.992 0.470 0.294 !       2.73 eA-3
C109 0.376 0.599 0.261 !       2.68 eA-3
C110 0.328 0.718 0.911 !       2.61 eA-3
Q111 0.743 0.607 0.714 !       2.55 eA-3
C112 0.874 0.661 0.345 !       2.43 eA-3
C113 0.025 0.404 0.341 !       2.43 eA-3
C114 0.451 0.988 0.978 !       2.40 eA-3
C115 0.307 0.764 0.857 !       2.35 eA-3
C116 0.704 0.030 0.040 !       2.32 eA-3
C117 0.085 0.751 0.500 !       2.29 eA-3
C118 0.585 0.928 0.625 !       2.27 eA-3
C119 0.117 0.155 0.633 !       2.25 eA-3
C120 0.976 0.313 0.570 !       2.24 eA-3
C121 0.727 0.496 0.231 !       2.18 eA-3
C122 0.351 0.500 0.040 !       2.14 eA-3
Q123 0.024 0.266 0.301 !       2.13 eA-3
C124 0.381 0.565 0.240 !       2.12 eA-3
C125 0.260 0.978 0.787 !       2.09 eA-3
Q126 0.436 0.011 0.365 !       2.08 eA-3
C127 0.328 0.455 0.012 !       2.07 eA-3
C128 0.320 0.433 0.355 !       2.06 eA-3
C129 0.671 0.880 0.625 !       2.04 eA-3
Q130 0.134 0.454 0.114 !       2.03 eA-3
C131 0.320 0.567 0.967 !       2.03 eA-3
C132 0.596 0.421 0.087 !       2.02 eA-3
C133 0.353 0.479 0.329 !       1.99 eA-3
C134 0.968 0.482 0.661 !       1.98 eA-3
C135 0.287 0.052 0.760 !       1.98 eA-3
C136 0.045 0.287 0.631 !       1.90 eA-3
C137 0.047 0.941 0.435 !       1.89 eA-3
C138 0.529 0.044 0.985 !       1.87 eA-3
C139 0.936 0.703 0.384 !       1.87 eA-3
Q140 0.735 0.093 0.049 !       1.85 eA-3
C141 0.304 0.338 0.367 !       1.84 eA-3
C142 0.593 0.017 0.683 !       1.83 eA-3
C143 0.641 0.043 0.830 !       1.82 eA-3
C144 0.889 0.594 0.377 !       1.82 eA-3
C145 0.619 0.959 0.652 !       1.81 eA-3
C146 0.372 0.413 0.363 !       1.80 eA-3
C147 0.406 0.522 0.300 !       1.78 eA-3
C148 1.001 0.786 0.463 !       1.78 eA-3
C149 0.732 0.599 0.223 !       1.77 eA-3
C150 0.600 0.070 0.693 !       1.72 eA-3
C151 0.298 0.094 0.814 !       1.72 eA-3
C152 0.704 0.664 0.269 !       1.70 eA-3
C153 0.866 0.573 0.383 !       1.69 eA-3
C154 0.951 0.313 0.482 !       1.68 eA-3
C155 0.172 0.151 0.824 !       1.68 eA-3
C156 0.360 0.308 0.394 !       1.66 eA-3
C157 0.687 0.017 0.019 !       1.65 eA-3
C158 0.881 0.567 0.439 !       1.63 eA-3
C159 0.233 0.501 0.114 !       1.61 eA-3
C160 0.640 0.818 0.613 !       1.61 eA-3
C161 0.983 0.483 0.327 !       1.61 eA-3
Q162 0.789 0.033 0.853 !       1.60 eA-3
C163 0.732 0.019 0.841 !       1.59 eA-3
Q164 0.998 0.926 0.502 !       1.59 eA-3
C165 0.689 0.016 0.856 !       1.56 eA-3
Q166 0.617 0.465 0.486 !       1.55 eA-3
C167 0.618 0.008 0.818 !       1.54 eA-3
C168 0.350 0.870 0.930 !       1.52 eA-3
C169 0.797 0.664 0.184 !       1.52 eA-3
Q170 0.804 0.943 0.870 !       1.50 eA-3
C171 0.345 0.865 0.886 !       1.50 eA-3
C172 0.937 0.381 0.483 !       1.49 eA-3
Q173 0.588 0.938 0.535 !       1.49 eA-3
C174 0.522 0.968 0.972 !       1.48 eA-3
C175 0.280 0.113 0.749 !       1.47 eA-3
Q176 0.438 0.029 0.181 !       1.47 eA-3
C177 0.361 0.489 0.300 !       1.47 eA-3
C178 0.893 0.589 0.403 !       1.46 eA-3
C179 0.691 0.543 0.160 !       1.45 eA-3
C180 0.024 0.858 0.706 !       1.44 eA-3
C181 0.306 0.924 0.904 !       1.43 eA-3
C182 0.280 0.645 0.877 !       1.40 eA-3
C183 0.291 0.048 0.807 !       1.39 eA-3
Q184 0.469 0.606 0.791 !       1.39 eA-3
C185 0.901 0.734 0.320 !       1.37 eA-3
C186 0.852 0.611 0.409 !       1.37 eA-3
C187 0.857 0.721 0.263 !       1.37 eA-3
Q188 0.532 0.063 0.938 !       1.37 eA-3
C189 0.357 0.536 0.008 !       1.35 eA-3
C190 0.962 0.969 0.737 !       1.33 eA-3
C191 0.609 0.467 0.058 !       1.33 eA-3
C192 0.062 0.984 0.708 !       1.31 eA-3
C193 0.352 0.936 0.926 !       1.30 eA-3
C194 0.431 0.514 0.018 !       1.30 eA-3
Q195 0.407 0.454 0.079 !       1.30 eA-3
C196 0.720 0.980 0.984 !       1.29 eA-3
C197 0.250 0.015 0.827 !       1.28 eA-3
Q198 0.561 0.516 0.368 !       1.27 eA-3
C199 0.358 0.291 0.362 !       1.27 eA-3
;
_refine_diff_density_max 2.315
_refine_diff_density_min -2.101
_refine_diff_density_rms 0.121
_refine_ls_abs_structure_details
;
 Refined as an inversion twin.
;
_refine_ls_abs_structure_Flack 0.066(12)
_refine_ls_extinction_method none
_refine_ls_goodness_of_fit_ref 1.079
_refine_ls_hydrogen_treatment constr
_refine_ls_matrix_type full
_refine_ls_number_parameters 2131
_refine_ls_number_reflns 36989
_refine_ls_number_restraints 4101
_refine_ls_restrained_S_all 1.225
_refine_ls_R_factor_all 0.0935
_refine_ls_R_factor_gt 0.0813
_refine_ls_shift/su_max 0.010
_refine_ls_shift/su_mean 0.000
_refine_ls_structure_factor_coef Fsqd
_refine_ls_weighting_details 'w=1/[\s^2^(Fo^2^)+(0.1417P)^2^+19.4469P] where P=(Fo^2^+2Fc^2^)/3'
_refine_ls_weighting_scheme calc
_refine_ls_wR_factor_gt 0.2229
_refine_ls_wR_factor_ref 0.2353
_reflns_Friedel_coverage 0.902
_reflns_Friedel_fraction_full 0.970
_reflns_Friedel_fraction_max 0.964
_reflns_number_gt 30571
_reflns_number_total 36989
_reflns_threshold_expression 'I > 2\s(I)'
_cod_data_source_file ja8b07534_si_004.cif
_cod_data_source_block wl-2cl5br_sq
_cod_database_code 4132944
_shelx_shelxl_version_number 2018/3
_chemical_oxdiff_formula 'C350  H462  O112  Cl56  Br28  Rh28  '
_shelx_space_group_comment
;
The symmetry employed for this shelxl refinement is uniquely defined
by the following loop, which should always be used as a source of
symmetry information in preference to the above space-group names.
They are only intended as comments.
;
_reflns_odcompleteness_completeness 99.47
_reflns_odcompleteness_iscentric 1
_reflns_odcompleteness_theta 68.13
_olex2_refinement_description
;
1. Twinned data refinement
 Scales: 0.934(12)
 0.066(12)
2. Fixed Uiso
 At 1.2 times of:
  All C(H) groups, All C(H,H) groups
 At 1.5 times of:
  All C(H,H,H) groups, All O(H,H) groups
3. Restrained distances
 Rh2-O1_12 \\sim Rh2-O1_4
 with sigma of 0.002
 Rh1-O2_4 \\sim Rh1-O2_12
 with sigma of 0.002
4. Uiso/Uaniso restraints and constraints
Uanis(C23_10) \\sim Ueq: with sigma of 0.002 and sigma for terminal atoms of
0.004
Uanis(C21_2) \\sim Ueq: with sigma of 0.002 and sigma for terminal atoms of
0.004
Uanis(Br1_8) \\sim Ueq: with sigma of 0.002 and sigma for terminal atoms of
0.004
Uanis(C4_8) \\sim Ueq, Uanis(C9_8) \\sim Ueq, Uanis(C8_8) \\sim Ueq,
Uanis(C7_8) \\sim Ueq, Uanis(C6_8) \\sim Ueq, Uanis(C5_8) \\sim Ueq,
Uanis(Cl1_8) \\sim Ueq, Uanis(Br1_8) \\sim Ueq: with sigma of 0.001 and sigma
for terminal atoms of 0.002
Uanis(C18_7) \\sim Ueq, Uanis(C19_7) \\sim Ueq: with sigma of 0.001 and sigma
for terminal atoms of 0.002
Uanis(C23_11) \\sim Ueq: with sigma of 0.002 and sigma for terminal atoms of
0.004
Uanis(C11_4) = Uanis(C11_12)
Uanis(C15_12) = Uanis(C15_4)
Uanis(C22_4) = Uanis(C22_12)
Uanis(C18_12) = Uanis(C18_4)
Uanis(C17_12) = Uanis(C17_4)
Uanis(C21_12) = Uanis(C21_4)
Uanis(C10_4) = Uanis(C10_12)
Uanis(Cl1_12) = Uanis(Cl1_4)
Uanis(C5_12) = Uanis(C5_4)
Uanis(C6_12) = Uanis(C7_4)
Uanis(C1_4) = Uanis(C1_12)
Uanis(C2_4) = Uanis(C2_12)
Uanis(O2_12) = Uanis(O2_4)
Uanis(O1_12) = Uanis(O1_4)
Uanis(C3_12) = Uanis(C3_4)
Uanis(Br1_12) = Uanis(Br1_4)
Uanis(C7_12) = Uanis(C8_4)
Uanis(C6_12) = Uanis(C6_4)
5. Rigid body (RIGU) restrains
 C1_8, Br1_8, C8_8, C7_8, C9_8, C6_8, C4_8, C5_8, C2_8, Cl1_8, C3_8, C10_8,
 O1_8, O2_8, C11_8, C17_8, C12_8, C16_8, C18_8, C22_8, C13_8, C15_8, C19_8,
 C21_8, C14_8, C20_8, Br1_8, C8_8, C8_8, C7_8, C9_8, C8_8, C7_8, C6_8, C9_8,
 C4_8, C6_8, C5_8, C4_8, C2_8, C5_8, C4_8, Cl1_8, C5_8, C2_8, C1_8, C3_8, C2_8,
 C2_8, C10_8, O1_8, C1_8, O2_8, C1_8, C3_8, C10_8, C3_8, C11_8, C3_8, C17_8,
 C12_8, C11_8, C16_8, C11_8, C18_8, C17_8, C22_8, C17_8, C13_8, C12_8, C16_8,
 C15_8, C19_8, C18_8, C22_8, C21_8, C14_8, C13_8, C15_8, C14_8, C20_8, C19_8,
 C21_8, C20_8
 with sigma for 1-2 distances of 0.001 and sigma for 1-3 distances of 0.001
 C15_7, Br1_7, C8_7, C7_7, C9_7, C6_7, C4_7, C5_7, C2_7, Cl1_7, C1_7, C3_7,
 C10_7, O1_7, O2_7, C11_7, C17_7, C12_7, C16_7, C18_7, C22_7, C13_7, C19_7,
 C21_7, C14_7, C20_7, Br1_7, C8_7, C8_7, C7_7, C9_7, C8_7, C7_7, C6_7, C9_7,
 C4_7, C6_7, C5_7, C4_7, C2_7, C5_7, C4_7, Cl1_7, C5_7, C2_7, C1_7, C3_7, C2_7,
 C2_7, C10_7, O1_7, C1_7, O2_7, C1_7, C3_7, C10_7, C3_7, C11_7, C3_7, C17_7,
 C12_7, C11_7, C16_7, C11_7, C18_7, C17_7, C22_7, C17_7, C13_7, C12_7, C16_7,
 C15_7, C19_7, C18_7, C22_7, C21_7, C14_7, C13_7, C15_7, C14_7, C20_7, C19_7,
 C21_7, C20_7
 with sigma for 1-2 distances of 0.001 and sigma for 1-3 distances of 0.001
 Br1_6, C8_6, C7_6, C9_6, C6_6, C4_6, C5_6, C2_6, Cl1_6, C1_6, C3_6, C10_6,
 O1_6, O2_6, C11_6, C17_6, C12_6, C16_6, C18_6, C22_6, C13_6, C15_6, C19_6,
 C21_6, C14_6, C20_6, Br1_6, C8_6, C8_6, C7_6, C9_6, C8_6, C7_6, C6_6, C9_6,
 C4_6, C6_6, C5_6, C4_6, C2_6, C5_6, C4_6, Cl1_6, C5_6, C2_6, C1_6, C3_6, C2_6,
 C2_6, C10_6, O1_6, C1_6, O2_6, C1_6, C3_6, C10_6, C3_6, C11_6, C3_6, C17_6,
 C12_6, C11_6, C16_6, C11_6, C18_6, C17_6, C22_6, C17_6, C13_6, C12_6, C16_6,
 C15_6, C19_6, C18_6, C22_6, C21_6, C14_6, C13_6, C15_6, C14_6, C20_6, C19_6,
 C21_6, C20_6
 with sigma for 1-2 distances of 0.001 and sigma for 1-3 distances of 0.001
 C23_10, N1_10, C24_10, N1_10, C23_10, C24_10, C23_10
 with sigma for 1-2 distances of 0.001 and sigma for 1-3 distances of 0.001
 N1_9, C23_9, C24_9, N1_9, C23_9, C24_9, C23_9
 with sigma for 1-2 distances of 0.001 and sigma for 1-3 distances of 0.001
 C3_3, Br1_3, C8_3, C7_3, C9_3, C6_3, C4_3, C5_3, C2_3, Cl1_3, C1_3, C10_3,
 O1_3, O2_3, C11_3, C17_3, C12_3, C16_3, C18_3, C22_3, C13_3, C15_3, C19_3,
 C21_3, C14_3, C20_3, Br1_3, C8_3, C8_3, C7_3, C9_3, C8_3, C7_3, C6_3, C9_3,
 C4_3, C6_3, C5_3, C4_3, C2_3, C5_3, C4_3, Cl1_3, C5_3, C2_3, C1_3, C3_3, C2_3,
 C2_3, C10_3, O1_3, C1_3, O2_3, C1_3, C3_3, C10_3, C3_3, C11_3, C3_3, C17_3,
 C12_3, C11_3, C16_3, C11_3, C18_3, C17_3, C22_3, C17_3, C13_3, C12_3, C16_3,
 C15_3, C19_3, C18_3, C22_3, C21_3, C14_3, C13_3, C15_3, C14_3, C20_3, C19_3,
 C21_3, C20_3
 with sigma for 1-2 distances of 0.001 and sigma for 1-3 distances of 0.001
 Br1_5, Cl1_5, O1_5, O2_5, C1_5, C2_5, C3_5, C4_5, C5_5, C6_5, C7_5, C8_5,
 C9_5, C10_5, C11_5, C12_5, C13_5, C14_5, C15_5, C16_5, C17_5, C18_5, C19_5,
 C20_5, C21_5, C22_5
 with sigma for 1-2 distances of 0.001 and sigma for 1-3 distances of 0.001
 C17_2, C22_2, C21_2, C20_2, C19_2, C18_2
 with sigma for 1-2 distances of 0.0002 and sigma for 1-3 distances of 0.0002
 Br1_12, Cl1_12, O1_12, O2_12, C1_12, C2_12, C3_12, C4_12, C5_12, C6_12, H6_12,
  C7_12, H7_12, C8_12, C9_12, H9_12, C10_12, H10A_12, H10B_12, C11_12, C12_12,
 H12_12, C13_12, H13_12, C14_12, H14_12, C15_12, H15_12, C16_12, H16_12, C17_12,
  C18_12, H18_12, C19_12, H19_12, C20_12, H20_12, C21_12, H21_12, C22_12, H22_12
 with sigma for 1-2 distances of 0.0001 and sigma for 1-3 distances of 0.0001
 Br1_4, Cl1_4, O1_4, O2_4, C1_4, C2_4, C3_4, C4_4, C5_4, C6_4, H6_4, C7_4,
 H7_4, C8_4, C9_4, H9_4, C10_4, H10A_4, H10B_4, C11_4, C12_4, H12_4, C13_4,
 H13_4, C14_4, H14_4, C15_4, H15_4, C16_4, H16_4, C17_4, C18_4, H18_4, C19_4,
 H19_4, C20_4, H20_4, C21_4, H21_4, C22_4, H22_4
 with sigma for 1-2 distances of 0.0001 and sigma for 1-3 distances of 0.0001
 C17_7, C22_7, C21_7, C20_7, C19_7, C18_7
 with sigma for 1-2 distances of 0.0001 and sigma for 1-3 distances of 0.0001
 C3_7, C17_7
 with sigma for 1-2 distances of 0.0001 and sigma for 1-3 distances of 0.0001
 N1_11, C23_11, C24_11
 with sigma for 1-2 distances of 0.0002 and sigma for 1-3 distances of 0.0002
6. Same fragment restrains
{Br1_2, Cl1_2, O1_2, O2_2, C1_2, C2_2, C3_2, C4_2, C5_2, C6_2, C7_2, C8_2,
C9_2, C10_2, C11_2, C12_2, C13_2, C14_2, C15_2, C16_2, C17_2, C18_2, C19_2,
C20_2, C21_2, C22_2}
{Br1_3, Cl1_3, O1_3, O2_3, C1_3, C2_3, C3_3, C4_3, C5_3, C6_3, C7_3, C8_3,
C9_3, C10_3, C11_3, C12_3, C13_3, C14_3, C15_3, C16_3, C17_3, C18_3, C19_3,
C20_3, C21_3, C22_3}
{Br1_4, Cl1_4, O1_4, O2_4, C1_4, C2_4, C3_4, C4_4, C5_4, C6_4, C7_4, C8_4,
C9_4, C10_4, C11_4, C12_4, C13_4, C14_4, C15_4, C16_4, C17_4, C18_4, C19_4,
C20_4, C21_4, C22_4}
{Br1_5, Cl1_5, O1_5, O2_5, C1_5, C2_5, C3_5, C4_5, C5_5, C6_5, C7_5, C8_5,
C9_5, C10_5, C11_5, C12_5, C13_5, C14_5, C15_5, C16_5, C17_5, C18_5, C19_5,
C20_5, C21_5, C22_5}
{Br1_6, Cl1_6, O1_6, O2_6, C1_6, C2_6, C3_6, C4_6, C5_6, C6_6, C7_6, C8_6,
C9_6, C10_6, C11_6, C12_6, C13_6, C14_6, C15_6, C16_6, C17_6, C18_6, C19_6,
C20_6, C21_6, C22_6}
{Br1_7, Cl1_7, O1_7, O2_7, C1_7, C2_7, C3_7, C4_7, C5_7, C6_7, C7_7, C8_7,
C9_7, C10_7, C11_7, C12_7, C13_7, C14_7, C15_7, C16_7, C17_7, C18_7, C19_7,
C20_7, C21_7, C22_7}
{Br1_8, Cl1_8, O1_8, O2_8, C1_8, C2_8, C3_8, C4_8, C5_8, C6_8, C7_8, C8_8,
C9_8, C10_8, C11_8, C12_8, C13_8, C14_8, C15_8, C16_8, C17_8, C18_8, C19_8,
C20_8, C21_8, C22_8}
{Br1_12, Cl1_12, O1_12, O2_12, C1_12, C2_12, C3_12, C4_12, C5_12, C6_12, C7_12,
C8_12, C9_12, C10_12, C11_12, C12_12, C13_12, C14_12, C15_12, C16_12, C17_12,
C18_12, C19_12, C20_12, C21_12, C22_12}
as
{Br1_1, Cl1_1, O1_1, O2_1, C1_1, C2_1, C3_1, C4_1, C5_1, C6_1, C7_1, C8_1,
C9_1, C10_1, C11_1, C12_1, C13_1, C14_1, C15_1, C16_1, C17_1, C18_1, C19_1,
C20_1, C21_1, C22_1} sigma for 1-2: 0.001 1-3: 0.002
{N1_10, C23_10, C24_10}
{N1_11, C23_11, C24_11}
as
{N1_9, C23_9, C24_9} sigma for 1-2: 0.001 1-3: 0.002
7. Others
 Sof(Br1)=Sof(Cl1)=Sof(O1)=Sof(O2)=Sof(C1)=Sof(C2)=Sof(C3)=Sof(C4)=Sof(C5)=
 Sof(C6)=Sof(H6)=Sof(C7)=Sof(H7)=Sof(C8)=Sof(C9)=Sof(H9)=Sof(C10)=Sof(H10A)=
 Sof(H10B)=Sof(C11)=Sof(C12)=Sof(H12)=Sof(C13)=Sof(H13)=Sof(C14)=Sof(H14)=
 Sof(C15)=Sof(H15)=Sof(C16)=Sof(H16)=Sof(C17)=Sof(C18)=Sof(H18)=Sof(C19)=
 Sof(H19)=Sof(C20)=Sof(H20)=Sof(C21)=Sof(H21)=Sof(C22)=Sof(H22)=1-FVAR(1)
 Sof(Br1)=Sof(Cl1)=Sof(O1)=Sof(O2)=Sof(C1)=Sof(C2)=Sof(C3)=Sof(C4)=Sof(C5)=
 Sof(C6)=Sof(H6)=Sof(C7)=Sof(H7)=Sof(C8)=Sof(C9)=Sof(H9)=Sof(C10)=Sof(H10A)=
 Sof(H10B)=Sof(C11)=Sof(C12)=Sof(H12)=Sof(C13)=Sof(H13)=Sof(C14)=Sof(H14)=
 Sof(C15)=Sof(H15)=Sof(C16)=Sof(H16)=Sof(C17)=Sof(C18)=Sof(H18)=Sof(C19)=
 Sof(H19)=Sof(C20)=Sof(H20)=Sof(C21)=Sof(H21)=Sof(C22)=Sof(H22)=FVAR(1)
8.a Rotating group:
 O4(H4A,H4B)
8.b Secondary CH2 refined with riding coordinates:
 C10(H10A,H10B), C10(H10A,H10B), C10(H10A,H10B), C10(H10A,H10B), C10(H10A,
 H10B), C10(H10A,H10B), C10(H10A,H10B), C10(H10A,H10B), C10(H10A,H10B)
8.c Aromatic/amide H refined with riding coordinates:
 C6(H6), C7(H7), C9(H9), C12(H12), C13(H13), C14(H14), C15(H15), C16(H16),
 C18(H18), C19(H19), C20(H20), C21(H21), C22(H22), C6(H6), C7(H7), C9(H9),
 C12(H12), C13(H13), C14(H14), C15(H15), C16(H16), C18(H18), C19(H19), C20(H20),
  C21(H21), C22(H22), C6(H6), C7(H7), C9(H9), C12(H12), C13(H13), C14(H14),
 C15(H15), C16(H16), C18(H18), C19(H19), C20(H20), C21(H21), C22(H22), C6(H6),
 C7(H7), C9(H9), C12(H12), C13(H13), C14(H14), C15(H15), C16(H16), C18(H18),
 C19(H19), C20(H20), C21(H21), C22(H22), C6(H6), C7(H7), C9(H9), C12(H12),
 C13(H13), C14(H14), C15(H15), C16(H16), C18(H18), C19(H19), C20(H20), C21(H21),
  C22(H22), C6(H6), C7(H7), C9(H9), C12(H12), C13(H13), C14(H14), C15(H15),
 C16(H16), C18(H18), C19(H19), C20(H20), C21(H21), C22(H22), C6(H6), C7(H7),
 C9(H9), C12(H12), C13(H13), C14(H14), C15(H15), C16(H16), C18(H18), C19(H19),
 C20(H20), C21(H21), C22(H22), C6(H6), C7(H7), C9(H9), C12(H12), C13(H13),
 C14(H14), C15(H15), C16(H16), C18(H18), C19(H19), C20(H20), C21(H21), C22(H22),
  C6(H6), C7(H7), C9(H9), C12(H12), C13(H13), C14(H14), C15(H15), C16(H16),
 C18(H18), C19(H19), C20(H20), C21(H21), C22(H22)
8.d Idealised Me refined as rotating group:
 C24(H24A,H24B,H24C), C24(H24A,H24B,H24C), C24(H24A,H24B,H24C)
;
_platon_squeeze_void_probe_radius 1.20
_olex2_diffrn_ambient_temperature_device 'Oxford Cryosystems'
_olex2_exptl_crystal_mounting_method 'The crystal was mounted on a loop with paratone oil'
_olex2_submission_original_sample_id WL-2CL5BR
_olex2_submission_special_instructions 'No special instructions were received'
_oxdiff_exptl_absorpt_empirical_details
;
Empirical correction (ABSPACK) includes:
- Absorption correction using spherical harmonics
- Frame scaling
;
_oxdiff_exptl_absorpt_empirical_full_max 2.183
_oxdiff_exptl_absorpt_empirical_full_min 0.504

loop_
_space_group_symop_operation_xyz
'x, y, z'
'-x, y+1/2, -z'

loop_
_atom_site_label
_atom_site_type_symbol
_atom_site_fract_x
_atom_site_fract_y
_atom_site_fract_z
_atom_site_U_iso_or_equiv
_atom_site_adp_type
_atom_site_occupancy
_atom_site_site_symmetry_order
_atom_site_calc_flag
_atom_site_refinement_flags_posn
_atom_site_refinement_flags_adp
_atom_site_refinement_flags_occupancy
_atom_site_disorder_assembly
_atom_site_disorder_group
Rh3 Rh 0.38196(5) 0.53426(9) 0.64091(3) 0.0480(2) Uani 1 1 d . . . . .
Rh4 Rh 0.28778(5) 0.61139(9) 0.60644(4) 0.0514(2) Uani 1 1 d . . . . .
O4 O 0.1997(6) 0.6889(8) 0.5752(5) 0.086(4) Uani 1 1 d . . . . .
H4A H 0.200775 0.739624 0.569983 0.130 Uiso 1 1 d GR . . . .
H4B H 0.158534 0.673096 0.566210 0.130 Uiso 1 1 d GR . . . .
Rh1 Rh 0.74562(5) 0.51614(10) 0.82082(3) 0.0566(3) Uani 1 1 d D . . . .
Rh2 Rh 0.82189(5) 0.45000(10) 0.88434(3) 0.0585(3) Uani 1 1 d D . . . .
N1_9 N 0.8939(6) 0.3871(10) 0.9432(5) 0.084(4) Uani 1 1 d D U . . .
C23_9 C 0.9296(8) 0.3563(13) 0.9715(6) 0.102(7) Uani 1 1 d D U . . .
C24_9 C 0.9743(10) 0.3193(17) 1.0128(8) 0.123(10) Uani 1 1 d D U . . .
H24A_9 H 1.001435 0.283301 1.002306 0.185 Uiso 1 1 calc GR . . . .
H24B_9 H 0.950000 0.291929 1.030653 0.185 Uiso 1 1 calc GR . . . .
H24C_9 H 1.000978 0.358155 1.032884 0.185 Uiso 1 1 calc GR . . . .
N1_10 N 0.6743(6) 0.5711(8) 0.7573(4) 0.066(3) Uani 1 1 d D U . . .
C23_10 C 0.6427(9) 0.5916(11) 0.7232(6) 0.086(4) Uani 1 1 d D U . . .
C24_10 C 0.5974(13) 0.6139(15) 0.6777(7) 0.125(9) Uani 1 1 d D U . . .
H24A_10 H 0.615260 0.600351 0.652146 0.188 Uiso 1 1 calc GR . . . .
H24B_10 H 0.590123 0.668985 0.677377 0.188 Uiso 1 1 calc GR . . . .
H24C_10 H 0.556882 0.587092 0.673352 0.188 Uiso 1 1 calc GR . . . .
Br1_3 Br 0.49239(9) 0.7484(2) 0.90847(8) 0.1104(9) Uani 1 1 d D U . . .
Cl1_3 Cl 0.79398(13) 0.7437(2) 0.92145(15) 0.0761(10) Uani 1 1 d D U . . .
O1_3 O 0.7781(4) 0.4999(4) 0.9299(2) 0.057(2) Uani 1 1 d D U . . .
O2_3 O 0.7237(4) 0.5846(5) 0.87277(17) 0.058(2) Uani 1 1 d D U . . .
C1_3 C 0.7456(3) 0.5613(4) 0.9159(2) 0.056(2) Uani 1 1 d D U . . .
C2_3 C 0.7232(3) 0.6064(3) 0.9527(2) 0.063(2) Uani 1 1 d D U . . .
C3_3 C 0.7626(3) 0.6083(4) 1.0066(2) 0.065(2) Uani 1 1 d D U . . .
C4_3 C 0.6839(3) 0.6770(3) 0.9319(3) 0.069(3) Uani 1 1 d D U . . .
C5_3 C 0.7117(3) 0.7426(4) 0.9188(5) 0.068(3) Uani 1 1 d D U . . .
C6_3 C 0.6757(4) 0.8115(5) 0.9023(6) 0.085(4) Uani 1 1 d D U . . .
H6_3 H 0.695475 0.854160 0.892786 0.103 Uiso 1 1 calc R . . . .
C7_3 C 0.6117(4) 0.8138(5) 0.9007(6) 0.087(4) Uani 1 1 d D U . . .
H7_3 H 0.587438 0.858728 0.890630 0.104 Uiso 1 1 calc R . . . .
C8_3 C 0.5830(3) 0.7496(5) 0.9140(5) 0.079(3) Uani 1 1 d D U . . .
C9_3 C 0.6181(3) 0.6818(5) 0.9299(5) 0.071(3) Uani 1 1 d D U . . .
H9_3 H 0.597705 0.639450 0.939154 0.085 Uiso 1 1 calc R . . . .
C10_3 C 0.7049(3) 0.5577(4) 0.9891(2) 0.065(3) Uani 1 1 d D U . . .
H10A_3 H 0.665966 0.572099 0.997541 0.078 Uiso 1 1 calc R . . . .
H10B_3 H 0.712378 0.502116 0.988532 0.078 Uiso 1 1 calc R . . . .
C11_3 C 0.8301(3) 0.5709(5) 1.0246(2) 0.067(3) Uani 1 1 d D U . . .
C12_3 C 0.8433(5) 0.5297(9) 1.0680(4) 0.084(4) Uani 1 1 d D U . . .
H12_3 H 0.811883 0.524970 1.084008 0.101 Uiso 1 1 calc R . . . .
C13_3 C 0.9050(5) 0.4959(9) 1.0865(4) 0.091(4) Uani 1 1 d D U . . .
H13_3 H 0.914321 0.467064 1.114666 0.109 Uiso 1 1 calc R . . . .
C14_3 C 0.9513(4) 0.5052(9) 1.0635(4) 0.088(4) Uani 1 1 d D U . . .
H14_3 H 0.993404 0.487160 1.077610 0.106 Uiso 1 1 calc R . . . .
C15_3 C 0.9362(5) 0.5408(11) 1.0200(5) 0.109(7) Uani 1 1 d D U . . .
H15_3 H 0.965844 0.539768 1.002313 0.131 Uiso 1 1 calc R . . . .
C16_3 C 0.8771(4) 0.5784(8) 1.0017(4) 0.072(4) Uani 1 1 d D U . . .
H16_3 H 0.869502 0.608453 0.974130 0.086 Uiso 1 1 calc R . . . .
C17_3 C 0.7587(3) 0.6811(4) 1.0342(3) 0.063(3) Uani 1 1 d D U . . .
C18_3 C 0.8073(5) 0.7358(7) 1.0444(6) 0.090(5) Uani 1 1 d D U . . .
H18_3 H 0.843654 0.727401 1.033820 0.107 Uiso 1 1 calc R . . . .
C19_3 C 0.8044(6) 0.8031(7) 1.0698(6) 0.089(5) Uani 1 1 d D U . . .
H19_3 H 0.838704 0.838335 1.076786 0.106 Uiso 1 1 calc R . . . .
C20_3 C 0.7505(6) 0.8171(8) 1.0843(7) 0.105(7) Uani 1 1 d D U . . .
H20_3 H 0.749534 0.860367 1.103271 0.126 Uiso 1 1 calc R . . . .
C21_3 C 0.6987(6) 0.7690(8) 1.0716(7) 0.109(7) Uani 1 1 d D U . . .
H21_3 H 0.660937 0.781226 1.079566 0.131 Uiso 1 1 calc R . . . .
C22_3 C 0.7019(5) 0.7010(7) 1.0465(6) 0.085(5) Uani 1 1 d D U . . .
H22_3 H 0.665997 0.668145 1.037685 0.102 Uiso 1 1 calc R . . . .
Br1_5 Br 0.68814(8) 0.79033(14) 0.76783(8) 0.0842(5) Uani 1 1 d D U . . .
Cl1_5 Cl 0.41293(13) 0.6613(2) 0.77498(12) 0.0630(8) Uani 1 1 d D U . . .
O1_5 O 0.3426(3) 0.7065(4) 0.6340(3) 0.057(2) Uani 1 1 d D U . . .
O2_5 O 0.4256(3) 0.6307(3) 0.6764(3) 0.055(2) Uani 1 1 d D U . . .
C1_5 C 0.3945(3) 0.6945(3) 0.6676(2) 0.055(2) Uani 1 1 d D U . . .
C2_5 C 0.4303(3) 0.7655(3) 0.6930(2) 0.058(2) Uani 1 1 d D U . . .
C3_5 C 0.3942(3) 0.8423(3) 0.6970(2) 0.065(2) Uani 1 1 d D U . . .
C4_5 C 0.4896(3) 0.7450(4) 0.7331(2) 0.055(2) Uani 1 1 d D U . . .
C5_5 C 0.4871(3) 0.6960(6) 0.7702(3) 0.061(3) Uani 1 1 d D U . . .
C6_5 C 0.5440(3) 0.6680(6) 0.8046(3) 0.063(3) Uani 1 1 d D U . . .
H6_5 H 0.541155 0.630139 0.826654 0.076 Uiso 1 1 calc R . . . .
C7_5 C 0.6028(3) 0.6977(7) 0.8046(4) 0.072(3) Uani 1 1 d D U . . .
H7_5 H 0.640364 0.683402 0.828391 0.087 Uiso 1 1 calc R . . . .
C8_5 C 0.6065(3) 0.7489(8) 0.7693(4) 0.073(4) Uani 1 1 d D U . . .
C9_5 C 0.5512(3) 0.7719(7) 0.7333(3) 0.067(3) Uani 1 1 d D U . . .
H9_5 H 0.555187 0.805385 0.709322 0.080 Uiso 1 1 calc R . . . .
C10_5 C 0.4299(3) 0.8333(4) 0.6610(2) 0.067(3) Uani 1 1 d D U . . .
H10A_5 H 0.470195 0.862130 0.666153 0.081 Uiso 1 1 calc R . . . .
H10B_5 H 0.404350 0.828700 0.627660 0.081 Uiso 1 1 calc R . . . .
C11_5 C 0.3197(3) 0.8462(4) 0.6804(3) 0.070(3) Uani 1 1 d D U . . .
C12_5 C 0.2914(4) 0.8965(9) 0.6421(5) 0.086(4) Uani 1 1 d D U . . .
H12_5 H 0.317214 0.924783 0.627391 0.103 Uiso 1 1 calc R . . . .
C13_5 C 0.2234(4) 0.9030(12) 0.6264(7) 0.117(8) Uani 1 1 d D U . . .
H13_5 H 0.203685 0.936621 0.601366 0.140 Uiso 1 1 calc R . . . .
C14_5 C 0.1859(4) 0.8603(10) 0.6474(6) 0.110(6) Uani 1 1 d D U . . .
H14_5 H 0.140897 0.866049 0.637429 0.132 Uiso 1 1 calc R . . . .
C15_5 C 0.2140(4) 0.8093(11) 0.6831(7) 0.106(6) Uani 1 1 d D U . . .
H15_5 H 0.187805 0.778222 0.695912 0.128 Uiso 1 1 calc R . . . .
C16_5 C 0.2810(4) 0.8030(10) 0.7007(6) 0.092(5) Uani 1 1 d D U . . .
H16_5 H 0.299679 0.769534 0.726012 0.110 Uiso 1 1 calc R . . . .
C17_5 C 0.4220(4) 0.8929(4) 0.7402(3) 0.074(3) Uani 1 1 d D U . . .
C18_5 C 0.4235(8) 0.8697(6) 0.7855(3) 0.084(4) Uani 1 1 d D U . . .
H18_5 H 0.405586 0.821840 0.789451 0.101 Uiso 1 1 calc R . . . .
C19_5 C 0.4507(9) 0.9150(7) 0.8257(3) 0.101(5) Uani 1 1 d D U . . .
H19_5 H 0.453090 0.896397 0.856066 0.121 Uiso 1 1 calc R . . . .
C20_5 C 0.4741(10) 0.9871(8) 0.8201(4) 0.122(7) Uani 1 1 d D U . . .
H20_5 H 0.494290 1.016667 0.847040 0.147 Uiso 1 1 calc R . . . .
C21_5 C 0.4682(12) 1.0159(7) 0.7760(4) 0.128(8) Uani 1 1 d D U . . .
H21_5 H 0.480752 1.066784 0.772517 0.154 Uiso 1 1 calc R . . . .
C22_5 C 0.4432(11) 0.9693(6) 0.7359(4) 0.113(7) Uani 1 1 d D U . . .
H22_5 H 0.440518 0.988879 0.705624 0.136 Uiso 1 1 calc R . . . .
Br1_6 Br 0.41651(8) 0.42903(16) 0.90568(5) 0.0850(6) Uani 1 1 d D U . . .
Cl1_6 Cl 0.23904(16) 0.3674(2) 0.69194(9) 0.0626(8) Uani 1 1 d D U . . .
O1_6 O 0.2657(4) 0.6036(4) 0.6688(2) 0.053(2) Uani 1 1 d D U . . .
O2_6 O 0.3405(3) 0.5083(5) 0.6950(3) 0.0514(19) Uani 1 1 d D U . . .
C1_6 C 0.2918(3) 0.5489(4) 0.6969(2) 0.052(3) Uani 1 1 d D U . . .
C2_6 C 0.2640(3) 0.5309(3) 0.73778(19) 0.055(2) Uani 1 1 d D U . . .
C3_6 C 0.1923(3) 0.5486(4) 0.7354(2) 0.061(2) Uani 1 1 d D U . . .
C4_6 C 0.2965(3) 0.4625(3) 0.76711(19) 0.050(2) Uani 1 1 d D U . . .
C5_6 C 0.2864(5) 0.3869(3) 0.7504(2) 0.054(2) Uani 1 1 d D U . . .
C6_6 C 0.3139(6) 0.3218(4) 0.7792(3) 0.063(3) Uani 1 1 d D U . . .
H6_6 H 0.306603 0.271675 0.766868 0.076 Uiso 1 1 calc R . . . .
C7_6 C 0.3512(6) 0.3343(4) 0.8252(3) 0.067(3) Uani 1 1 d D U . . .
H7_6 H 0.369483 0.292422 0.844620 0.081 Uiso 1 1 calc R . . . .
C8_6 C 0.3617(5) 0.4088(4) 0.8427(2) 0.061(3) Uani 1 1 d D U . . .
C9_6 C 0.3327(4) 0.4725(4) 0.8151(2) 0.053(2) Uani 1 1 d D U . . .
H9_6 H 0.337536 0.521906 0.828599 0.063 Uiso 1 1 calc R . . . .
C10_6 C 0.2457(3) 0.6003(4) 0.7618(2) 0.062(2) Uani 1 1 d D U . . .
H10A_6 H 0.257185 0.599830 0.796489 0.075 Uiso 1 1 calc R . . . .
H10B_6 H 0.248931 0.650882 0.747905 0.075 Uiso 1 1 calc R . . . .
C11_6 C 0.1435(3) 0.5788(5) 0.6894(2) 0.064(3) Uani 1 1 d D U . . .
C12_6 C 0.1025(7) 0.6395(9) 0.6950(3) 0.093(6) Uani 1 1 d D U . . .
H12_6 H 0.106056 0.660148 0.725153 0.112 Uiso 1 1 calc R . . . .
C13_6 C 0.0561(8) 0.6682(10) 0.6541(4) 0.119(8) Uani 1 1 d D U . . .
H13_6 H 0.030807 0.710990 0.656601 0.143 Uiso 1 1 calc R . . . .
C14_6 C 0.0479(8) 0.6338(11) 0.6107(4) 0.116(8) Uani 1 1 d D U . . .
H14_6 H 0.014680 0.650343 0.584262 0.139 Uiso 1 1 calc R . . . .
C15_6 C 0.0881(7) 0.5752(10) 0.6059(3) 0.095(6) Uani 1 1 d D U . . .
H15_6 H 0.083240 0.553711 0.575823 0.114 Uiso 1 1 calc R . . . .
C16_6 C 0.1361(5) 0.5470(7) 0.6451(2) 0.066(3) Uani 1 1 d D U . . .
H16_6 H 0.163100 0.506810 0.641335 0.079 Uiso 1 1 calc R . . . .
C17_6 C 0.1599(3) 0.4950(5) 0.7622(2) 0.061(3) Uani 1 1 d D U . . .
C18_6 C 0.1188(6) 0.4366(7) 0.7395(3) 0.072(3) Uani 1 1 d D U . . .
H18_6 H 0.109565 0.431505 0.706466 0.086 Uiso 1 1 calc R . . . .
C19_6 C 0.0907(7) 0.3848(7) 0.7640(4) 0.082(4) Uani 1 1 d D U . . .
H19_6 H 0.065132 0.344000 0.747813 0.098 Uiso 1 1 calc R . . . .
C20_6 C 0.1008(6) 0.3944(7) 0.8121(4) 0.076(4) Uani 1 1 d D U . . .
H20_6 H 0.078909 0.362704 0.828120 0.092 Uiso 1 1 calc R . . . .
C21_6 C 0.1422(5) 0.4492(7) 0.8366(3) 0.072(3) Uani 1 1 d D U . . .
H21_6 H 0.149759 0.454238 0.869485 0.086 Uiso 1 1 calc R . . . .
C22_6 C 0.1734(5) 0.4984(7) 0.8124(3) 0.065(3) Uani 1 1 d D U . . .
H22_6 H 0.203815 0.534075 0.829691 0.078 Uiso 1 1 calc R . . . .
Br1_7 Br 0.32716(13) 0.10279(14) 0.63928(12) 0.1299(11) Uani 1 1 d D U . . .
Cl1_7 Cl 0.3331(3) 0.3856(2) 0.49951(17) 0.1056(17) Uani 1 1 d D U . . .
O1_7 O 0.2389(3) 0.5089(3) 0.5844(3) 0.057(2) Uani 1 1 d D U . . .
O2_7 O 0.3340(3) 0.4423(4) 0.6031(3) 0.0551(19) Uani 1 1 d D U . . .
C1_7 C 0.2724(3) 0.4478(4) 0.5862(3) 0.052(2) Uani 1 1 d D U . . .
C2_7 C 0.2377(3) 0.3762(3) 0.5611(2) 0.070(2) Uani 1 1 d D U . . .
C3_7 C 0.1748(3) 0.3810(4) 0.5183(2) 0.090(3) Uani 1 1 d D U . . .
C4_7 C 0.2833(3) 0.3093(3) 0.5628(2) 0.073(3) Uani 1 1 d D U . . .
C5_7 C 0.3272(6) 0.3077(5) 0.5363(4) 0.086(4) Uani 1 1 d D U . . .
C6_7 C 0.3680(6) 0.2428(5) 0.5363(5) 0.099(4) Uani 1 1 d D U . . .
H6_7 H 0.395564 0.242186 0.516977 0.119 Uiso 1 1 calc R . . . .
C7_7 C 0.3659(7) 0.1812(5) 0.5653(5) 0.102(5) Uani 1 1 d D U . . .
H7_7 H 0.390605 0.137030 0.564762 0.123 Uiso 1 1 calc R . . . .
C8_7 C 0.3272(7) 0.1847(6) 0.5954(5) 0.098(5) Uani 1 1 d D U . . .
C9_7 C 0.2863(6) 0.2478(5) 0.5948(4) 0.078(3) Uani 1 1 d D U . . .
H9_7 H 0.260888 0.249085 0.615715 0.093 Uiso 1 1 calc R . . . .
C10_7 C 0.1719(3) 0.3620(4) 0.5670(3) 0.075(3) Uani 1 1 d D U . . .
H10A_7 H 0.161019 0.309019 0.573045 0.090 Uiso 1 1 calc R . . . .
H10B_7 H 0.154547 0.401339 0.583775 0.090 Uiso 1 1 calc R . . . .
C11_7 C 0.1473(3) 0.4590(4) 0.4962(3) 0.086(3) Uani 1 1 d D U . . .
C12_7 C 0.0805(4) 0.4711(7) 0.4894(8) 0.109(6) Uani 1 1 d D U . . .
H12_7 H 0.055018 0.432864 0.497672 0.130 Uiso 1 1 calc R . . . .
C13_7 C 0.0531(5) 0.5422(7) 0.4700(7) 0.109(6) Uani 1 1 d D U . . .
H13_7 H 0.008609 0.550564 0.464044 0.131 Uiso 1 1 calc R . . . .
C14_7 C 0.0912(6) 0.5989(7) 0.4599(7) 0.116(6) Uani 1 1 d D U . . .
H14_7 H 0.073439 0.647424 0.449564 0.140 Uiso 1 1 calc R . . . .
C15_7 C 0.1551(6) 0.5850(7) 0.4647(7) 0.113(6) Uani 1 1 d D U . . .
H15_7 H 0.179724 0.622490 0.454915 0.136 Uiso 1 1 calc R . . . .
C16_7 C 0.1842(4) 0.5158(5) 0.4839(5) 0.092(4) Uani 1 1 d D U . . .
H16_7 H 0.228419 0.507968 0.488528 0.110 Uiso 1 1 calc R . . . .
C17_7 C 0.1643(4) 0.3187(4) 0.4805(3) 0.096(3) Uani 1 1 d D U . . .
C18_7 C 0.1814(10) 0.3295(7) 0.4392(4) 0.122(3) Uani 1 1 d D U . . .
H18_7 H 0.197577 0.377642 0.433646 0.146 Uiso 1 1 calc R . . . .
C19_7 C 0.1755(10) 0.2713(8) 0.4053(5) 0.121(3) Uani 1 1 d D U . . .
H19_7 H 0.191571 0.278639 0.379245 0.145 Uiso 1 1 calc R . . . .
C20_7 C 0.1459(11) 0.2031(8) 0.4107(5) 0.131(5) Uani 1 1 d D U . . .
H20_7 H 0.136016 0.166875 0.385936 0.157 Uiso 1 1 calc R . . . .
C21_7 C 0.1307(12) 0.1878(7) 0.4515(5) 0.133(5) Uani 1 1 d D U . . .
H21_7 H 0.112794 0.140025 0.455630 0.159 Uiso 1 1 calc R . . . .
C22_7 C 0.1421(9) 0.2438(5) 0.4875(4) 0.111(4) Uani 1 1 d D U . . .
H22_7 H 0.134901 0.231597 0.516590 0.133 Uiso 1 1 calc R . . . .
Br1_8 Br 0.5826(2) 0.45619(18) 0.45628(15) 0.1787(13) Uani 1 1 d D U . . .
Cl1_8 Cl 0.49499(18) 0.7183(2) 0.57906(13) 0.0764(10) Uani 1 1 d D U . . .
O1_8 O 0.3160(3) 0.6147(6) 0.5453(2) 0.058(2) Uani 1 1 d D U . . .
O2_8 O 0.4153(3) 0.5657(5) 0.5842(2) 0.054(2) Uani 1 1 d D U . . .
C1_8 C 0.3741(3) 0.5964(5) 0.5483(2) 0.055(3) Uani 1 1 d D U . . .
C2_8 C 0.3982(3) 0.6139(3) 0.5056(2) 0.062(2) Uani 1 1 d D U . . .
C3_8 C 0.3665(3) 0.6772(4) 0.4681(2) 0.060(2) Uani 1 1 d D U . . .
C4_8 C 0.4697(3) 0.5985(4) 0.5153(2) 0.079(2) Uani 1 1 d D U . . .
C5_8 C 0.5167(3) 0.6454(7) 0.5450(5) 0.083(2) Uani 1 1 d D U . . .
C6_8 C 0.5844(3) 0.6329(8) 0.5529(5) 0.087(3) Uani 1 1 d D U . . .
H6_8 H 0.614964 0.662337 0.575263 0.104 Uiso 1 1 calc R . . . .
C7_8 C 0.6036(3) 0.5767(8) 0.5269(5) 0.091(3) Uani 1 1 d D U . . .
H7_8 H 0.647601 0.569558 0.530123 0.109 Uiso 1 1 calc R . . . .
C8_8 C 0.5578(3) 0.5308(7) 0.4959(5) 0.090(3) Uani 1 1 d D U . . .
C9_8 C 0.4914(3) 0.5419(7) 0.4890(5) 0.085(2) Uani 1 1 d D U . . .
H9_8 H 0.461332 0.511599 0.466810 0.101 Uiso 1 1 calc R . . . .
C10_8 C 0.3518(3) 0.5940(4) 0.4580(2) 0.065(3) Uani 1 1 d D U . . .
H10A_8 H 0.369550 0.569236 0.434646 0.078 Uiso 1 1 calc R . . . .
H10B_8 H 0.308834 0.575880 0.457495 0.078 Uiso 1 1 calc R . . . .
C11_8 C 0.3128(3) 0.7305(4) 0.4749(3) 0.064(3) Uani 1 1 d D U . . .
C12_8 C 0.2560(4) 0.7356(8) 0.4360(4) 0.079(4) Uani 1 1 d D U . . .
H12_8 H 0.251489 0.706336 0.408402 0.094 Uiso 1 1 calc R . . . .
C13_8 C 0.2062(5) 0.7857(9) 0.4398(5) 0.096(5) Uani 1 1 d D U . . .
H13_8 H 0.168123 0.789737 0.414483 0.115 Uiso 1 1 calc R . . . .
C14_8 C 0.2133(5) 0.8286(8) 0.4802(5) 0.088(4) Uani 1 1 d D U . . .
H14_8 H 0.179461 0.860335 0.482849 0.106 Uiso 1 1 calc R . . . .
C15_8 C 0.2697(5) 0.8252(8) 0.5167(5) 0.086(4) Uani 1 1 d D U . . .
H15_8 H 0.275164 0.857659 0.543090 0.104 Uiso 1 1 calc R . . . .
C16_8 C 0.3189(5) 0.7744(7) 0.5152(3) 0.068(3) Uani 1 1 d D U . . .
H16_8 H 0.355966 0.770041 0.541282 0.082 Uiso 1 1 calc R . . . .
C17_8 C 0.4102(4) 0.7199(4) 0.4446(2) 0.054(2) Uani 1 1 d D U . . .
C18_8 C 0.4370(5) 0.7907(5) 0.4611(3) 0.057(3) Uani 1 1 d D U . . .
H18_8 H 0.427511 0.812835 0.487368 0.068 Uiso 1 1 calc R . . . .
C19_8 C 0.4777(6) 0.8305(6) 0.4401(4) 0.068(3) Uani 1 1 d D U . . .
H19_8 H 0.496701 0.877249 0.453134 0.082 Uiso 1 1 calc R . . . .
C20_8 C 0.4897(6) 0.8005(7) 0.4002(4) 0.069(3) Uani 1 1 d D U . . .
H20_8 H 0.515138 0.828396 0.385047 0.083 Uiso 1 1 calc R . . . .
C21_8 C 0.4650(6) 0.7310(7) 0.3825(4) 0.072(3) Uani 1 1 d D U . . .
H21_8 H 0.475420 0.709753 0.356321 0.086 Uiso 1 1 calc R . . . .
C22_8 C 0.4238(6) 0.6911(6) 0.4034(3) 0.065(3) Uani 1 1 d D U . . .
H22_8 H 0.404980 0.644655 0.389893 0.077 Uiso 1 1 calc R . . . .
Br1_12 Br 0.8344(4) 0.9472(3) 0.7955(3) 0.1435(16) Uani 0.460(4) 1 d D U P A 1
Cl1_12 Cl 0.9279(5) 0.6059(4) 0.7617(3) 0.0894(19) Uani 0.460(4) 1 d D U P A 1
O1_12 O 0.8811(10) 0.5469(10) 0.8898(6) 0.0611(12) Uani 0.460(4) 1 d D U P A 1
O2_12 O 0.8136(6) 0.5989(10) 0.8221(5) 0.056(3) Uani 0.460(4) 1 d D U P A 1
C1_12 C 0.8649(4) 0.5985(5) 0.8576(4) 0.0614(11) Uani 0.460(4) 1 d D U P A 1
C2_12 C 0.9133(4) 0.6629(4) 0.8587(3) 0.0631(8) Uani 0.460(4) 1 d D U P A 1
C3_12 C 0.9874(4) 0.6533(4) 0.8832(3) 0.0626(8) Uani 0.460(4) 1 d D U P A 1
C4_12 C 0.8918(4) 0.7161(4) 0.8161(3) 0.0642(10) Uani 0.460(4) 1 d D U P A 1
C5_12 C 0.8990(12) 0.6972(6) 0.7718(4) 0.069(3) Uani 0.460(4) 1 d D U P A 1
C6_12 C 0.8848(18) 0.7503(8) 0.7329(5) 0.087(3) Uani 0.460(4) 1 d D U P A 1
H6_12 H 0.888676 0.735334 0.703244 0.104 Uiso 0.460(4) 1 calc R U P A 1
C7_12 C 0.8653(16) 0.8237(7) 0.7399(4) 0.078(3) Uani 0.460(4) 1 d D U P A 1
H7_12 H 0.855674 0.859360 0.714846 0.094 Uiso 0.460(4) 1 calc R U P A 1
C8_12 C 0.8600(14) 0.8448(6) 0.7841(4) 0.082(6) Uani 0.460(4) 1 d D U P A 1
C9_12 C 0.8695(11) 0.7911(6) 0.8212(4) 0.068(4) Uani 0.460(4) 1 d D U P A 1
H9_12 H 0.861035 0.805148 0.849592 0.081 Uiso 0.460(4) 1 calc R U P A 1
C10_12 C 0.9457(5) 0.6956(5) 0.9072(3) 0.0624(9) Uani 0.460(4) 1 d D U P A 1
H10A_12 H 0.950655 0.751660 0.909897 0.075 Uiso 0.460(4) 1 calc R U P A 1
H10B_12 H 0.936775 0.670708 0.934433 0.075 Uiso 0.460(4) 1 calc R U P A 1
C11_12 C 1.0168(5) 0.5753(4) 0.9042(3) 0.0623(9) Uani 0.460(4) 1 d D U P A 1
C12_12 C 1.0583(12) 0.5772(6) 0.9514(5) 0.060(5) Uani 0.460(4) 1 d D U P A 1
H12_12 H 1.067478 0.623750 0.968229 0.071 Uiso 0.460(4) 1 calc R U P A 1
C13_12 C 1.0856(12) 0.5070(7) 0.9726(6) 0.065(6) Uani 0.460(4) 1 d D U P A 1
H13_12 H 1.116257 0.507472 1.002612 0.078 Uiso 0.460(4) 1 calc R U P A 1
C14_12 C 1.0675(13) 0.4384(6) 0.9493(6) 0.068(5) Uani 0.460(4) 1 d D U P A 1
H14_12 H 1.084365 0.391929 0.964097 0.081 Uiso 0.460(4) 1 calc R U P A 1
C15_12 C 1.0248(12) 0.4375(5) 0.9045(6) 0.063(3) Uani 0.460(4) 1 d D U P A 1
H15_12 H 1.010600 0.390089 0.889750 0.076 Uiso 0.460(4) 1 calc R U P A 1
C16_12 C 1.0020(11) 0.5059(5) 0.8805(5) 0.058(4) Uani 0.460(4) 1 d D U P A 1
H16_12 H 0.976997 0.504810 0.848587 0.070 Uiso 0.460(4) 1 calc R U P A 1
C17_12 C 1.0332(4) 0.6971(5) 0.8622(5) 0.0623(11) Uani 0.460(4) 1 d D U P A 1
C18_12 C 1.0848(7) 0.6614(7) 0.8520(8) 0.0634(14) Uani 0.460(4) 1 d D U P A 1
H18_12 H 1.093658 0.609696 0.860839 0.076 Uiso 0.460(4) 1 calc R U P A 1
C19_12 C 1.1241(10) 0.6995(8) 0.8292(10) 0.075(3) Uani 0.460(4) 1 d D U P A 1
H19_12 H 1.155477 0.672268 0.819417 0.090 Uiso 0.460(4) 1 calc R U P A 1
C20_12 C 1.1164(12) 0.7776(9) 0.8211(12) 0.093(4) Uani 0.460(4) 1 d D U P A 1
H20_12 H 1.144412 0.804073 0.807461 0.111 Uiso 0.460(4) 1 calc R U P A 1
C21_12 C 1.0686(9) 0.8168(7) 0.8325(9) 0.069(2) Uani 0.460(4) 1 d D U P A 1
H21_12 H 1.063532 0.869915 0.826553 0.083 Uiso 0.460(4) 1 calc R U P A 1
C22_12 C 1.0270(9) 0.7776(6) 0.8533(9) 0.0634(18) Uani 0.460(4) 1 d D U P A 1
H22_12 H 0.994445 0.805134 0.861471 0.076 Uiso 0.460(4) 1 calc R U P A 1
Br1_1 Br 0.78812(12) 0.51473(16) 0.58732(8) 0.1030(7) Uani 1 1 d D . . . .
Cl1_1 Cl 0.71266(16) 0.2748(3) 0.72868(13) 0.0799(12) Uani 1 1 d D . . . .
O1_1 O 0.8600(4) 0.4046(6) 0.83308(17) 0.068(3) Uani 1 1 d D . . . .
O2_1 O 0.7709(3) 0.4452(6) 0.7749(2) 0.061(2) Uani 1 1 d D . . . .
C1_1 C 0.8245(3) 0.4086(5) 0.7901(2) 0.066(4) Uani 1 1 d D . . . .
C2_1 C 0.8451(3) 0.3617(3) 0.75307(19) 0.054(3) Uani 1 1 d D . . . .
C3_1 C 0.8851(3) 0.2856(4) 0.7659(2) 0.060(3) Uani 1 1 d D . . . .
C4_1 C 0.7988(3) 0.3701(4) 0.7035(2) 0.054(3) Uani 1 1 d D . . . .
C5_1 C 0.7380(4) 0.3357(6) 0.6897(3) 0.055(3) Uani 1 1 d D . . . .
C6_1 C 0.6925(4) 0.3488(6) 0.6442(3) 0.056(3) Uani 1 1 d D . . . .
H6_1 H 0.653214 0.321857 0.634995 0.067 Uiso 1 1 calc R . . . .
C7_1 C 0.7073(4) 0.4017(7) 0.6142(3) 0.070(4) Uani 1 1 d D . . . .
H7_1 H 0.678180 0.411109 0.584139 0.085 Uiso 1 1 calc R . . . .
C8_1 C 0.7655(4) 0.4410(7) 0.6285(3) 0.069(4) Uani 1 1 d D . . . .
C9_1 C 0.8124(4) 0.4234(6) 0.6715(3) 0.060(3) Uani 1 1 d D . . . .
H9_1 H 0.853034 0.447221 0.678886 0.072 Uiso 1 1 calc R . . . .
C10_1 C 0.9168(3) 0.3596(4) 0.7599(2) 0.066(4) Uani 1 1 d D . . . .
H10A_1 H 0.931427 0.365289 0.731633 0.079 Uiso 1 1 calc R . . . .
H10B_1 H 0.944793 0.383967 0.788556 0.079 Uiso 1 1 calc R . . . .
C11_1 C 0.9009(3) 0.2498(5) 0.8161(2) 0.080(6) Uani 1 1 d D . . . .
C12_1 C 0.9665(4) 0.2309(9) 0.8381(3) 0.072(4) Uani 1 1 d D . . . .
H12_1 H 0.998175 0.241179 0.822906 0.086 Uiso 1 1 calc R . . . .
C13_1 C 0.9831(5) 0.1961(11) 0.8836(4) 0.090(6) Uani 1 1 d D . . . .
H13_1 H 1.026189 0.182490 0.898637 0.108 Uiso 1 1 calc R . . . .
C14_1 C 0.9366(6) 0.1821(14) 0.9057(5) 0.118(10) Uani 1 1 d D . . . .
H14_1 H 0.947485 0.156146 0.934973 0.141 Uiso 1 1 calc R . . . .
C15_1 C 0.8742(6) 0.2058(13) 0.8853(4) 0.119(10) Uani 1 1 d D . . . .
H15_1 H 0.843202 0.197609 0.901362 0.143 Uiso 1 1 calc R . . . .
C16_1 C 0.8562(5) 0.2418(11) 0.8410(4) 0.088(6) Uani 1 1 d D . . . .
H16_1 H 0.814001 0.260537 0.828175 0.106 Uiso 1 1 calc R . . . .
C17_1 C 0.8739(4) 0.2235(4) 0.7280(3) 0.065(4) Uani 1 1 d D . . . .
C18_1 C 0.8372(7) 0.1586(6) 0.7293(4) 0.074(5) Uani 1 1 d D . . . .
H18_1 H 0.818569 0.153496 0.754223 0.089 Uiso 1 1 calc R . . . .
C19_1 C 0.8270(8) 0.1006(7) 0.6951(5) 0.091(6) Uani 1 1 d D . . . .
H19_1 H 0.798645 0.059745 0.695317 0.109 Uiso 1 1 calc R . . . .
C20_1 C 0.8588(8) 0.1039(6) 0.6609(4) 0.088(6) Uani 1 1 d D . . . .
H20_1 H 0.854537 0.063133 0.639195 0.106 Uiso 1 1 calc R . . . .
C21_1 C 0.8964(10) 0.1655(8) 0.6582(6) 0.123(10) Uani 1 1 d D . . . .
H21_1 H 0.917091 0.167733 0.634268 0.148 Uiso 1 1 calc R . . . .
C22_1 C 0.9042(7) 0.2258(6) 0.6912(4) 0.077(5) Uani 1 1 d D . . . .
H22_1 H 0.929823 0.268360 0.688947 0.092 Uiso 1 1 calc R . . . .
Br1_4 Br 0.8222(3) 0.9019(3) 0.7503(2) 0.1435(16) Uani 0.540(4) 1 d D U P A 2
Cl1_4 Cl 0.9498(5) 0.5644(3) 0.7692(2) 0.0894(19) Uani 0.540(4) 1 d D U P A 2
O1_4 O 0.8822(9) 0.5462(10) 0.8918(4) 0.0611(12) Uani 0.540(4) 1 d D U P A 2
O2_4 O 0.8224(5) 0.5823(9) 0.8174(4) 0.056(3) Uani 0.540(4) 1 d D U P A 2
C1_4 C 0.8729(4) 0.5849(5) 0.8535(3) 0.0614(11) Uani 0.540(4) 1 d D U P A 2
C2_4 C 0.9200(3) 0.6503(4) 0.8534(2) 0.0631(8) Uani 0.540(4) 1 d D U P A 2
C3_4 C 0.9920(3) 0.6488(4) 0.8851(3) 0.0626(8) Uani 0.540(4) 1 d D U P A 2
C4_4 C 0.9049(4) 0.6910(4) 0.8059(2) 0.0645(10) Uani 0.540(4) 1 d D U P A 2
C5_4 C 0.9166(11) 0.6575(6) 0.7661(3) 0.069(3) Uani 0.540(4) 1 d D U P A 2
C6_4 C 0.9062(14) 0.6978(8) 0.7221(4) 0.087(3) Uani 0.540(4) 1 d D U P A 2
H6_4 H 0.916756 0.674948 0.696415 0.104 Uiso 0.540(4) 1 calc R U P A 2
C7_4 C 0.8803(13) 0.7708(8) 0.7181(4) 0.087(3) Uani 0.540(4) 1 d D U P A 2
H7_4 H 0.875201 0.799367 0.690188 0.104 Uiso 0.540(4) 1 calc R U P A 2
C8_4 C 0.8616(11) 0.8019(7) 0.7555(4) 0.078(3) Uani 0.540(4) 1 d D U P A 2
C9_4 C 0.8749(10) 0.7640(7) 0.7995(3) 0.064(4) Uani 0.540(4) 1 d D U P A 2
H9_4 H 0.863739 0.787400 0.824777 0.077 Uiso 0.540(4) 1 calc R U P A 2
C10_4 C 0.9424(4) 0.6950(4) 0.8991(3) 0.0624(9) Uani 0.540(4) 1 d D U P A 2
H10A_4 H 0.944660 0.751098 0.896821 0.075 Uiso 0.540(4) 1 calc R U P A 2
H10B_4 H 0.928661 0.676467 0.926056 0.075 Uiso 0.540(4) 1 calc R U P A 2
C11_4 C 1.0211(4) 0.5771(4) 0.9147(3) 0.0623(9) Uani 0.540(4) 1 d D U P A 2
C12_4 C 1.0625(11) 0.5911(6) 0.9611(4) 0.066(5) Uani 0.540(4) 1 d D U P A 2
H12_4 H 1.067088 0.640844 0.974070 0.079 Uiso 0.540(4) 1 calc R U P A 2
C13_4 C 1.0966(10) 0.5281(7) 0.9872(5) 0.064(5) Uani 0.540(4) 1 d D U P A 2
H13_4 H 1.126999 0.536614 1.016876 0.077 Uiso 0.540(4) 1 calc R U P A 2
C14_4 C 1.0855(9) 0.4546(7) 0.9695(5) 0.059(4) Uani 0.540(4) 1 d D U P A 2
H14_4 H 1.105199 0.412575 0.988300 0.071 Uiso 0.540(4) 1 calc R U P A 2
C15_4 C 1.0458(10) 0.4422(6) 0.9244(5) 0.063(3) Uani 0.540(4) 1 d D U P A 2
H15_4 H 1.042209 0.392490 0.911342 0.076 Uiso 0.540(4) 1 calc R U P A 2
C16_4 C 1.0107(8) 0.5026(4) 0.8976(5) 0.054(3) Uani 0.540(4) 1 d D U P A 2
H16_4 H 0.980289 0.492669 0.868134 0.065 Uiso 0.540(4) 1 calc R U P A 2
C17_4 C 1.0416(4) 0.6890(5) 0.8661(4) 0.0623(11) Uani 0.540(4) 1 d D U P A 2
C18_4 C 1.0807(7) 0.6483(6) 0.8448(7) 0.0634(14) Uani 0.540(4) 1 d D U P A 2
H18_4 H 1.077701 0.594334 0.843557 0.076 Uiso 0.540(4) 1 calc R U P A 2
C19_4 C 1.1245(10) 0.6845(8) 0.8251(9) 0.082(3) Uani 0.540(4) 1 d D U P A 2
H19_4 H 1.153679 0.655188 0.814126 0.098 Uiso 0.540(4) 1 calc R U P A 2
C20_4 C 1.1244(9) 0.7637(8) 0.8219(9) 0.070(3) Uani 0.540(4) 1 d D U P A 2
H20_4 H 1.153724 0.788349 0.808736 0.084 Uiso 0.540(4) 1 calc R U P A 2
C21_4 C 1.0821(9) 0.8065(7) 0.8376(8) 0.069(2) Uani 0.540(4) 1 d D U P A 2
H21_4 H 1.079036 0.859862 0.832171 0.083 Uiso 0.540(4) 1 calc R U P A 2
C22_4 C 1.0429(8) 0.7705(5) 0.8619(7) 0.0634(18) Uani 0.540(4) 1 d D U P A 2
H22_4 H 1.017250 0.800835 0.875583 0.076 Uiso 0.540(4) 1 calc R U P A 2
Br1_2 Br 0.43168(7) 0.27069(14) 0.70644(6) 0.0786(5) Uani 1 1 d D . . . .
Cl1_2 Cl 0.59092(14) 0.4638(2) 0.88974(9) 0.0576(8) Uani 1 1 d D . . . .
O1_2 O 0.7557(2) 0.3594(5) 0.8744(3) 0.065(3) Uani 1 1 d D . . . .
O2_2 O 0.6781(3) 0.4360(4) 0.8260(3) 0.059(2) Uani 1 1 d D . . . .
C1_2 C 0.6977(3) 0.3748(4) 0.8503(3) 0.061(4) Uani 1 1 d D . . . .
C2_2 C 0.6455(3) 0.3173(3) 0.8528(2) 0.060(4) Uani 1 1 d D . . . .
C3_2 C 0.6533(3) 0.2626(4) 0.8965(2) 0.066(4) Uani 1 1 d D . . . .
C4_2 C 0.5782(3) 0.3444(4) 0.8261(2) 0.064(4) Uani 1 1 d D . . . .
C5_2 C 0.5511(4) 0.4113(5) 0.8384(3) 0.054(3) Uani 1 1 d D . . . .
C6_2 C 0.4909(3) 0.4419(5) 0.8097(3) 0.048(3) Uani 1 1 d D . . . .
H6_2 H 0.475312 0.489057 0.817445 0.058 Uiso 1 1 calc R . . . .
C7_2 C 0.4564(4) 0.4009(5) 0.7705(3) 0.056(3) Uani 1 1 d D . . . .
H7_2 H 0.416488 0.419473 0.751573 0.067 Uiso 1 1 calc R . . . .
C8_2 C 0.4807(4) 0.3321(6) 0.7589(4) 0.066(4) Uani 1 1 d D . . . .
C9_2 C 0.5404(4) 0.3028(6) 0.7866(4) 0.070(5) Uani 1 1 d D . . . .
H9_2 H 0.555115 0.255240 0.778675 0.084 Uiso 1 1 calc R . . . .
C10_2 C 0.6636(3) 0.2338(4) 0.8515(2) 0.067(4) Uani 1 1 d D . . . .
H10A_2 H 0.631075 0.198935 0.831924 0.081 Uiso 1 1 calc R . . . .
H10B_2 H 0.707976 0.222169 0.851839 0.081 Uiso 1 1 calc R . . . .
C11_2 C 0.7120(3) 0.2689(4) 0.9412(2) 0.065(4) Uani 1 1 d D . . . .
C12_2 C 0.7435(5) 0.1989(5) 0.9591(4) 0.085(6) Uani 1 1 d D . . . .
H12_2 H 0.732272 0.152777 0.942064 0.102 Uiso 1 1 calc R . . . .
C13_2 C 0.7924(7) 0.2003(7) 1.0032(4) 0.095(7) Uani 1 1 d D . . . .
H13_2 H 0.812185 0.154114 1.016475 0.114 Uiso 1 1 calc R . . . .
C14_2 C 0.8111(7) 0.2687(7) 1.0265(4) 0.103(8) Uani 1 1 d D . . . .
H14_2 H 0.844202 0.269221 1.055397 0.123 Uiso 1 1 calc R . . . .
C15_2 C 0.7815(7) 0.3363(6) 1.0079(5) 0.089(6) Uani 1 1 d D . . . .
H15_2 H 0.795376 0.382832 1.023908 0.107 Uiso 1 1 calc R . . . .
C16_2 C 0.7312(6) 0.3371(5) 0.9656(4) 0.081(5) Uani 1 1 d D . . . .
H16_2 H 0.710500 0.383499 0.953778 0.097 Uiso 1 1 calc R . . . .
C17_2 C 0.5926(3) 0.2410(5) 0.9094(3) 0.089(4) Uani 1 1 d D U . . .
C18_2 C 0.5738(5) 0.2807(7) 0.9440(4) 0.087(4) Uani 1 1 d D U . . .
H18_2 H 0.599108 0.322140 0.959475 0.105 Uiso 1 1 calc R . . . .
C19_2 C 0.5184(5) 0.2613(9) 0.9566(5) 0.090(4) Uani 1 1 d D U . . .
H19_2 H 0.509208 0.285719 0.982373 0.107 Uiso 1 1 calc R . . . .
C20_2 C 0.4774(6) 0.2058(10) 0.9309(5) 0.107(5) Uani 1 1 d D U . . .
H20_2 H 0.441696 0.189875 0.940410 0.128 Uiso 1 1 calc R . . . .
C21_2 C 0.4882(5) 0.1739(10) 0.8916(5) 0.104(4) Uani 1 1 d D U . . .
H21_2 H 0.456667 0.142720 0.871231 0.125 Uiso 1 1 calc R . . . .
C22_2 C 0.5470(6) 0.1878(11) 0.8818(6) 0.145(8) Uani 1 1 d D U . . .
H22_2 H 0.556169 0.161683 0.856642 0.174 Uiso 1 1 calc R . . . .
N1_11 N 0.4754(6) 0.4696(8) 0.6715(4) 0.067(3) Uani 1 1 d D U . . .
C23_11 C 0.5242(7) 0.4476(10) 0.6880(7) 0.087(4) Uani 1 1 d D U . . .
C24_11 C 0.5860(8) 0.4089(14) 0.7090(7) 0.102(6) Uani 1 1 d D U . . .
H24A_11 H 0.619100 0.433177 0.697793 0.153 Uiso 1 1 calc GR . . . .
H24B_11 H 0.582324 0.355089 0.699824 0.153 Uiso 1 1 calc GR . . . .
H24C_11 H 0.597526 0.412795 0.743302 0.153 Uiso 1 1 calc GR . . . .

loop_
_atom_site_aniso_label
_atom_site_aniso_U_11
_atom_site_aniso_U_22
_atom_site_aniso_U_33
_atom_site_aniso_U_23
_atom_site_aniso_U_13
_atom_site_aniso_U_12
Rh3 0.0570(5) 0.0467(5) 0.0437(5) 0.0098(4) 0.0199(4) 0.0129(4)
Rh4 0.0571(6) 0.0486(5) 0.0493(5) 0.0111(4) 0.0167(4) 0.0123(4)
O4 0.063(7) 0.077(8) 0.115(10) 0.022(8) 0.019(7) 0.025(6)
Rh1 0.0439(5) 0.0853(8) 0.0364(4) -0.0018(4) 0.0051(4) 0.0117(5)
Rh2 0.0399(5) 0.0906(8) 0.0400(5) 0.0037(5) 0.0040(4) 0.0073(5)
N1_9 0.062(7) 0.124(12) 0.059(7) 0.017(7) 0.009(5) 0.010(7)
C23_9 0.062(8) 0.148(18) 0.086(11) 0.046(12) 0.006(7) 0.003(10)
C24_9 0.083(12) 0.17(2) 0.101(13) 0.060(15) 0.005(10) 0.020(14)
N1_10 0.062(6) 0.071(7) 0.069(5) -0.008(5) 0.025(4) 0.002(5)
C23_10 0.088(5) 0.085(5) 0.080(5) 0.002(3) 0.018(3) 0.001(3)
C24_10 0.161(18) 0.092(15) 0.091(9) 0.009(11) -0.013(11) -0.009(15)
Br1_3 0.0644(11) 0.184(3) 0.0874(13) -0.0239(15) 0.0284(10) 0.0282(13)
Cl1_3 0.067(2) 0.088(3) 0.075(2) -0.003(2) 0.0234(18) -0.006(2)
O1_3 0.044(4) 0.084(5) 0.039(4) 0.001(3) 0.007(3) -0.003(3)
O2_3 0.057(5) 0.069(6) 0.041(3) -0.005(3) 0.005(3) 0.001(4)
C1_3 0.039(5) 0.082(6) 0.042(3) -0.002(3) 0.003(3) -0.006(4)
C2_3 0.056(5) 0.082(5) 0.052(3) -0.007(4) 0.016(3) -0.008(4)
C3_3 0.061(4) 0.088(6) 0.049(4) -0.003(4) 0.019(3) -0.018(4)
C4_3 0.064(5) 0.089(6) 0.055(6) -0.006(5) 0.016(5) 0.000(4)
C5_3 0.071(6) 0.082(6) 0.053(7) -0.011(5) 0.021(6) 0.002(4)
C6_3 0.089(7) 0.082(7) 0.085(11) -0.009(7) 0.024(7) 0.009(6)
C7_3 0.091(7) 0.083(8) 0.088(12) -0.020(7) 0.028(8) 0.013(6)
C8_3 0.080(7) 0.093(8) 0.064(8) -0.017(6) 0.019(7) 0.013(5)
C9_3 0.066(5) 0.092(7) 0.058(8) -0.011(6) 0.022(5) 0.004(5)
C10_3 0.057(5) 0.082(6) 0.056(6) -0.008(4) 0.018(5) -0.012(5)
C11_3 0.060(4) 0.090(8) 0.045(5) -0.013(5) 0.007(3) -0.020(4)
C12_3 0.085(7) 0.107(11) 0.048(6) -0.003(6) 0.001(5) -0.024(7)
C13_3 0.089(7) 0.102(13) 0.063(8) -0.005(7) -0.008(5) -0.022(7)
C14_3 0.084(7) 0.075(11) 0.088(8) -0.004(7) -0.002(6) -0.018(7)
C15_3 0.054(6) 0.151(18) 0.116(11) 0.041(11) 0.015(7) -0.003(8)
C16_3 0.054(5) 0.105(11) 0.050(6) -0.011(6) 0.006(5) -0.014(5)
C17_3 0.062(6) 0.086(6) 0.043(5) 0.000(4) 0.019(5) -0.020(4)
C18_3 0.074(7) 0.102(8) 0.103(13) -0.032(8) 0.042(8) -0.034(7)
C19_3 0.072(7) 0.104(9) 0.093(12) -0.031(9) 0.028(8) -0.028(7)
C20_3 0.078(8) 0.132(13) 0.112(15) -0.063(12) 0.038(9) -0.041(8)
C21_3 0.078(8) 0.136(11) 0.123(16) -0.074(12) 0.043(9) -0.042(8)
C22_3 0.072(6) 0.116(10) 0.076(10) -0.041(8) 0.033(7) -0.035(6)
Br1_5 0.0676(10) 0.0853(13) 0.0985(14) -0.0095(10) 0.0225(9) -0.0134(9)
Cl1_5 0.0639(19) 0.072(2) 0.0568(18) 0.0024(16) 0.0239(15) 0.0064(17)
O1_5 0.060(4) 0.050(5) 0.060(4) 0.015(4) 0.020(3) 0.013(3)
O2_5 0.061(5) 0.053(4) 0.051(5) 0.005(3) 0.016(4) 0.014(3)
C1_5 0.059(4) 0.054(4) 0.055(5) 0.008(3) 0.021(3) 0.013(3)
C2_5 0.062(4) 0.054(4) 0.063(5) 0.005(3) 0.029(3) 0.009(3)
C3_5 0.066(4) 0.053(4) 0.082(5) 0.003(4) 0.030(4) 0.008(4)
C4_5 0.065(4) 0.046(6) 0.058(5) -0.004(4) 0.024(3) 0.004(4)
C5_5 0.072(5) 0.059(7) 0.056(6) -0.001(5) 0.024(4) 0.004(5)
C6_5 0.075(5) 0.061(8) 0.057(6) -0.001(5) 0.024(5) 0.011(5)
C7_5 0.076(5) 0.072(8) 0.068(7) -0.008(6) 0.022(5) 0.002(6)
C8_5 0.067(5) 0.076(9) 0.079(7) -0.001(6) 0.025(5) 0.001(6)
C9_5 0.067(4) 0.070(9) 0.067(7) -0.006(6) 0.026(4) -0.003(5)
C10_5 0.073(7) 0.056(5) 0.080(6) 0.014(5) 0.032(6) 0.014(5)
C11_5 0.066(4) 0.051(7) 0.098(8) -0.005(5) 0.029(4) 0.013(4)
C12_5 0.082(6) 0.063(9) 0.104(10) 0.001(7) 0.014(7) 0.013(7)
C13_5 0.082(6) 0.120(16) 0.139(17) 0.026(13) 0.017(8) 0.024(9)
C14_5 0.085(8) 0.093(13) 0.151(15) 0.008(11) 0.035(9) 0.030(9)
C15_5 0.065(5) 0.090(13) 0.164(16) 0.016(11) 0.033(8) 0.011(7)
C16_5 0.065(5) 0.081(11) 0.131(13) 0.011(9) 0.031(7) 0.003(6)
C17_5 0.071(8) 0.063(6) 0.096(5) -0.011(5) 0.035(5) -0.004(6)
C18_5 0.087(10) 0.083(9) 0.089(6) -0.016(5) 0.037(6) 0.010(7)
C19_5 0.102(13) 0.103(10) 0.101(7) -0.031(7) 0.035(8) 0.007(9)
C20_5 0.115(15) 0.107(10) 0.154(12) -0.048(10) 0.053(12) -0.009(10)
C21_5 0.143(19) 0.081(10) 0.171(13) -0.039(8) 0.062(12) -0.037(11)
C22_5 0.134(17) 0.071(7) 0.149(12) -0.021(6) 0.063(12) -0.029(8)
Br1_6 0.0632(9) 0.1423(18) 0.0497(8) 0.0199(10) 0.0169(7) 0.0199(10)
Cl1_6 0.0591(18) 0.062(2) 0.064(2) 0.0029(16) 0.0150(15) -0.0006(16)
O1_6 0.052(5) 0.059(5) 0.049(4) 0.008(3) 0.016(4) 0.011(4)
O2_6 0.050(4) 0.057(5) 0.049(4) 0.009(4) 0.018(3) 0.011(3)
C1_6 0.047(5) 0.061(6) 0.048(5) 0.008(4) 0.013(4) 0.012(4)
C2_6 0.049(4) 0.069(5) 0.047(4) 0.008(4) 0.015(3) 0.012(4)
C3_6 0.053(4) 0.074(6) 0.060(4) 0.008(4) 0.022(3) 0.020(3)
C4_6 0.037(4) 0.070(4) 0.049(4) 0.010(3) 0.021(3) 0.009(4)
C5_6 0.041(5) 0.068(4) 0.058(5) 0.010(3) 0.025(4) 0.010(4)
C6_6 0.048(6) 0.072(5) 0.073(6) 0.019(4) 0.024(5) 0.009(5)
C7_6 0.052(6) 0.082(5) 0.071(5) 0.023(5) 0.023(4) 0.019(5)
C8_6 0.050(6) 0.085(6) 0.056(5) 0.022(4) 0.024(4) 0.014(5)
C9_6 0.042(5) 0.078(6) 0.046(4) 0.014(4) 0.024(3) 0.011(4)
C10_6 0.054(5) 0.075(5) 0.061(6) 0.008(5) 0.023(4) 0.019(4)
C11_6 0.056(5) 0.070(7) 0.068(4) 0.015(4) 0.019(4) 0.020(5)
C12_6 0.071(9) 0.100(11) 0.099(8) 0.000(8) 0.011(7) 0.043(8)
C13_6 0.088(12) 0.152(18) 0.109(8) 0.019(9) 0.015(8) 0.071(12)
C14_6 0.093(13) 0.141(16) 0.101(8) 0.025(10) 0.010(9) 0.056(11)
C15_6 0.072(9) 0.124(13) 0.077(6) 0.016(7) 0.005(6) 0.031(9)
C16_6 0.049(6) 0.082(9) 0.066(4) 0.012(5) 0.017(4) 0.009(6)
C17_6 0.040(5) 0.082(6) 0.063(5) 0.016(4) 0.016(4) 0.023(4)
C18_6 0.055(6) 0.097(7) 0.064(6) 0.014(5) 0.017(5) 0.007(5)
C19_6 0.060(8) 0.102(9) 0.086(6) 0.023(6) 0.025(6) 0.006(6)
C20_6 0.053(7) 0.096(9) 0.087(6) 0.029(6) 0.031(6) 0.010(6)
C21_6 0.047(6) 0.094(8) 0.081(6) 0.025(5) 0.030(5) 0.019(5)
C22_6 0.049(6) 0.085(8) 0.064(4) 0.012(5) 0.020(4) 0.010(5)
Br1_7 0.1075(17) 0.0573(12) 0.188(3) 0.0177(15) -0.0143(17) 0.0072(11)
Cl1_7 0.133(4) 0.121(4) 0.078(3) -0.018(3) 0.054(3) -0.006(3)
O1_7 0.062(5) 0.058(4) 0.051(5) 0.011(4) 0.017(4) 0.012(4)
O2_7 0.067(3) 0.055(5) 0.047(4) 0.004(4) 0.023(3) 0.014(3)
C1_7 0.067(4) 0.053(4) 0.043(5) 0.016(3) 0.025(3) 0.012(3)
C2_7 0.074(4) 0.062(4) 0.073(6) 0.003(4) 0.022(3) 0.007(3)
C3_7 0.072(6) 0.096(3) 0.094(3) 0.015(3) 0.011(3) 0.002(4)
C4_7 0.073(6) 0.064(5) 0.074(8) -0.017(4) 0.009(5) 0.005(5)
C5_7 0.086(9) 0.088(8) 0.081(9) -0.038(6) 0.021(7) -0.001(6)
C6_7 0.086(10) 0.086(8) 0.119(13) -0.049(7) 0.021(8) -0.002(7)
C7_7 0.070(10) 0.087(9) 0.135(13) -0.038(8) 0.009(8) -0.001(7)
C8_7 0.078(10) 0.072(8) 0.128(13) -0.013(7) 0.008(8) 0.019(7)
C9_7 0.074(9) 0.058(6) 0.090(9) -0.012(5) 0.006(6) 0.007(5)
C10_7 0.070(5) 0.050(7) 0.102(5) 0.017(5) 0.020(6) 0.008(4)
C11_7 0.093(7) 0.094(5) 0.057(7) 0.005(5) 0.001(6) 0.004(5)
C12_7 0.099(7) 0.114(11) 0.104(15) 0.036(11) 0.015(9) 0.020(7)
C13_7 0.115(10) 0.117(12) 0.084(12) 0.034(10) 0.014(10) 0.027(7)
C14_7 0.128(10) 0.133(13) 0.074(12) 0.052(12) 0.009(10) 0.020(9)
C15_7 0.124(9) 0.122(10) 0.080(13) 0.041(10) 0.007(10) 0.009(9)
C16_7 0.100(8) 0.106(8) 0.048(8) 0.015(7) -0.013(7) -0.007(6)
C17_7 0.059(6) 0.109(3) 0.105(2) 0.003(2) 0.001(3) 0.012(3)
C18_7 0.123(3) 0.121(3) 0.122(3) -0.0024(11) 0.0341(14) -0.0002(12)
C19_7 0.121(3) 0.120(3) 0.120(3) -0.0012(12) 0.0346(15) 0.0004(12)
C20_7 0.140(11) 0.124(3) 0.131(4) -0.006(3) 0.045(5) -0.008(5)
C21_7 0.151(12) 0.119(4) 0.133(4) -0.012(3) 0.048(6) -0.020(6)
C22_7 0.094(10) 0.111(3) 0.123(4) -0.003(2) 0.022(5) 0.002(5)
Br1_8 0.266(3) 0.1084(17) 0.240(2) 0.0691(16) 0.196(2) 0.0913(17)
Cl1_8 0.0714(18) 0.090(2) 0.0659(18) 0.0130(16) 0.0174(15) -0.0008(17)
O1_8 0.068(4) 0.055(5) 0.049(5) 0.013(4) 0.014(3) 0.010(4)
O2_8 0.065(4) 0.057(5) 0.044(4) 0.010(3) 0.023(3) 0.017(4)
C1_8 0.072(4) 0.045(7) 0.048(4) 0.011(4) 0.016(3) 0.012(4)
C2_8 0.081(3) 0.058(6) 0.047(4) 0.012(4) 0.018(3) 0.005(3)
C3_8 0.075(5) 0.057(4) 0.046(5) 0.010(3) 0.014(4) 0.001(3)
C4_8 0.079(2) 0.079(3) 0.078(3) 0.0026(14) 0.0233(14) 0.0014(13)
C5_8 0.083(3) 0.083(3) 0.082(3) 0.0010(14) 0.0243(14) -0.0001(13)
C6_8 0.086(3) 0.088(3) 0.087(3) 0.0015(14) 0.0254(15) 0.0002(14)
C7_8 0.091(3) 0.091(3) 0.091(3) 0.0007(14) 0.0276(15) 0.0013(13)
C8_8 0.090(3) 0.090(3) 0.091(3) 0.0006(14) 0.0277(15) 0.0018(14)
C9_8 0.086(3) 0.084(3) 0.084(3) -0.0004(14) 0.0262(15) 0.0016(14)
C10_8 0.090(6) 0.057(4) 0.046(4) 0.013(4) 0.018(4) -0.002(5)
C11_8 0.066(5) 0.058(6) 0.068(5) 0.018(4) 0.018(4) 0.000(4)
C12_8 0.074(6) 0.072(9) 0.081(6) 0.024(6) 0.008(5) 0.003(6)
C13_8 0.073(7) 0.087(10) 0.120(10) 0.032(8) 0.017(7) 0.011(7)
C14_8 0.070(7) 0.078(10) 0.121(9) 0.039(7) 0.033(7) 0.018(7)
C15_8 0.073(7) 0.078(9) 0.113(9) 0.015(7) 0.034(6) 0.020(6)
C16_8 0.063(6) 0.069(7) 0.075(6) 0.012(5) 0.022(5) 0.011(5)
C17_8 0.060(6) 0.056(5) 0.040(5) 0.011(3) 0.004(4) 0.004(4)
C18_8 0.057(6) 0.057(5) 0.049(6) 0.007(4) 0.006(5) 0.004(4)
C19_8 0.062(7) 0.077(7) 0.060(6) 0.006(5) 0.009(5) -0.009(6)
C20_8 0.059(8) 0.085(7) 0.060(6) 0.009(5) 0.012(5) -0.004(6)
C21_8 0.072(8) 0.086(8) 0.058(7) 0.006(5) 0.018(6) -0.005(6)
C22_8 0.070(7) 0.072(7) 0.050(5) 0.001(5) 0.014(5) -0.003(6)
Br1_12 0.148(3) 0.139(3) 0.146(3) 0.026(2) 0.047(3) 0.012(2)
Cl1_12 0.098(4) 0.096(4) 0.068(3) 0.0093(18) 0.015(3) 0.002(3)
O1_12 0.055(2) 0.070(2) 0.056(2) 0.0090(18) 0.0135(15) 0.0038(18)
O2_12 0.051(2) 0.065(4) 0.053(3) 0.005(3) 0.017(2) 0.008(3)
C1_12 0.0547(17) 0.0706(18) 0.0569(19) 0.0097(14) 0.0133(14) 0.0035(16)
C2_12 0.0557(15) 0.0719(16) 0.0588(14) 0.0109(11) 0.0122(12) 0.0023(12)
C3_12 0.0555(15) 0.0708(15) 0.0587(15) 0.0104(12) 0.0124(11) 0.0024(12)
C4_12 0.056(2) 0.0730(18) 0.0589(14) 0.0115(13) 0.0105(14) 0.0002(15)
C5_12 0.073(8) 0.073(2) 0.0605(16) 0.0125(15) 0.016(3) 0.002(3)
C6_12 0.119(8) 0.079(2) 0.0652(17) 0.0178(16) 0.029(3) 0.017(3)
C7_12 0.093(7) 0.077(2) 0.0602(19) 0.0145(17) 0.018(3) 0.010(3)
C8_12 0.107(17) 0.077(2) 0.061(2) 0.016(2) 0.021(5) 0.013(5)
C9_12 0.066(12) 0.075(2) 0.058(2) 0.0125(19) 0.010(4) 0.005(4)
C10_12 0.0550(17) 0.0707(16) 0.0587(14) 0.0111(13) 0.0123(12) 0.0025(13)
C11_12 0.0558(19) 0.0708(15) 0.0576(17) 0.0099(12) 0.0125(13) 0.0026(13)
C12_12 0.050(10) 0.071(2) 0.057(3) 0.0099(17) 0.015(4) 0.002(3)
C13_12 0.061(10) 0.072(2) 0.058(4) 0.0088(18) 0.010(5) 0.004(3)
C14_12 0.066(10) 0.072(2) 0.059(4) 0.0087(18) 0.008(5) 0.005(3)
C15_12 0.058(5) 0.0710(15) 0.057(3) 0.0094(16) 0.012(3) 0.0033(17)
C16_12 0.048(9) 0.0709(15) 0.057(3) 0.0100(15) 0.015(4) 0.0020(18)
C17_12 0.0560(16) 0.0697(16) 0.059(2) 0.0093(16) 0.0130(15) 0.0024(13)
C18_12 0.058(2) 0.0697(17) 0.061(3) 0.0095(19) 0.015(2) 0.0027(16)
C19_12 0.073(5) 0.071(2) 0.089(8) 0.016(3) 0.036(6) 0.008(3)
C20_12 0.094(5) 0.073(2) 0.133(10) 0.024(3) 0.066(7) 0.013(3)
C21_12 0.066(3) 0.0698(18) 0.075(5) 0.012(2) 0.026(3) 0.0046(17)
C22_12 0.057(3) 0.0698(16) 0.061(5) 0.0096(17) 0.015(3) 0.0027(14)
Br1_1 0.1150(16) 0.0973(16) 0.0880(13) 0.0395(12) 0.0162(11) -0.0181(13)
Cl1_1 0.0493(18) 0.115(3) 0.073(2) 0.034(2) 0.0148(17) 0.000(2)
O1_1 0.044(5) 0.113(9) 0.042(5) 0.018(5) 0.007(4) 0.022(5)
O2_1 0.045(5) 0.092(7) 0.040(4) 0.001(5) 0.005(4) 0.019(5)
C1_1 0.047(7) 0.088(11) 0.063(9) -0.002(8) 0.016(7) 0.012(7)
C2_1 0.050(7) 0.059(8) 0.061(8) 0.011(6) 0.028(6) 0.011(6)
C3_1 0.045(7) 0.068(9) 0.072(9) 0.000(7) 0.025(6) 0.002(6)
C4_1 0.049(7) 0.060(8) 0.056(7) 0.000(6) 0.021(6) 0.008(6)
C5_1 0.061(8) 0.052(8) 0.052(7) 0.005(6) 0.018(6) 0.007(6)
C6_1 0.063(8) 0.057(8) 0.049(7) -0.003(6) 0.018(6) -0.006(6)
C7_1 0.084(11) 0.065(10) 0.057(8) -0.007(7) 0.013(8) 0.011(8)
C8_1 0.078(10) 0.057(9) 0.067(9) 0.012(7) 0.012(8) 0.002(8)
C9_1 0.070(9) 0.048(8) 0.059(8) 0.008(6) 0.014(7) -0.001(7)
C10_1 0.064(9) 0.090(12) 0.051(8) 0.004(7) 0.026(7) 0.009(8)
C11_1 0.040(7) 0.139(17) 0.061(9) 0.032(10) 0.016(6) 0.015(9)
C12_1 0.060(9) 0.068(10) 0.083(11) 0.013(9) 0.016(8) 0.016(8)
C13_1 0.065(10) 0.114(16) 0.081(12) 0.019(11) 0.004(9) 0.048(11)
C14_1 0.098(14) 0.19(3) 0.073(12) 0.051(14) 0.040(11) 0.088(17)
C15_1 0.123(17) 0.17(2) 0.082(13) 0.062(15) 0.050(13) 0.092(18)
C16_1 0.081(11) 0.122(16) 0.072(11) 0.034(11) 0.038(9) 0.040(11)
C17_1 0.071(9) 0.063(9) 0.068(9) 0.010(7) 0.030(8) 0.027(8)
C18_1 0.061(9) 0.111(14) 0.058(9) -0.006(9) 0.028(7) -0.029(9)
C19_1 0.083(12) 0.075(12) 0.115(16) 0.010(11) 0.029(11) -0.026(10)
C20_1 0.121(16) 0.058(10) 0.070(11) 0.001(8) 0.003(10) -0.003(10)
C21_1 0.24(3) 0.072(13) 0.077(13) -0.020(10) 0.085(17) -0.011(16)
C22_1 0.097(12) 0.071(11) 0.063(9) -0.006(8) 0.022(9) 0.002(9)
Br1_4 0.148(3) 0.139(3) 0.146(3) 0.026(2) 0.047(3) 0.012(2)
Cl1_4 0.098(4) 0.096(4) 0.068(3) 0.0093(18) 0.015(3) 0.002(3)
O1_4 0.055(2) 0.070(2) 0.056(2) 0.0090(18) 0.0135(15) 0.0038(18)
O2_4 0.051(2) 0.065(4) 0.053(3) 0.005(3) 0.017(2) 0.008(3)
C1_4 0.0547(17) 0.0706(18) 0.0569(19) 0.0097(14) 0.0133(14) 0.0035(16)
C2_4 0.0557(15) 0.0719(16) 0.0588(14) 0.0109(11) 0.0122(12) 0.0023(12)
C3_4 0.0555(15) 0.0708(15) 0.0587(15) 0.0104(12) 0.0124(11) 0.0024(12)
C4_4 0.058(2) 0.0724(19) 0.0588(14) 0.0111(13) 0.0105(13) -0.0009(16)
C5_4 0.073(8) 0.073(2) 0.0605(16) 0.0125(15) 0.016(3) 0.002(3)
C6_4 0.119(8) 0.079(2) 0.0652(17) 0.0178(16) 0.029(3) 0.017(3)
C7_4 0.119(8) 0.079(2) 0.0652(17) 0.0178(16) 0.029(3) 0.017(3)
C8_4 0.093(7) 0.077(2) 0.0602(19) 0.0145(17) 0.018(3) 0.010(3)
C9_4 0.058(9) 0.073(3) 0.058(2) 0.011(2) 0.009(3) -0.001(5)
C10_4 0.0550(17) 0.0707(16) 0.0587(14) 0.0111(13) 0.0123(12) 0.0025(13)
C11_4 0.0558(19) 0.0708(15) 0.0576(17) 0.0099(12) 0.0125(13) 0.0026(13)
C12_4 0.062(9) 0.0716(19) 0.059(3) 0.0088(17) 0.009(4) 0.004(3)
C13_4 0.059(8) 0.071(2) 0.058(3) 0.0090(19) 0.011(5) 0.004(3)
C14_4 0.051(7) 0.071(2) 0.056(3) 0.0097(19) 0.015(4) 0.002(3)
C15_4 0.058(5) 0.0710(15) 0.057(3) 0.0094(16) 0.012(3) 0.0033(17)
C16_4 0.043(6) 0.0705(15) 0.053(3) 0.0111(14) 0.020(3) 0.0005(16)
C17_4 0.0560(16) 0.0697(16) 0.059(2) 0.0093(16) 0.0130(15) 0.0024(13)
C18_4 0.058(2) 0.0697(17) 0.061(3) 0.0095(19) 0.015(2) 0.0027(16)
C19_4 0.083(5) 0.0697(18) 0.107(8) 0.012(3) 0.049(6) 0.005(2)
C20_4 0.066(5) 0.0696(18) 0.078(8) 0.011(3) 0.027(6) 0.004(2)
C21_4 0.066(3) 0.0698(18) 0.075(5) 0.012(2) 0.026(3) 0.0046(17)
C22_4 0.057(3) 0.0698(16) 0.061(5) 0.0096(17) 0.015(3) 0.0027(14)
Br1_2 0.0462(8) 0.1189(15) 0.0633(9) -0.0289(10) 0.0044(7) 0.0003(8)
Cl1_2 0.0548(17) 0.072(2) 0.0450(15) -0.0052(14) 0.0131(13) 0.0036(15)
O1_2 0.046(5) 0.093(8) 0.053(5) -0.002(5) 0.010(4) 0.017(5)
O2_2 0.048(5) 0.078(7) 0.044(4) -0.016(5) 0.002(4) 0.016(5)
C1_2 0.032(6) 0.087(11) 0.058(8) -0.023(8) 0.005(5) 0.020(7)
C2_2 0.038(6) 0.080(10) 0.057(8) -0.009(7) 0.006(6) 0.020(6)
C3_2 0.067(9) 0.061(9) 0.072(10) -0.007(7) 0.021(8) 0.008(7)
C4_2 0.039(7) 0.086(11) 0.058(8) -0.019(8) 0.000(6) 0.016(7)
C5_2 0.054(7) 0.069(9) 0.047(7) -0.008(6) 0.027(6) 0.009(6)
C6_2 0.030(5) 0.076(9) 0.039(6) 0.002(6) 0.009(4) 0.001(6)
C7_2 0.037(6) 0.089(11) 0.044(7) 0.001(7) 0.015(5) 0.007(6)
C8_2 0.041(7) 0.093(12) 0.069(9) -0.023(8) 0.022(6) 0.004(7)
C9_2 0.046(7) 0.088(12) 0.061(9) -0.028(8) -0.008(6) 0.022(7)
C10_2 0.037(6) 0.084(11) 0.073(10) -0.017(8) 0.003(6) 0.008(7)
C11_2 0.024(5) 0.098(12) 0.067(9) 0.016(8) 0.004(5) 0.008(7)
C12_2 0.045(8) 0.104(14) 0.109(14) 0.038(12) 0.029(9) 0.018(9)
C13_2 0.066(11) 0.123(18) 0.096(14) 0.065(14) 0.021(10) 0.016(11)
C14_2 0.057(10) 0.15(2) 0.085(13) 0.058(15) 0.003(9) -0.021(12)
C15_2 0.073(11) 0.092(13) 0.069(10) 0.009(9) -0.031(9) -0.019(10)
C16_2 0.066(10) 0.080(12) 0.083(12) 0.002(10) 0.000(9) -0.001(9)
C17_2 0.087(4) 0.079(7) 0.102(7) 0.009(6) 0.031(4) 0.016(4)
C18_2 0.075(5) 0.088(6) 0.098(7) 0.010(6) 0.024(5) 0.022(5)
C19_2 0.074(5) 0.097(7) 0.096(5) 0.010(5) 0.021(5) 0.019(5)
C20_2 0.092(6) 0.120(9) 0.109(6) -0.005(7) 0.031(5) -0.001(6)
C21_2 0.100(4) 0.107(5) 0.108(4) -0.001(3) 0.034(3) -0.003(3)
C22_2 0.126(6) 0.170(14) 0.159(10) -0.060(11) 0.071(7) -0.042(8)
N1_11 0.080(4) 0.067(7) 0.061(6) 0.005(5) 0.033(3) -0.008(3)
C23_11 0.085(4) 0.090(5) 0.088(5) 0.001(3) 0.026(3) 0.002(3)
C24_11 0.099(6) 0.126(15) 0.075(10) -0.018(10) 0.017(6) 0.025(8)

loop_
_atom_type_symbol
_atom_type_description
_atom_type_scat_dispersion_real
_atom_type_scat_dispersion_imag
_atom_type_scat_source
C C 0.0181 0.0091 'International Tables Vol C Tables 4.2.6.8 and 6.1.1.4'
H H 0.0000 0.0000 'International Tables Vol C Tables 4.2.6.8 and 6.1.1.4'
Br Br -0.6763 1.2805 'International Tables Vol C Tables 4.2.6.8 and 6.1.1.4'
Cl Cl 0.3639 0.7018 'International Tables Vol C Tables 4.2.6.8 and 6.1.1.4'
N N 0.0311 0.0180 'International Tables Vol C Tables 4.2.6.8 and 6.1.1.4'
O O 0.0492 0.0322 'International Tables Vol C Tables 4.2.6.8 and 6.1.1.4'
Rh Rh 0.0927 3.6045 'International Tables Vol C Tables 4.2.6.8 and 6.1.1.4'

loop_
_exptl_crystal_face_index_h
_exptl_crystal_face_index_k
_exptl_crystal_face_index_l
_exptl_crystal_face_perp_dist
0 11 -5 0.1546
0 -11 5 0.1546
14 -1 -3 0.0620
-14 1 3 0.0620
0 0 -18 0.0421
0 0 18 0.0421
-11 -6 10 0.1058
11 6 -10 0.1058
-14 0 5 0.0560
14 0 -5 0.0560
11 7 -6 0.1066
-11 -7 6 0.1066

loop_
_geom_angle_atom_site_label_1
_geom_angle_atom_site_label_2
_geom_angle_atom_site_label_3
_geom_angle
O2_5 Rh3 Rh4 88.21(16)
O2_5 Rh3 O2_6 91.4(4)
O2_5 Rh3 O2_8 88.7(4)
O2_5 Rh3 N1_11 88.7(4)
O2_6 Rh3 Rh4 86.62(15)
O2_6 Rh3 N1_11 97.1(3)
O2_7 Rh3 Rh4 88.33(17)
O2_7 Rh3 O2_5 176.5(3)
O2_7 Rh3 O2_6 89.0(4)
O2_7 Rh3 O2_8 90.5(4)
O2_7 Rh3 N1_11 94.8(4)
O2_8 Rh3 Rh4 88.04(16)
O2_8 Rh3 O2_6 174.7(2)
O2_8 Rh3 N1_11 88.2(3)
N1_11 Rh3 Rh4 175.2(3)
O4 Rh4 Rh3 177.9(4)
O1_5 Rh4 Rh3 87.67(17)
O1_5 Rh4 O4 90.3(4)
O1_5 Rh4 O1_7 174.0(3)
O1_5 Rh4 O1_8 92.2(4)
O1_6 Rh4 Rh3 88.63(16)
O1_6 Rh4 O4 90.8(4)
O1_6 Rh4 O1_5 87.6(4)
O1_6 Rh4 O1_7 89.6(4)
O1_6 Rh4 O1_8 175.9(3)
O1_7 Rh4 Rh3 87.00(17)
O1_7 Rh4 O4 95.0(4)
O1_8 Rh4 Rh3 87.28(17)
O1_8 Rh4 O4 93.3(4)
O1_8 Rh4 O1_7 90.3(4)
Rh4 O4 H4A 125.7
Rh4 O4 H4B 125.3
H4A O4 H4B 108.9
N1_10 Rh1 Rh2 175.7(3)
O2_3 Rh1 Rh2 87.35(16)
O2_3 Rh1 N1_10 96.8(4)
O2_12 Rh1 Rh2 89.6(3)
O2_12 Rh1 N1_10 91.9(4)
O2_12 Rh1 O2_3 84.5(7)
O2_12 Rh1 O2_2 174.6(6)
O2_1 Rh1 Rh2 88.28(18)
O2_1 Rh1 N1_10 87.5(4)
O2_1 Rh1 O2_3 175.6(3)
O2_1 Rh1 O2_12 96.1(8)
O2_1 Rh1 O2_4 85.7(6)
O2_1 Rh1 O2_2 88.6(4)
O2_4 Rh1 Rh2 85.5(3)
O2_4 Rh1 N1_10 95.2(4)
O2_4 Rh1 O2_3 94.5(6)
O2_4 Rh1 O2_2 171.4(5)
O2_2 Rh1 Rh2 87.83(17)
O2_2 Rh1 N1_10 91.0(4)
O2_2 Rh1 O2_3 90.7(4)
N1_9 Rh2 Rh1 179.2(4)
O1_3 Rh2 Rh1 87.85(17)
O1_3 Rh2 N1_9 92.9(4)
O1_3 Rh2 O1_12 90.1(9)
O1_3 Rh2 O1_1 174.7(3)
O1_3 Rh2 O1_4 89.3(8)
O1_3 Rh2 O1_2 88.8(4)
O1_12 Rh2 Rh1 86.7(3)
O1_12 Rh2 N1_9 93.4(6)
O1_1 Rh2 Rh1 86.84(17)
O1_1 Rh2 N1_9 92.4(4)
O1_1 Rh2 O1_12 89.8(9)
O1_1 Rh2 O1_4 90.6(8)
O1_1 Rh2 O1_2 90.8(4)
O1_4 Rh2 Rh1 88.1(4)
O1_4 Rh2 N1_9 92.0(6)
O1_2 Rh2 Rh1 87.82(17)
O1_2 Rh2 N1_9 92.1(5)
O1_2 Rh2 O1_12 174.5(5)
O1_2 Rh2 O1_4 175.6(6)
C23_9 N1_9 Rh2 178.9(15)
N1_9 C23_9 C24_9 174(2)
C23_9 C24_9 H24A_9 109.5
C23_9 C24_9 H24B_9 109.5
C23_9 C24_9 H24C_9 109.5
H24A_9 C24_9 H24B_9 109.5
H24A_9 C24_9 H24C_9 109.5
H24B_9 C24_9 H24C_9 109.5
C23_10 N1_10 Rh1 171.2(15)
N1_10 C23_10 C24_10 176(2)
C23_10 C24_10 H24A_10 109.5
C23_10 C24_10 H24B_10 109.5
C23_10 C24_10 H24C_10 109.5
H24A_10 C24_10 H24B_10 109.5
H24A_10 C24_10 H24C_10 109.5
H24B_10 C24_10 H24C_10 109.5
C1_3 O1_3 Rh2 117.2(4)
C1_3 O2_3 Rh1 116.4(4)
O1_3 C1_3 O2_3 126.3(5)
O1_3 C1_3 C2_3 117.2(4)
O2_3 C1_3 C2_3 116.0(4)
C1_3 C2_3 C3_3 122.4(4)
C4_3 C2_3 C1_3 112.7(4)
C4_3 C2_3 C3_3 117.9(4)
C10_3 C2_3 C1_3 115.0(4)
C10_3 C2_3 C3_3 58.0(3)
C10_3 C2_3 C4_3 120.6(4)
C10_3 C3_3 C2_3 58.9(3)
C10_3 C3_3 C11_3 119.0(5)
C10_3 C3_3 C17_3 120.1(5)
C11_3 C3_3 C2_3 121.4(4)
C17_3 C3_3 C2_3 117.4(4)
C17_3 C3_3 C11_3 111.2(4)
C5_3 C4_3 C2_3 122.3(5)
C5_3 C4_3 C9_3 116.9(5)
C9_3 C4_3 C2_3 120.4(5)
C4_3 C5_3 Cl1_3 120.7(4)
C4_3 C5_3 C6_3 122.6(5)
C6_3 C5_3 Cl1_3 116.8(4)
C5_3 C6_3 H6_3 120.6
C7_3 C6_3 C5_3 118.7(6)
C7_3 C6_3 H6_3 120.6
C6_3 C7_3 H7_3 120.1
C6_3 C7_3 C8_3 119.9(5)
C8_3 C7_3 H7_3 120.1
C7_3 C8_3 Br1_3 121.1(4)
C7_3 C8_3 C9_3 121.5(6)
C9_3 C8_3 Br1_3 117.4(5)
C4_3 C9_3 H9_3 119.8
C8_3 C9_3 C4_3 120.4(6)
C8_3 C9_3 H9_3 119.8
C2_3 C10_3 H10A_3 117.5
C2_3 C10_3 H10B_3 117.5
C3_3 C10_3 C2_3 63.0(3)
C3_3 C10_3 H10A_3 117.5
C3_3 C10_3 H10B_3 117.5
H10A_3 C10_3 H10B_3 114.5
C12_3 C11_3 C3_3 116.4(5)
C16_3 C11_3 C3_3 123.5(5)
C16_3 C11_3 C12_3 120.1(5)
C11_3 C12_3 H12_3 120.8
C13_3 C12_3 C11_3 118.5(6)
C13_3 C12_3 H12_3 120.8
C12_3 C13_3 H13_3 119.8
C14_3 C13_3 C12_3 120.3(6)
C14_3 C13_3 H13_3 119.8
C13_3 C14_3 H14_3 119.9
C15_3 C14_3 C13_3 120.1(6)
C15_3 C14_3 H14_3 119.9
C14_3 C15_3 H15_3 119.6
C14_3 C15_3 C16_3 120.9(7)
C16_3 C15_3 H15_3 119.6
C11_3 C16_3 C15_3 119.4(6)
C11_3 C16_3 H16_3 120.3
C15_3 C16_3 H16_3 120.3
C18_3 C17_3 C3_3 121.8(5)
C18_3 C17_3 C22_3 116.0(5)
C22_3 C17_3 C3_3 121.8(5)
C17_3 C18_3 H18_3 118.7
C17_3 C18_3 C19_3 122.5(6)
C19_3 C18_3 H18_3 118.7
C18_3 C19_3 H19_3 120.3
C20_3 C19_3 C18_3 119.3(6)
C20_3 C19_3 H19_3 120.3
C19_3 C20_3 H20_3 119.6
C21_3 C20_3 C19_3 120.7(6)
C21_3 C20_3 H20_3 119.6
C20_3 C21_3 H21_3 120.1
C20_3 C21_3 C22_3 119.8(6)
C22_3 C21_3 H21_3 120.1
C17_3 C22_3 H22_3 119.4
C21_3 C22_3 C17_3 121.2(6)
C21_3 C22_3 H22_3 119.4
C1_5 O1_5 Rh4 116.7(4)
C1_5 O2_5 Rh3 117.7(4)
O1_5 C1_5 O2_5 126.1(5)
O1_5 C1_5 C2_5 116.9(4)
O2_5 C1_5 C2_5 115.8(4)
C1_5 C2_5 C3_5 121.9(4)
C4_5 C2_5 C1_5 112.7(4)
C4_5 C2_5 C3_5 118.1(4)
C10_5 C2_5 C1_5 114.5(4)
C10_5 C2_5 C3_5 58.0(3)
C10_5 C2_5 C4_5 121.4(4)
C10_5 C3_5 C2_5 58.9(3)
C10_5 C3_5 C11_5 119.5(5)
C10_5 C3_5 C17_5 119.6(5)
C11_5 C3_5 C2_5 120.8(4)
C17_5 C3_5 C2_5 118.0(4)
C17_5 C3_5 C11_5 111.2(4)
C5_5 C4_5 C2_5 122.4(5)
C5_5 C4_5 C9_5 116.7(5)
C9_5 C4_5 C2_5 120.8(5)
C4_5 C5_5 Cl1_5 121.0(4)
C4_5 C5_5 C6_5 122.5(5)
C6_5 C5_5 Cl1_5 116.4(4)
C5_5 C6_5 H6_5 120.7
C7_5 C6_5 C5_5 118.6(6)
C7_5 C6_5 H6_5 120.7
C6_5 C7_5 H7_5 120.1
C6_5 C7_5 C8_5 119.7(5)
C8_5 C7_5 H7_5 120.1
C7_5 C8_5 Br1_5 120.7(4)
C7_5 C8_5 C9_5 121.5(6)
C9_5 C8_5 Br1_5 117.7(5)
C4_5 C9_5 H9_5 119.8
C8_5 C9_5 C4_5 120.5(6)
C8_5 C9_5 H9_5 119.8
C2_5 C10_5 H10A_5 117.4
C2_5 C10_5 H10B_5 117.4
C3_5 C10_5 C2_5 63.1(3)
C3_5 C10_5 H10A_5 117.4
C3_5 C10_5 H10B_5 117.4
H10A_5 C10_5 H10B_5 114.5
C12_5 C11_5 C3_5 116.6(5)
C16_5 C11_5 C3_5 123.3(5)
C16_5 C11_5 C12_5 120.1(5)
C11_5 C12_5 H12_5 120.8
C13_5 C12_5 C11_5 118.4(6)
C13_5 C12_5 H12_5 120.8
C12_5 C13_5 H13_5 119.8
C14_5 C13_5 C12_5 120.4(6)
C14_5 C13_5 H13_5 119.8
C13_5 C14_5 H14_5 119.8
C15_5 C14_5 C13_5 120.3(6)
C15_5 C14_5 H14_5 119.8
C14_5 C15_5 H15_5 119.5
C14_5 C15_5 C16_5 121.0(7)
C16_5 C15_5 H15_5 119.5
C11_5 C16_5 C15_5 119.6(6)
C11_5 C16_5 H16_5 120.2
C15_5 C16_5 H16_5 120.2
C18_5 C17_5 C3_5 122.1(5)
C18_5 C17_5 C22_5 116.1(5)
C22_5 C17_5 C3_5 121.6(5)
C17_5 C18_5 H18_5 118.8
C17_5 C18_5 C19_5 122.5(6)
C19_5 C18_5 H18_5 118.8
C18_5 C19_5 H19_5 120.3
C20_5 C19_5 C18_5 119.3(6)
C20_5 C19_5 H19_5 120.3
C19_5 C20_5 H20_5 119.6
C21_5 C20_5 C19_5 120.8(6)
C21_5 C20_5 H20_5 119.6
C20_5 C21_5 H21_5 120.1
C20_5 C21_5 C22_5 119.8(6)
C22_5 C21_5 H21_5 120.1
C17_5 C22_5 H22_5 119.4
C21_5 C22_5 C17_5 121.1(6)
C21_5 C22_5 H22_5 119.4
C1_6 O1_6 Rh4 117.3(4)
C1_6 O2_6 Rh3 117.0(4)
O1_6 C1_6 O2_6 126.5(5)
O1_6 C1_6 C2_6 117.4(4)
O2_6 C1_6 C2_6 116.0(4)
C1_6 C2_6 C3_6 122.6(4)
C4_6 C2_6 C1_6 112.6(4)
C4_6 C2_6 C3_6 118.0(4)
C10_6 C2_6 C1_6 115.1(4)
C10_6 C2_6 C3_6 58.0(3)
C10_6 C2_6 C4_6 120.1(4)
C10_6 C3_6 C2_6 59.0(3)
C10_6 C3_6 C11_6 118.8(5)
C10_6 C3_6 C17_6 120.3(5)
C11_6 C3_6 C2_6 121.6(4)
C17_6 C3_6 C2_6 117.4(4)
C17_6 C3_6 C11_6 111.1(4)
C5_6 C4_6 C2_6 122.5(5)
C5_6 C4_6 C9_6 116.9(5)
C9_6 C4_6 C2_6 120.2(5)
C4_6 C5_6 Cl1_6 120.8(4)
C4_6 C5_6 C6_6 122.5(5)
C6_6 C5_6 Cl1_6 116.7(4)
C5_6 C6_6 H6_6 120.6
C7_6 C6_6 C5_6 118.7(6)
C7_6 C6_6 H6_6 120.6
C6_6 C7_6 H7_6 120.1
C6_6 C7_6 C8_6 119.8(5)
C8_6 C7_6 H7_6 120.1
C7_6 C8_6 Br1_6 121.1(4)
C7_6 C8_6 C9_6 121.4(6)
C9_6 C8_6 Br1_6 117.4(5)
C4_6 C9_6 H9_6 119.8
C8_6 C9_6 C4_6 120.3(6)
C8_6 C9_6 H9_6 119.8
C2_6 C10_6 H10A_6 117.5
C2_6 C10_6 H10B_6 117.5
C3_6 C10_6 C2_6 63.0(3)
C3_6 C10_6 H10A_6 117.5
C3_6 C10_6 H10B_6 117.5
H10A_6 C10_6 H10B_6 114.5
C12_6 C11_6 C3_6 116.3(5)
C16_6 C11_6 C3_6 123.5(5)
C16_6 C11_6 C12_6 120.1(5)
C11_6 C12_6 H12_6 120.8
C13_6 C12_6 C11_6 118.4(6)
C13_6 C12_6 H12_6 120.8
C12_6 C13_6 H13_6 119.8
C14_6 C13_6 C12_6 120.3(6)
C14_6 C13_6 H13_6 119.8
C13_6 C14_6 H14_6 119.9
C15_6 C14_6 C13_6 120.3(6)
C15_6 C14_6 H14_6 119.9
C14_6 C15_6 H15_6 119.5
C14_6 C15_6 C16_6 121.1(7)
C16_6 C15_6 H15_6 119.5
C11_6 C16_6 C15_6 119.6(6)
C11_6 C16_6 H16_6 120.2
C15_6 C16_6 H16_6 120.2
C18_6 C17_6 C3_6 121.8(5)
C18_6 C17_6 C22_6 116.1(5)
C22_6 C17_6 C3_6 121.9(5)
C17_6 C18_6 H18_6 118.7
C17_6 C18_6 C19_6 122.5(6)
C19_6 C18_6 H18_6 118.7
C18_6 C19_6 H19_6 120.4
C20_6 C19_6 C18_6 119.3(6)
C20_6 C19_6 H19_6 120.4
C19_6 C20_6 H20_6 119.6
C21_6 C20_6 C19_6 120.7(6)
C21_6 C20_6 H20_6 119.6
C20_6 C21_6 H21_6 120.1
C20_6 C21_6 C22_6 119.8(6)
C22_6 C21_6 H21_6 120.1
C17_6 C22_6 H22_6 119.4
C21_6 C22_6 C17_6 121.2(6)
C21_6 C22_6 H22_6 119.4
C1_7 O1_7 Rh4 117.7(4)
C1_7 O2_7 Rh3 117.3(4)
O1_7 C1_7 O2_7 126.3(5)
O1_7 C1_7 C2_7 117.5(4)
O2_7 C1_7 C2_7 115.8(4)
C1_7 C2_7 C3_7 122.4(4)
C4_7 C2_7 C1_7 112.6(4)
C4_7 C2_7 C3_7 118.2(4)
C10_7 C2_7 C1_7 115.2(4)
C10_7 C2_7 C3_7 58.0(3)
C10_7 C2_7 C4_7 120.0(4)
C10_7 C3_7 C2_7 59.0(3)
C10_7 C3_7 C11_7 118.6(5)
C10_7 C3_7 C17_7 120.5(5)
C11_7 C3_7 C2_7 121.6(4)
C17_7 C3_7 C2_7 117.4(4)
C17_7 C3_7 C11_7 111.1(4)
C5_7 C4_7 C2_7 122.7(5)
C5_7 C4_7 C9_7 116.8(5)
C9_7 C4_7 C2_7 120.3(5)
C4_7 C5_7 Cl1_7 120.9(4)
C4_7 C5_7 C6_7 122.5(5)
C6_7 C5_7 Cl1_7 116.6(4)
C5_7 C6_7 H6_7 120.7
C7_7 C6_7 C5_7 118.6(6)
C7_7 C6_7 H6_7 120.7
C6_7 C7_7 H7_7 120.1
C6_7 C7_7 C8_7 119.8(6)
C8_7 C7_7 H7_7 120.1
C7_7 C8_7 Br1_7 121.1(4)
C7_7 C8_7 C9_7 121.5(6)
C9_7 C8_7 Br1_7 117.5(5)
C4_7 C9_7 H9_7 119.9
C8_7 C9_7 C4_7 120.2(6)
C8_7 C9_7 H9_7 119.9
C2_7 C10_7 H10A_7 117.5
C2_7 C10_7 H10B_7 117.5
C3_7 C10_7 C2_7 63.0(3)
C3_7 C10_7 H10A_7 117.5
C3_7 C10_7 H10B_7 117.5
H10A_7 C10_7 H10B_7 114.5
C12_7 C11_7 C3_7 116.2(5)
C16_7 C11_7 C3_7 123.6(5)
C16_7 C11_7 C12_7 120.2(5)
C11_7 C12_7 H12_7 120.8
C13_7 C12_7 C11_7 118.5(6)
C13_7 C12_7 H12_7 120.8
C12_7 C13_7 H13_7 119.8
C14_7 C13_7 C12_7 120.3(6)
C14_7 C13_7 H13_7 119.8
C13_7 C14_7 H14_7 119.9
C15_7 C14_7 C13_7 120.3(6)
C15_7 C14_7 H14_7 119.9
C14_7 C15_7 H15_7 119.5
C14_7 C15_7 C16_7 121.0(7)
C16_7 C15_7 H15_7 119.5
C11_7 C16_7 C15_7 119.5(6)
C11_7 C16_7 H16_7 120.2
C15_7 C16_7 H16_7 120.2
C18_7 C17_7 C3_7 121.7(5)
C18_7 C17_7 C22_7 116.0(5)
C22_7 C17_7 C3_7 122.0(5)
C17_7 C18_7 H18_7 118.8
C17_7 C18_7 C19_7 122.5(6)
C19_7 C18_7 H18_7 118.8
C18_7 C19_7 H19_7 120.4
C20_7 C19_7 C18_7 119.2(6)
C20_7 C19_7 H19_7 120.4
C19_7 C20_7 H20_7 119.7
C21_7 C20_7 C19_7 120.6(6)
C21_7 C20_7 H20_7 119.7
C20_7 C21_7 H21_7 120.1
C20_7 C21_7 C22_7 119.7(6)
C22_7 C21_7 H21_7 120.1
C17_7 C22_7 H22_7 119.5
C21_7 C22_7 C17_7 121.1(6)
C21_7 C22_7 H22_7 119.5
C1_8 O1_8 Rh4 118.0(4)
C1_8 O2_8 Rh3 116.8(4)
O1_8 C1_8 O2_8 126.5(5)
O1_8 C1_8 C2_8 117.4(4)
O2_8 C1_8 C2_8 116.1(4)
C1_8 C2_8 C3_8 122.3(4)
C4_8 C2_8 C1_8 112.7(4)
C4_8 C2_8 C3_8 118.1(4)
C10_8 C2_8 C1_8 115.2(4)
C10_8 C2_8 C3_8 58.0(3)
C10_8 C2_8 C4_8 120.2(4)
C10_8 C3_8 C2_8 59.0(3)
C10_8 C3_8 C11_8 118.7(5)
C10_8 C3_8 C17_8 120.5(5)
C11_8 C3_8 C2_8 121.5(4)
C17_8 C3_8 C2_8 117.4(4)
C17_8 C3_8 C11_8 111.1(4)
C5_8 C4_8 C2_8 122.3(5)
C5_8 C4_8 C9_8 116.8(5)
C9_8 C4_8 C2_8 120.3(5)
C4_8 C5_8 Cl1_8 120.6(4)
C4_8 C5_8 C6_8 122.5(5)
C6_8 C5_8 Cl1_8 116.7(4)
C5_8 C6_8 H6_8 120.7
C7_8 C6_8 C5_8 118.7(6)
C7_8 C6_8 H6_8 120.7
C6_8 C7_8 H7_8 120.1
C6_8 C7_8 C8_8 119.8(5)
C8_8 C7_8 H7_8 120.1
C7_8 C8_8 Br1_8 120.9(4)
C7_8 C8_8 C9_8 121.4(6)
C9_8 C8_8 Br1_8 117.4(5)
C4_8 C9_8 H9_8 119.8
C8_8 C9_8 C4_8 120.4(6)
C8_8 C9_8 H9_8 119.8
C2_8 C10_8 H10A_8 117.5
C2_8 C10_8 H10B_8 117.5
C3_8 C10_8 C2_8 63.0(3)
C3_8 C10_8 H10A_8 117.5
C3_8 C10_8 H10B_8 117.5
H10A_8 C10_8 H10B_8 114.5
C12_8 C11_8 C3_8 116.3(5)
C16_8 C11_8 C3_8 123.5(5)
C16_8 C11_8 C12_8 120.1(5)
C11_8 C12_8 H12_8 120.8
C13_8 C12_8 C11_8 118.5(6)
C13_8 C12_8 H12_8 120.8
C12_8 C13_8 H13_8 119.8
C14_8 C13_8 C12_8 120.4(6)
C14_8 C13_8 H13_8 119.8
C13_8 C14_8 H14_8 119.9
C15_8 C14_8 C13_8 120.3(6)
C15_8 C14_8 H14_8 119.9
C14_8 C15_8 H15_8 119.5
C14_8 C15_8 C16_8 121.1(7)
C16_8 C15_8 H15_8 119.5
C11_8 C16_8 C15_8 119.5(6)
C11_8 C16_8 H16_8 120.2
C15_8 C16_8 H16_8 120.2
C18_8 C17_8 C3_8 121.8(5)
C18_8 C17_8 C22_8 116.1(5)
C22_8 C17_8 C3_8 122.0(5)
C17_8 C18_8 H18_8 118.7
C17_8 C18_8 C19_8 122.6(6)
C19_8 C18_8 H18_8 118.7
C18_8 C19_8 H19_8 120.3
C20_8 C19_8 C18_8 119.3(6)
C20_8 C19_8 H19_8 120.3
C19_8 C20_8 H20_8 119.6
C21_8 C20_8 C19_8 120.8(6)
C21_8 C20_8 H20_8 119.6
C20_8 C21_8 H21_8 120.1
C20_8 C21_8 C22_8 119.8(6)
C22_8 C21_8 H21_8 120.1
C17_8 C22_8 H22_8 119.4
C21_8 C22_8 C17_8 121.2(6)
C21_8 C22_8 H22_8 119.4
C1_12 O1_12 Rh2 118.5(5)
C1_12 O2_12 Rh1 117.2(5)
O1_12 C1_12 O2_12 126.4(5)
O1_12 C1_12 C2_12 117.4(4)
O2_12 C1_12 C2_12 116.0(4)
C1_12 C2_12 C3_12 122.5(4)
C4_12 C2_12 C1_12 112.6(4)
C4_12 C2_12 C3_12 118.3(4)
C10_12 C2_12 C1_12 115.0(4)
C10_12 C2_12 C3_12 58.1(3)
C10_12 C2_12 C4_12 120.0(4)
C10_12 C3_12 C2_12 59.0(3)
C10_12 C3_12 C11_12 118.5(5)
C10_12 C3_12 C17_12 120.2(5)
C11_12 C3_12 C2_12 121.7(4)
C17_12 C3_12 C2_12 117.5(4)
C17_12 C3_12 C11_12 111.1(4)
C5_12 C4_12 C2_12 122.5(5)
C5_12 C4_12 C9_12 116.8(5)
C9_12 C4_12 C2_12 120.3(5)
C4_12 C5_12 Cl1_12 120.8(4)
C4_12 C5_12 C6_12 122.6(5)
C6_12 C5_12 Cl1_12 116.6(4)
C5_12 C6_12 H6_12 120.6
C7_12 C6_12 C5_12 118.7(6)
C7_12 C6_12 H6_12 120.6
C6_12 C7_12 H7_12 120.1
C6_12 C7_12 C8_12 119.8(5)
C8_12 C7_12 H7_12 120.1
C7_12 C8_12 Br1_12 121.0(4)
C7_12 C8_12 C9_12 121.4(6)
C9_12 C8_12 Br1_12 117.5(5)
C4_12 C9_12 H9_12 119.8
C8_12 C9_12 C4_12 120.3(6)
C8_12 C9_12 H9_12 119.8
C2_12 C10_12 H10A_12 117.5
C2_12 C10_12 H10B_12 117.5
C3_12 C10_12 C2_12 62.9(3)
C3_12 C10_12 H10A_12 117.5
C3_12 C10_12 H10B_12 117.5
H10A_12 C10_12 H10B_12 114.5
C12_12 C11_12 C3_12 116.2(5)
C16_12 C11_12 C3_12 123.6(5)
C16_12 C11_12 C12_12 120.0(5)
C11_12 C12_12 H12_12 120.8
C13_12 C12_12 C11_12 118.4(6)
C13_12 C12_12 H12_12 120.8
C12_12 C13_12 H13_12 119.8
C14_12 C13_12 C12_12 120.3(6)
C14_12 C13_12 H13_12 119.8
C13_12 C14_12 H14_12 119.9
C15_12 C14_12 C13_12 120.2(6)
C15_12 C14_12 H14_12 119.9
C14_12 C15_12 H15_12 119.5
C14_12 C15_12 C16_12 121.0(7)
C16_12 C15_12 H15_12 119.5
C11_12 C16_12 C15_12 119.4(6)
C11_12 C16_12 H16_12 120.3
C15_12 C16_12 H16_12 120.3
C18_12 C17_12 C3_12 121.9(5)
C18_12 C17_12 C22_12 116.1(5)
C22_12 C17_12 C3_12 122.0(5)
C17_12 C18_12 H18_12 118.8
C17_12 C18_12 C19_12 122.4(6)
C19_12 C18_12 H18_12 118.8
C18_12 C19_12 H19_12 120.4
C20_12 C19_12 C18_12 119.3(6)
C20_12 C19_12 H19_12 120.4
C19_12 C20_12 H20_12 119.6
C21_12 C20_12 C19_12 120.8(6)
C21_12 C20_12 H20_12 119.6
C20_12 C21_12 H21_12 120.1
C20_12 C21_12 C22_12 119.8(6)
C22_12 C21_12 H21_12 120.1
C17_12 C22_12 H22_12 119.4
C21_12 C22_12 C17_12 121.2(6)
C21_12 C22_12 H22_12 119.4
C1_1 O1_1 Rh2 116.5(4)
C1_1 O2_1 Rh1 117.6(4)
O1_1 C1_1 O2_1 126.5(5)
O1_1 C1_1 C2_1 117.4(4)
O2_1 C1_1 C2_1 116.0(4)
C1_1 C2_1 C3_1 122.4(4)
C4_1 C2_1 C1_1 112.7(4)
C4_1 C2_1 C3_1 118.6(4)
C10_1 C2_1 C1_1 114.9(4)
C10_1 C2_1 C3_1 58.0(3)
C10_1 C2_1 C4_1 119.8(4)
C10_1 C3_1 C2_1 59.1(3)
C10_1 C3_1 C11_1 118.6(5)
C10_1 C3_1 C17_1 120.4(5)
C11_1 C3_1 C2_1 121.5(4)
C17_1 C3_1 C2_1 117.6(4)
C17_1 C3_1 C11_1 111.1(4)
C5_1 C4_1 C2_1 122.8(5)
C5_1 C4_1 C9_1 116.7(5)
C9_1 C4_1 C2_1 119.9(5)
C4_1 C5_1 Cl1_1 121.0(4)
C4_1 C5_1 C6_1 122.6(5)
C6_1 C5_1 Cl1_1 116.4(4)
C5_1 C6_1 H6_1 120.6
C7_1 C6_1 C5_1 118.7(6)
C7_1 C6_1 H6_1 120.6
C6_1 C7_1 H7_1 120.1
C6_1 C7_1 C8_1 119.7(5)
C8_1 C7_1 H7_1 120.1
C7_1 C8_1 Br1_1 120.9(4)
C7_1 C8_1 C9_1 121.4(6)
C9_1 C8_1 Br1_1 117.5(5)
C4_1 C9_1 H9_1 119.8
C8_1 C9_1 C4_1 120.5(6)
C8_1 C9_1 H9_1 119.8
C2_1 C10_1 H10A_1 117.5
C2_1 C10_1 H10B_1 117.5
C3_1 C10_1 C2_1 62.9(3)
C3_1 C10_1 H10A_1 117.5
C3_1 C10_1 H10B_1 117.5
H10A_1 C10_1 H10B_1 114.5
C12_1 C11_1 C3_1 116.3(5)
C16_1 C11_1 C3_1 123.5(5)
C16_1 C11_1 C12_1 120.0(5)
C11_1 C12_1 H12_1 120.8
C13_1 C12_1 C11_1 118.4(6)
C13_1 C12_1 H12_1 120.8
C12_1 C13_1 H13_1 119.8
C14_1 C13_1 C12_1 120.3(6)
C14_1 C13_1 H13_1 119.8
C13_1 C14_1 H14_1 119.8
C15_1 C14_1 C13_1 120.3(6)
C15_1 C14_1 H14_1 119.8
C14_1 C15_1 H15_1 119.5
C14_1 C15_1 C16_1 121.0(7)
C16_1 C15_1 H15_1 119.5
C11_1 C16_1 C15_1 119.4(6)
C11_1 C16_1 H16_1 120.3
C15_1 C16_1 H16_1 120.3
C18_1 C17_1 C3_1 121.7(5)
C18_1 C17_1 C22_1 116.1(5)
C22_1 C17_1 C3_1 122.0(5)
C17_1 C18_1 H18_1 118.7
C17_1 C18_1 C19_1 122.5(6)
C19_1 C18_1 H18_1 118.7
C18_1 C19_1 H19_1 120.4
C20_1 C19_1 C18_1 119.3(6)
C20_1 C19_1 H19_1 120.4
C19_1 C20_1 H20_1 119.6
C21_1 C20_1 C19_1 120.8(6)
C21_1 C20_1 H20_1 119.6
C20_1 C21_1 H21_1 120.1
C20_1 C21_1 C22_1 119.8(6)
C22_1 C21_1 H21_1 120.1
C17_1 C22_1 H22_1 119.4
C21_1 C22_1 C17_1 121.2(6)
C21_1 C22_1 H22_1 119.4
C1_4 O1_4 Rh2 113.1(5)
C1_4 O2_4 Rh1 119.1(5)
O1_4 C1_4 O2_4 126.2(5)
O1_4 C1_4 C2_4 117.2(4)
O2_4 C1_4 C2_4 115.6(4)
C1_4 C2_4 C3_4 122.5(4)
C4_4 C2_4 C1_4 112.6(4)
C4_4 C2_4 C3_4 117.9(4)
C10_4 C2_4 C1_4 115.0(4)
C10_4 C2_4 C3_4 58.0(3)
C10_4 C2_4 C4_4 120.7(4)
C10_4 C3_4 C2_4 58.9(3)
C10_4 C3_4 C11_4 119.1(5)
C10_4 C3_4 C17_4 120.0(5)
C11_4 C3_4 C2_4 121.4(4)
C17_4 C3_4 C2_4 117.4(4)
C17_4 C3_4 C11_4 111.2(4)
C5_4 C4_4 C2_4 122.4(5)
C5_4 C4_4 C9_4 116.9(5)
C9_4 C4_4 C2_4 120.6(5)
C4_4 C5_4 Cl1_4 120.7(4)
C4_4 C5_4 C6_4 122.4(5)
C6_4 C5_4 Cl1_4 116.7(4)
C5_4 C6_4 H6_4 120.7
C7_4 C6_4 C5_4 118.6(6)
C7_4 C6_4 H6_4 120.7
C6_4 C7_4 H7_4 120.1
C6_4 C7_4 C8_4 119.8(6)
C8_4 C7_4 H7_4 120.1
C7_4 C8_4 Br1_4 121.0(4)
C7_4 C8_4 C9_4 121.4(6)
C9_4 C8_4 Br1_4 117.5(5)
C4_4 C9_4 H9_4 119.9
C8_4 C9_4 C4_4 120.3(6)
C8_4 C9_4 H9_4 119.9
C2_4 C10_4 H10A_4 117.5
C2_4 C10_4 H10B_4 117.5
C3_4 C10_4 C2_4 63.0(3)
C3_4 C10_4 H10A_4 117.5
C3_4 C10_4 H10B_4 117.5
H10A_4 C10_4 H10B_4 114.5
C12_4 C11_4 C3_4 116.4(5)
C16_4 C11_4 C3_4 123.5(5)
C16_4 C11_4 C12_4 120.1(5)
C11_4 C12_4 H12_4 120.8
C13_4 C12_4 C11_4 118.4(6)
C13_4 C12_4 H12_4 120.8
C12_4 C13_4 H13_4 119.8
C14_4 C13_4 C12_4 120.3(6)
C14_4 C13_4 H13_4 119.8
C13_4 C14_4 H14_4 119.9
C15_4 C14_4 C13_4 120.2(6)
C15_4 C14_4 H14_4 119.9
C14_4 C15_4 H15_4 119.5
C14_4 C15_4 C16_4 121.0(7)
C16_4 C15_4 H15_4 119.5
C11_4 C16_4 C15_4 119.5(6)
C11_4 C16_4 H16_4 120.3
C15_4 C16_4 H16_4 120.3
C18_4 C17_4 C3_4 121.7(5)
C18_4 C17_4 C22_4 115.9(5)
C22_4 C17_4 C3_4 121.6(5)
C17_4 C18_4 H18_4 118.7
C17_4 C18_4 C19_4 122.5(6)
C19_4 C18_4 H18_4 118.7
C18_4 C19_4 H19_4 120.4
C20_4 C19_4 C18_4 119.3(6)
C20_4 C19_4 H19_4 120.4
C19_4 C20_4 H20_4 119.7
C21_4 C20_4 C19_4 120.7(6)
C21_4 C20_4 H20_4 119.7
C20_4 C21_4 H21_4 120.1
C20_4 C21_4 C22_4 119.7(6)
C22_4 C21_4 H21_4 120.1
C17_4 C22_4 H22_4 119.4
C21_4 C22_4 C17_4 121.2(6)
C21_4 C22_4 H22_4 119.4
C1_2 O1_2 Rh2 116.4(4)
C1_2 O2_2 Rh1 118.3(4)
O1_2 C1_2 O2_2 126.5(5)
O1_2 C1_2 C2_2 117.3(4)
O2_2 C1_2 C2_2 116.0(4)
C1_2 C2_2 C3_2 122.1(4)
C4_2 C2_2 C1_2 112.7(4)
C4_2 C2_2 C3_2 118.2(4)
C10_2 C2_2 C1_2 115.1(4)
C10_2 C2_2 C3_2 58.0(3)
C10_2 C2_2 C4_2 120.3(4)
C10_2 C3_2 C2_2 59.0(3)
C10_2 C3_2 C11_2 118.8(5)
C10_2 C3_2 C17_2 120.3(5)
C11_2 C3_2 C2_2 121.4(4)
C17_2 C3_2 C2_2 117.4(4)
C17_2 C3_2 C11_2 111.1(4)
C5_2 C4_2 C2_2 122.6(5)
C5_2 C4_2 C9_2 116.9(5)
C9_2 C4_2 C2_2 120.5(5)
C4_2 C5_2 Cl1_2 120.9(4)
C4_2 C5_2 C6_2 122.4(5)
C6_2 C5_2 Cl1_2 116.7(4)
C5_2 C6_2 H6_2 120.6
C7_2 C6_2 C5_2 118.7(6)
C7_2 C6_2 H6_2 120.6
C6_2 C7_2 H7_2 120.0
C6_2 C7_2 C8_2 119.9(5)
C8_2 C7_2 H7_2 120.0
C7_2 C8_2 Br1_2 120.9(4)
C7_2 C8_2 C9_2 121.3(6)
C9_2 C8_2 Br1_2 117.6(5)
C4_2 C9_2 H9_2 119.8
C8_2 C9_2 C4_2 120.4(6)
C8_2 C9_2 H9_2 119.8
C2_2 C10_2 H10A_2 117.5
C2_2 C10_2 H10B_2 117.5
C3_2 C10_2 C2_2 63.0(3)
C3_2 C10_2 H10A_2 117.5
C3_2 C10_2 H10B_2 117.5
H10A_2 C10_2 H10B_2 114.5
C12_2 C11_2 C3_2 116.3(5)
C16_2 C11_2 C3_2 123.5(5)
C16_2 C11_2 C12_2 120.1(5)
C11_2 C12_2 H12_2 120.8
C13_2 C12_2 C11_2 118.5(6)
C13_2 C12_2 H12_2 120.8
C12_2 C13_2 H13_2 119.8
C14_2 C13_2 C12_2 120.4(6)
C14_2 C13_2 H13_2 119.8
C13_2 C14_2 H14_2 119.8
C15_2 C14_2 C13_2 120.3(6)
C15_2 C14_2 H14_2 119.8
C14_2 C15_2 H15_2 119.5
C14_2 C15_2 C16_2 121.1(7)
C16_2 C15_2 H15_2 119.5
C11_2 C16_2 C15_2 119.6(6)
C11_2 C16_2 H16_2 120.2
C15_2 C16_2 H16_2 120.2
C18_2 C17_2 C3_2 121.6(5)
C18_2 C17_2 C22_2 115.9(5)
C22_2 C17_2 C3_2 121.7(5)
C17_2 C18_2 H18_2 118.8
C17_2 C18_2 C19_2 122.4(6)
C19_2 C18_2 H18_2 118.8
C18_2 C19_2 H19_2 120.4
C20_2 C19_2 C18_2 119.2(6)
C20_2 C19_2 H19_2 120.4
C19_2 C20_2 H20_2 119.7
C21_2 C20_2 C19_2 120.6(6)
C21_2 C20_2 H20_2 119.7
C20_2 C21_2 H21_2 120.2
C20_2 C21_2 C22_2 119.6(6)
C22_2 C21_2 H21_2 120.2
C17_2 C22_2 H22_2 119.5
C21_2 C22_2 C17_2 121.0(6)
C21_2 C22_2 H22_2 119.5
C23_11 N1_11 Rh3 170.6(14)
N1_11 C23_11 C24_11 173.1(18)
C23_11 C24_11 H24A_11 109.5
C23_11 C24_11 H24B_11 109.5
C23_11 C24_11 H24C_11 109.5
H24A_11 C24_11 H24B_11 109.5
H24A_11 C24_11 H24C_11 109.5
H24B_11 C24_11 H24C_11 109.5

loop_
_geom_bond_atom_site_label_1
_geom_bond_atom_site_label_2
_geom_bond_distance
Rh3 Rh4 2.3816(13)
Rh3 O2_5 2.032(6)
Rh3 O2_6 2.075(5)
Rh3 O2_7 2.029(6)
Rh3 O2_8 2.055(6)
Rh3 N1_11 2.239(12)
Rh4 O4 2.276(11)
Rh4 O1_5 2.038(6)
Rh4 O1_6 2.013(5)
Rh4 O1_7 2.057(6)
Rh4 O1_8 2.043(6)
O4 H4A 0.8872
O4 H4B 0.8874
Rh1 Rh2 2.3740(14)
Rh1 N1_10 2.240(12)
Rh1 O2_3 2.078(6)
Rh1 O2_12 2.032(7)
Rh1 O2_1 2.000(6)
Rh1 O2_4 2.030(7)
Rh1 O2_2 2.037(6)
Rh2 N1_9 2.227(12)
Rh2 O1_3 2.028(5)
Rh2 O1_12 2.073(6)
Rh2 O1_1 2.056(6)
Rh2 O1_4 2.073(6)
Rh2 O1_2 2.071(7)
N1_9 C23_9 1.086(12)
C23_9 C24_9 1.450(16)
C24_9 H24A_9 0.9600
C24_9 H24B_9 0.9600
C24_9 H24C_9 0.9600
N1_10 C23_10 1.086(12)
C23_10 C24_10 1.450(16)
C24_10 H24A_10 0.9600
C24_10 H24B_10 0.9600
C24_10 H24C_10 0.9600
Br1_3 C8_3 1.904(6)
Cl1_3 C5_3 1.745(6)
O1_3 C1_3 1.266(6)
O2_3 C1_3 1.271(6)
C1_3 C2_3 1.514(6)
C2_3 C3_3 1.552(6)
C2_3 C4_3 1.501(7)
C2_3 C10_3 1.492(7)
C3_3 C10_3 1.478(7)
C3_3 C11_3 1.530(7)
C3_3 C17_3 1.505(7)
C4_3 C5_3 1.383(7)
C4_3 C9_3 1.398(7)
C5_3 C6_3 1.419(7)
C6_3 H6_3 0.9300
C6_3 C7_3 1.363(8)
C7_3 H7_3 0.9300
C7_3 C8_3 1.374(9)
C8_3 C9_3 1.393(8)
C9_3 H9_3 0.9300
C10_3 H10A_3 0.9700
C10_3 H10B_3 0.9700
C11_3 C12_3 1.405(8)
C11_3 C16_3 1.370(8)
C12_3 H12_3 0.9300
C12_3 C13_3 1.402(9)
C13_3 H13_3 0.9300
C13_3 C14_3 1.361(10)
C14_3 H14_3 0.9300
C14_3 C15_3 1.360(10)
C15_3 H15_3 0.9300
C15_3 C16_3 1.383(8)
C16_3 H16_3 0.9300
C17_3 C18_3 1.372(8)
C17_3 C22_3 1.408(8)
C18_3 H18_3 0.9300
C18_3 C19_3 1.385(8)
C19_3 H19_3 0.9300
C19_3 C20_3 1.365(9)
C20_3 H20_3 0.9300
C20_3 C21_3 1.349(9)
C21_3 H21_3 0.9300
C21_3 C22_3 1.392(9)
C22_3 H22_3 0.9300
Br1_5 C8_5 1.904(6)
Cl1_5 C5_5 1.745(6)
O1_5 C1_5 1.267(6)
O2_5 C1_5 1.271(6)
C1_5 C2_5 1.516(7)
C2_5 C3_5 1.553(6)
C2_5 C4_5 1.500(7)
C2_5 C10_5 1.492(7)
C3_5 C10_5 1.478(7)
C3_5 C11_5 1.530(7)
C3_5 C17_5 1.505(7)
C4_5 C5_5 1.383(7)
C4_5 C9_5 1.399(7)
C5_5 C6_5 1.419(7)
C6_5 H6_5 0.9300
C6_5 C7_5 1.363(8)
C7_5 H7_5 0.9300
C7_5 C8_5 1.374(9)
C8_5 C9_5 1.393(8)
C9_5 H9_5 0.9300
C10_5 H10A_5 0.9700
C10_5 H10B_5 0.9700
C11_5 C12_5 1.404(8)
C11_5 C16_5 1.370(8)
C12_5 H12_5 0.9300
C12_5 C13_5 1.402(9)
C13_5 H13_5 0.9300
C13_5 C14_5 1.360(10)
C14_5 H14_5 0.9300
C14_5 C15_5 1.360(10)
C15_5 H15_5 0.9300
C15_5 C16_5 1.383(8)
C16_5 H16_5 0.9300
C17_5 C18_5 1.372(8)
C17_5 C22_5 1.409(8)
C18_5 H18_5 0.9300
C18_5 C19_5 1.385(8)
C19_5 H19_5 0.9300
C19_5 C20_5 1.365(9)
C20_5 H20_5 0.9300
C20_5 C21_5 1.349(9)
C21_5 H21_5 0.9300
C21_5 C22_5 1.392(9)
C22_5 H22_5 0.9300
Br1_6 C8_6 1.903(6)
Cl1_6 C5_6 1.745(6)
O1_6 C1_6 1.265(6)
O2_6 C1_6 1.271(6)
C1_6 C2_6 1.513(6)
C2_6 C3_6 1.552(6)
C2_6 C4_6 1.502(7)
C2_6 C10_6 1.493(7)
C3_6 C10_6 1.478(7)
C3_6 C11_6 1.531(7)
C3_6 C17_6 1.505(7)
C4_6 C5_6 1.382(7)
C4_6 C9_6 1.398(7)
C5_6 C6_6 1.419(7)
C6_6 H6_6 0.9300
C6_6 C7_6 1.363(8)
C7_6 H7_6 0.9300
C7_6 C8_6 1.374(9)
C8_6 C9_6 1.393(8)
C9_6 H9_6 0.9300
C10_6 H10A_6 0.9700
C10_6 H10B_6 0.9700
C11_6 C12_6 1.405(8)
C11_6 C16_6 1.370(8)
C12_6 H12_6 0.9300
C12_6 C13_6 1.402(9)
C13_6 H13_6 0.9300
C13_6 C14_6 1.361(10)
C14_6 H14_6 0.9300
C14_6 C15_6 1.360(10)
C15_6 H15_6 0.9300
C15_6 C16_6 1.383(8)
C16_6 H16_6 0.9300
C17_6 C18_6 1.372(8)
C17_6 C22_6 1.408(8)
C18_6 H18_6 0.9300
C18_6 C19_6 1.385(8)
C19_6 H19_6 0.9300
C19_6 C20_6 1.365(9)
C20_6 H20_6 0.9300
C20_6 C21_6 1.349(9)
C21_6 H21_6 0.9300
C21_6 C22_6 1.392(9)
C22_6 H22_6 0.9300
Br1_7 C8_7 1.903(6)
Cl1_7 C5_7 1.744(6)
O1_7 C1_7 1.266(6)
O2_7 C1_7 1.272(6)
C1_7 C2_7 1.513(7)
C2_7 C3_7 1.551(6)
C2_7 C4_7 1.501(7)
C2_7 C10_7 1.493(7)
C3_7 C10_7 1.478(7)
C3_7 C11_7 1.531(7)
C3_7 C17_7 1.505(7)
C4_7 C5_7 1.382(7)
C4_7 C9_7 1.399(7)
C5_7 C6_7 1.419(7)
C6_7 H6_7 0.9300
C6_7 C7_7 1.363(8)
C7_7 H7_7 0.9300
C7_7 C8_7 1.374(9)
C8_7 C9_7 1.393(8)
C9_7 H9_7 0.9300
C10_7 H10A_7 0.9700
C10_7 H10B_7 0.9700
C11_7 C12_7 1.405(8)
C11_7 C16_7 1.369(8)
C12_7 H12_7 0.9300
C12_7 C13_7 1.402(9)
C13_7 H13_7 0.9300
C13_7 C14_7 1.361(10)
C14_7 H14_7 0.9300
C14_7 C15_7 1.360(10)
C15_7 H15_7 0.9300
C15_7 C16_7 1.383(8)
C16_7 H16_7 0.9300
C17_7 C18_7 1.373(8)
C17_7 C22_7 1.408(8)
C18_7 H18_7 0.9300
C18_7 C19_7 1.385(8)
C19_7 H19_7 0.9300
C19_7 C20_7 1.365(9)
C20_7 H20_7 0.9300
C20_7 C21_7 1.349(9)
C21_7 H21_7 0.9300
C21_7 C22_7 1.393(9)
C22_7 H22_7 0.9300
Br1_8 C8_8 1.904(6)
Cl1_8 C5_8 1.745(6)
O1_8 C1_8 1.265(6)
O2_8 C1_8 1.271(6)
C1_8 C2_8 1.513(6)
C2_8 C3_8 1.552(6)
C2_8 C4_8 1.502(7)
C2_8 C10_8 1.492(7)
C3_8 C10_8 1.477(7)
C3_8 C11_8 1.531(7)
C3_8 C17_8 1.505(7)
C4_8 C5_8 1.383(7)
C4_8 C9_8 1.399(7)
C5_8 C6_8 1.419(7)
C6_8 H6_8 0.9300
C6_8 C7_8 1.363(8)
C7_8 H7_8 0.9300
C7_8 C8_8 1.374(9)
C8_8 C9_8 1.393(8)
C9_8 H9_8 0.9300
C10_8 H10A_8 0.9700
C10_8 H10B_8 0.9700
C11_8 C12_8 1.405(8)
C11_8 C16_8 1.369(8)
C12_8 H12_8 0.9300
C12_8 C13_8 1.402(9)
C13_8 H13_8 0.9300
C13_8 C14_8 1.360(10)
C14_8 H14_8 0.9300
C14_8 C15_8 1.360(10)
C15_8 H15_8 0.9300
C15_8 C16_8 1.383(8)
C16_8 H16_8 0.9300
C17_8 C18_8 1.372(8)
C17_8 C22_8 1.408(8)
C18_8 H18_8 0.9300
C18_8 C19_8 1.384(8)
C19_8 H19_8 0.9300
C19_8 C20_8 1.365(9)
C20_8 H20_8 0.9300
C20_8 C21_8 1.349(9)
C21_8 H21_8 0.9300
C21_8 C22_8 1.392(9)
C22_8 H22_8 0.9300
Br1_12 C8_12 1.904(6)
Cl1_12 C5_12 1.745(6)
O1_12 C1_12 1.266(6)
O2_12 C1_12 1.271(6)
C1_12 C2_12 1.513(7)
C2_12 C3_12 1.551(6)
C2_12 C4_12 1.502(7)
C2_12 C10_12 1.493(7)
C3_12 C10_12 1.478(7)
C3_12 C11_12 1.531(7)
C3_12 C17_12 1.505(7)
C4_12 C5_12 1.382(7)
C4_12 C9_12 1.399(7)
C5_12 C6_12 1.419(7)
C6_12 H6_12 0.9300
C6_12 C7_12 1.363(8)
C7_12 H7_12 0.9300
C7_12 C8_12 1.374(9)
C8_12 C9_12 1.393(8)
C9_12 H9_12 0.9300
C10_12 H10A_12 0.9700
C10_12 H10B_12 0.9700
C11_12 C12_12 1.405(8)
C11_12 C16_12 1.370(8)
C12_12 H12_12 0.9300
C12_12 C13_12 1.402(9)
C13_12 H13_12 0.9300
C13_12 C14_12 1.361(10)
C14_12 H14_12 0.9300
C14_12 C15_12 1.360(10)
C15_12 H15_12 0.9300
C15_12 C16_12 1.383(8)
C16_12 H16_12 0.9300
C17_12 C18_12 1.372(8)
C17_12 C22_12 1.408(8)
C18_12 H18_12 0.9300
C18_12 C19_12 1.385(9)
C19_12 H19_12 0.9300
C19_12 C20_12 1.365(9)
C20_12 H20_12 0.9300
C20_12 C21_12 1.349(9)
C21_12 H21_12 0.9300
C21_12 C22_12 1.392(9)
C22_12 H22_12 0.9300
Br1_1 C8_1 1.904(6)
Cl1_1 C5_1 1.745(6)
O1_1 C1_1 1.266(6)
O2_1 C1_1 1.271(6)
C1_1 C2_1 1.514(7)
C2_1 C3_1 1.551(6)
C2_1 C4_1 1.502(7)
C2_1 C10_1 1.494(7)
C3_1 C10_1 1.478(7)
C3_1 C11_1 1.531(7)
C3_1 C17_1 1.505(7)
C4_1 C5_1 1.382(7)
C4_1 C9_1 1.400(7)
C5_1 C6_1 1.419(7)
C6_1 H6_1 0.9300
C6_1 C7_1 1.363(8)
C7_1 H7_1 0.9300
C7_1 C8_1 1.374(9)
C8_1 C9_1 1.393(8)
C9_1 H9_1 0.9300
C10_1 H10A_1 0.9700
C10_1 H10B_1 0.9700
C11_1 C12_1 1.405(8)
C11_1 C16_1 1.370(8)
C12_1 H12_1 0.9300
C12_1 C13_1 1.403(9)
C13_1 H13_1 0.9300
C13_1 C14_1 1.361(10)
C14_1 H14_1 0.9300
C14_1 C15_1 1.360(10)
C15_1 H15_1 0.9300
C15_1 C16_1 1.383(8)
C16_1 H16_1 0.9300
C17_1 C18_1 1.372(8)
C17_1 C22_1 1.408(8)
C18_1 H18_1 0.9300
C18_1 C19_1 1.385(8)
C19_1 H19_1 0.9300
C19_1 C20_1 1.365(9)
C20_1 H20_1 0.9300
C20_1 C21_1 1.349(9)
C21_1 H21_1 0.9300
C21_1 C22_1 1.392(9)
C22_1 H22_1 0.9300
Br1_4 C8_4 1.904(6)
Cl1_4 C5_4 1.745(6)
O1_4 C1_4 1.266(6)
O2_4 C1_4 1.272(6)
C1_4 C2_4 1.514(7)
C2_4 C3_4 1.552(6)
C2_4 C4_4 1.501(7)
C2_4 C10_4 1.492(7)
C3_4 C10_4 1.478(7)
C3_4 C11_4 1.530(7)
C3_4 C17_4 1.506(7)
C4_4 C5_4 1.383(7)
C4_4 C9_4 1.398(7)
C5_4 C6_4 1.419(7)
C6_4 H6_4 0.9300
C6_4 C7_4 1.363(8)
C7_4 H7_4 0.9300
C7_4 C8_4 1.374(9)
C8_4 C9_4 1.393(8)
C9_4 H9_4 0.9300
C10_4 H10A_4 0.9700
C10_4 H10B_4 0.9700
C11_4 C12_4 1.405(8)
C11_4 C16_4 1.370(8)
C12_4 H12_4 0.9300
C12_4 C13_4 1.403(9)
C13_4 H13_4 0.9300
C13_4 C14_4 1.361(10)
C14_4 H14_4 0.9300
C14_4 C15_4 1.360(10)
C15_4 H15_4 0.9300
C15_4 C16_4 1.383(8)
C16_4 H16_4 0.9300
C17_4 C18_4 1.373(8)
C17_4 C22_4 1.409(8)
C18_4 H18_4 0.9300
C18_4 C19_4 1.385(8)
C19_4 H19_4 0.9300
C19_4 C20_4 1.365(9)
C20_4 H20_4 0.9300
C20_4 C21_4 1.349(9)
C21_4 H21_4 0.9300
C21_4 C22_4 1.392(9)
C22_4 H22_4 0.9300
Br1_2 C8_2 1.904(6)
Cl1_2 C5_2 1.745(6)
O1_2 C1_2 1.266(6)
O2_2 C1_2 1.271(6)
C1_2 C2_2 1.514(7)
C2_2 C3_2 1.552(6)
C2_2 C4_2 1.501(7)
C2_2 C10_2 1.493(7)
C3_2 C10_2 1.477(7)
C3_2 C11_2 1.531(7)
C3_2 C17_2 1.505(7)
C4_2 C5_2 1.382(7)
C4_2 C9_2 1.399(7)
C5_2 C6_2 1.419(7)
C6_2 H6_2 0.9300
C6_2 C7_2 1.363(8)
C7_2 H7_2 0.9300
C7_2 C8_2 1.374(9)
C8_2 C9_2 1.393(8)
C9_2 H9_2 0.9300
C10_2 H10A_2 0.9700
C10_2 H10B_2 0.9700
C11_2 C12_2 1.405(8)
C11_2 C16_2 1.370(8)
C12_2 H12_2 0.9300
C12_2 C13_2 1.402(9)
C13_2 H13_2 0.9300
C13_2 C14_2 1.360(10)
C14_2 H14_2 0.9300
C14_2 C15_2 1.360(10)
C15_2 H15_2 0.9300
C15_2 C16_2 1.383(8)
C16_2 H16_2 0.9300
C17_2 C18_2 1.373(8)
C17_2 C22_2 1.409(8)
C18_2 H18_2 0.9300
C18_2 C19_2 1.385(8)
C19_2 H19_2 0.9300
C19_2 C20_2 1.365(9)
C20_2 H20_2 0.9300
C20_2 C21_2 1.349(9)
C21_2 H21_2 0.9300
C21_2 C22_2 1.393(9)
C22_2 H22_2 0.9300
N1_11 C23_11 1.086(12)
C23_11 C24_11 1.450(16)
C24_11 H24A_11 0.9600
C24_11 H24B_11 0.9600
C24_11 H24C_11 0.9600

loop_
_geom_torsion_atom_site_label_1
_geom_torsion_atom_site_label_2
_geom_torsion_atom_site_label_3
_geom_torsion_atom_site_label_4
_geom_torsion
Rh3 O2_5 C1_5 O1_5 -10.4(12)
Rh3 O2_5 C1_5 C2_5 -177.1(5)
Rh3 O2_6 C1_6 O1_6 0.3(13)
Rh3 O2_6 C1_6 C2_6 -177.8(5)
Rh3 O2_7 C1_7 O1_7 11.0(12)
Rh3 O2_7 C1_7 C2_7 -176.0(5)
Rh3 O2_8 C1_8 O1_8 5.6(14)
Rh3 O2_8 C1_8 C2_8 -175.7(5)
Rh4 O1_5 C1_5 O2_5 21.9(12)
Rh4 O1_5 C1_5 C2_5 -171.5(5)
Rh4 O1_6 C1_6 O2_6 15.9(14)
Rh4 O1_6 C1_6 C2_6 -166.0(5)
Rh4 O1_7 C1_7 O2_7 4.6(12)
Rh4 O1_7 C1_7 C2_7 -168.2(5)
Rh4 O1_8 C1_8 O2_8 10.3(14)
Rh4 O1_8 C1_8 C2_8 -168.4(5)
Rh1 O2_3 C1_3 O1_3 -1.7(13)
Rh1 O2_3 C1_3 C2_3 -173.4(5)
Rh1 O2_12 C1_12 O1_12 8(3)
Rh1 O2_12 C1_12 C2_12 -177.4(9)
Rh1 O2_1 C1_1 O1_1 9.6(16)
Rh1 O2_1 C1_1 C2_1 -174.3(5)
Rh1 O2_4 C1_4 O1_4 4(2)
Rh1 O2_4 C1_4 C2_4 -164.6(8)
Rh1 O2_2 C1_2 O1_2 4.1(13)
Rh1 O2_2 C1_2 C2_2 -180.0(5)
Rh2 O1_3 C1_3 O2_3 19.1(12)
Rh2 O1_3 C1_3 C2_3 -169.3(5)
Rh2 O1_12 C1_12 O2_12 3(3)
Rh2 O1_12 C1_12 C2_12 -171.9(11)
Rh2 O1_1 C1_1 O2_1 8.3(16)
Rh2 O1_1 C1_1 C2_1 -167.8(5)
Rh2 O1_4 C1_4 O2_4 19(2)
Rh2 O1_4 C1_4 C2_4 -172.5(9)
Rh2 O1_2 C1_2 O2_2 11.0(13)
Rh2 O1_2 C1_2 C2_2 -164.9(5)
Br1_3 C8_3 C9_3 C4_3 175.9(9)
Cl1_3 C5_3 C6_3 C7_3 -178.5(14)
O1_3 C1_3 C2_3 C3_3 31.4(9)
O1_3 C1_3 C2_3 C4_3 -178.6(7)
O1_3 C1_3 C2_3 C10_3 -35.3(8)
O2_3 C1_3 C2_3 C3_3 -156.2(7)
O2_3 C1_3 C2_3 C4_3 -6.2(9)
O2_3 C1_3 C2_3 C10_3 137.2(7)
C1_3 C2_3 C3_3 C10_3 -101.1(5)
C1_3 C2_3 C3_3 C11_3 6.0(7)
C1_3 C2_3 C3_3 C17_3 148.6(5)
C1_3 C2_3 C4_3 C5_3 -72.3(9)
C1_3 C2_3 C4_3 C9_3 114.7(9)
C1_3 C2_3 C10_3 C3_3 114.0(5)
C2_3 C3_3 C11_3 C12_3 -138.9(10)
C2_3 C3_3 C11_3 C16_3 43.6(11)
C2_3 C3_3 C17_3 C18_3 -101.2(12)
C2_3 C3_3 C17_3 C22_3 71.7(11)
C2_3 C4_3 C5_3 Cl1_3 5.1(14)
C2_3 C4_3 C5_3 C6_3 -175.4(12)
C2_3 C4_3 C9_3 C8_3 175.0(10)
C3_3 C2_3 C4_3 C5_3 79.2(9)
C3_3 C2_3 C4_3 C9_3 -93.8(9)
C3_3 C11_3 C12_3 C13_3 -178.5(12)
C3_3 C11_3 C16_3 C15_3 -178.3(12)
C3_3 C17_3 C18_3 C19_3 180.0(14)
C3_3 C17_3 C22_3 C21_3 -179.2(15)
C4_3 C2_3 C3_3 C10_3 110.3(5)
C4_3 C2_3 C3_3 C11_3 -142.5(5)
C4_3 C2_3 C3_3 C17_3 0.0(7)
C4_3 C2_3 C10_3 C3_3 -105.8(5)
C4_3 C5_3 C6_3 C7_3 2(2)
C5_3 C4_3 C9_3 C8_3 1.6(18)
C5_3 C6_3 C7_3 C8_3 -1(3)
C6_3 C7_3 C8_3 Br1_3 -176.0(14)
C6_3 C7_3 C8_3 C9_3 1(3)
C7_3 C8_3 C9_3 C4_3 -1(2)
C9_3 C4_3 C5_3 Cl1_3 178.4(10)
C9_3 C4_3 C5_3 C6_3 -2.2(19)
C10_3 C2_3 C3_3 C11_3 107.2(6)
C10_3 C2_3 C3_3 C17_3 -110.3(5)
C10_3 C2_3 C4_3 C5_3 146.6(9)
C10_3 C2_3 C4_3 C9_3 -26.4(10)
C10_3 C3_3 C11_3 C12_3 -69.6(10)
C10_3 C3_3 C11_3 C16_3 112.9(10)
C10_3 C3_3 C17_3 C18_3 -169.5(11)
C10_3 C3_3 C17_3 C22_3 3.4(11)
C11_3 C3_3 C10_3 C2_3 -111.2(5)
C11_3 C3_3 C17_3 C18_3 44.9(12)
C11_3 C3_3 C17_3 C22_3 -142.2(10)
C11_3 C12_3 C13_3 C14_3 2(2)
C12_3 C11_3 C16_3 C15_3 4.2(19)
C12_3 C13_3 C14_3 C15_3 -6(2)
C13_3 C14_3 C15_3 C16_3 10(2)
C14_3 C15_3 C16_3 C11_3 -9(2)
C16_3 C11_3 C12_3 C13_3 -1(2)
C17_3 C3_3 C10_3 C2_3 105.8(5)
C17_3 C3_3 C11_3 C12_3 76.5(10)
C17_3 C3_3 C11_3 C16_3 -101.0(10)
C17_3 C18_3 C19_3 C20_3 -2(3)
C18_3 C17_3 C22_3 C21_3 -6(2)
C18_3 C19_3 C20_3 C21_3 -4(3)
C19_3 C20_3 C21_3 C22_3 5(3)
C20_3 C21_3 C22_3 C17_3 0(3)
C22_3 C17_3 C18_3 C19_3 7(2)
Br1_5 C8_5 C9_5 C4_5 -178.4(10)
Cl1_5 C5_5 C6_5 C7_5 -175.2(11)
O1_5 C1_5 C2_5 C3_5 28.4(8)
O1_5 C1_5 C2_5 C4_5 177.9(7)
O1_5 C1_5 C2_5 C10_5 -37.9(8)
O2_5 C1_5 C2_5 C3_5 -163.6(7)
O2_5 C1_5 C2_5 C4_5 -14.1(8)
O2_5 C1_5 C2_5 C10_5 130.1(7)
C1_5 C2_5 C3_5 C10_5 -100.8(5)
C1_5 C2_5 C3_5 C11_5 7.2(7)
C1_5 C2_5 C3_5 C17_5 149.8(5)
C1_5 C2_5 C4_5 C5_5 -55.2(9)
C1_5 C2_5 C4_5 C9_5 121.5(9)
C1_5 C2_5 C10_5 C3_5 113.6(5)
C2_5 C3_5 C11_5 C12_5 -116.6(10)
C2_5 C3_5 C11_5 C16_5 62.4(13)
C2_5 C3_5 C17_5 C18_5 -66.7(11)
C2_5 C3_5 C17_5 C22_5 118.5(13)
C2_5 C4_5 C5_5 Cl1_5 -5.4(13)
C2_5 C4_5 C5_5 C6_5 171.2(10)
C2_5 C4_5 C9_5 C8_5 -176.2(11)
C3_5 C2_5 C4_5 C5_5 95.6(9)
C3_5 C2_5 C4_5 C9_5 -87.7(10)
C3_5 C11_5 C12_5 C13_5 -178.8(16)
C3_5 C11_5 C16_5 C15_5 -179.2(15)
C3_5 C17_5 C18_5 C19_5 178.1(13)
C3_5 C17_5 C22_5 C21_5 179.2(17)
C4_5 C2_5 C3_5 C10_5 111.2(5)
C4_5 C2_5 C3_5 C11_5 -140.7(5)
C4_5 C2_5 C3_5 C17_5 1.8(7)
C4_5 C2_5 C10_5 C3_5 -105.6(5)
C4_5 C5_5 C6_5 C7_5 8.1(19)
C5_5 C4_5 C9_5 C8_5 0.7(18)
C5_5 C6_5 C7_5 C8_5 -5(2)
C6_5 C7_5 C8_5 Br1_5 -179.2(11)
C6_5 C7_5 C8_5 C9_5 1(2)
C7_5 C8_5 C9_5 C4_5 2(2)
C9_5 C4_5 C5_5 Cl1_5 177.8(10)
C9_5 C4_5 C5_5 C6_5 -5.7(16)
C10_5 C2_5 C3_5 C11_5 108.0(6)
C10_5 C2_5 C3_5 C17_5 -109.4(5)
C10_5 C2_5 C4_5 C5_5 163.4(8)
C10_5 C2_5 C4_5 C9_5 -19.8(10)
C10_5 C3_5 C11_5 C12_5 -47.2(11)
C10_5 C3_5 C11_5 C16_5 131.7(12)
C10_5 C3_5 C17_5 C18_5 -134.9(10)
C10_5 C3_5 C17_5 C22_5 50.2(13)
C11_5 C3_5 C10_5 C2_5 -110.3(5)
C11_5 C3_5 C17_5 C18_5 79.3(11)
C11_5 C3_5 C17_5 C22_5 -95.5(13)
C11_5 C12_5 C13_5 C14_5 -1(3)
C12_5 C11_5 C16_5 C15_5 0(3)
C12_5 C13_5 C14_5 C15_5 -2(4)
C13_5 C14_5 C15_5 C16_5 4(3)
C14_5 C15_5 C16_5 C11_5 -3(3)
C16_5 C11_5 C12_5 C13_5 2(2)
C17_5 C3_5 C10_5 C2_5 106.8(5)
C17_5 C3_5 C11_5 C12_5 98.6(10)
C17_5 C3_5 C11_5 C16_5 -82.4(13)
C17_5 C18_5 C19_5 C20_5 3(3)
C18_5 C17_5 C22_5 C21_5 4(3)
C18_5 C19_5 C20_5 C21_5 3(3)
C19_5 C20_5 C21_5 C22_5 -6(4)
C20_5 C21_5 C22_5 C17_5 2(4)
C22_5 C17_5 C18_5 C19_5 -7(2)
Br1_6 C8_6 C9_6 C4_6 174.4(7)
Cl1_6 C5_6 C6_6 C7_6 -179.9(10)
O1_6 C1_6 C2_6 C3_6 26.6(10)
O1_6 C1_6 C2_6 C4_6 177.0(7)
O1_6 C1_6 C2_6 C10_6 -40.2(9)
O2_6 C1_6 C2_6 C3_6 -155.2(8)
O2_6 C1_6 C2_6 C4_6 -4.7(9)
O2_6 C1_6 C2_6 C10_6 138.0(8)
C1_6 C2_6 C3_6 C10_6 -101.2(5)
C1_6 C2_6 C3_6 C11_6 5.6(8)
C1_6 C2_6 C3_6 C17_6 148.2(5)
C1_6 C2_6 C4_6 C5_6 -72.5(8)
C1_6 C2_6 C4_6 C9_6 115.0(7)
C1_6 C2_6 C10_6 C3_6 114.1(5)
C2_6 C3_6 C11_6 C12_6 -136.7(11)
C2_6 C3_6 C11_6 C16_6 47.1(11)
C2_6 C3_6 C17_6 C18_6 -99.6(10)
C2_6 C3_6 C17_6 C22_6 75.9(9)
C2_6 C4_6 C5_6 Cl1_6 4.6(12)
C2_6 C4_6 C5_6 C6_6 -176.0(9)
C2_6 C4_6 C9_6 C8_6 178.5(8)
C3_6 C2_6 C4_6 C5_6 79.5(8)
C3_6 C2_6 C4_6 C9_6 -93.0(8)
C3_6 C11_6 C12_6 C13_6 -178.8(15)
C3_6 C11_6 C16_6 C15_6 176.2(13)
C3_6 C17_6 C18_6 C19_6 177.4(11)
C3_6 C17_6 C22_6 C21_6 178.8(10)
C4_6 C2_6 C3_6 C10_6 109.8(5)
C4_6 C2_6 C3_6 C11_6 -143.4(5)
C4_6 C2_6 C3_6 C17_6 -0.8(7)
C4_6 C2_6 C10_6 C3_6 -106.1(5)
C4_6 C5_6 C6_6 C7_6 0.7(19)
C5_6 C4_6 C9_6 C8_6 5.6(14)
C5_6 C6_6 C7_6 C8_6 0(2)
C6_6 C7_6 C8_6 Br1_6 -177.2(10)
C6_6 C7_6 C8_6 C9_6 3(2)
C7_6 C8_6 C9_6 C4_6 -5.5(17)
C9_6 C4_6 C5_6 Cl1_6 177.3(7)
C9_6 C4_6 C5_6 C6_6 -3.3(15)
C10_6 C2_6 C3_6 C11_6 106.8(6)
C10_6 C2_6 C3_6 C17_6 -110.5(5)
C10_6 C2_6 C4_6 C5_6 146.8(8)
C10_6 C2_6 C4_6 C9_6 -25.6(8)
C10_6 C3_6 C11_6 C12_6 -67.3(12)
C10_6 C3_6 C11_6 C16_6 116.4(10)
C10_6 C3_6 C17_6 C18_6 -167.9(9)
C10_6 C3_6 C17_6 C22_6 7.6(10)
C11_6 C3_6 C10_6 C2_6 -111.5(5)
C11_6 C3_6 C17_6 C18_6 46.8(10)
C11_6 C3_6 C17_6 C22_6 -137.7(8)
C11_6 C12_6 C13_6 C14_6 5(3)
C12_6 C11_6 C16_6 C15_6 0(2)
C12_6 C13_6 C14_6 C15_6 -5(3)
C13_6 C14_6 C15_6 C16_6 3(3)
C14_6 C15_6 C16_6 C11_6 0(3)
C16_6 C11_6 C12_6 C13_6 -2(2)
C17_6 C3_6 C10_6 C2_6 105.7(5)
C17_6 C3_6 C11_6 C12_6 78.6(12)
C17_6 C3_6 C11_6 C16_6 -97.6(10)
C17_6 C18_6 C19_6 C20_6 4(2)
C18_6 C17_6 C22_6 C21_6 -5.4(17)
C18_6 C19_6 C20_6 C21_6 -6(2)
C19_6 C20_6 C21_6 C22_6 2(2)
C20_6 C21_6 C22_6 C17_6 4(2)
C22_6 C17_6 C18_6 C19_6 1.6(18)
Br1_7 C8_7 C9_7 C4_7 -178.9(10)
Cl1_7 C5_7 C6_7 C7_7 178.6(13)
O1_7 C1_7 C2_7 C3_7 25.5(9)
O1_7 C1_7 C2_7 C4_7 176.1(7)
O1_7 C1_7 C2_7 C10_7 -41.3(9)
O2_7 C1_7 C2_7 C3_7 -148.1(7)
O2_7 C1_7 C2_7 C4_7 2.5(8)
O2_7 C1_7 C2_7 C10_7 145.1(7)
C1_7 C2_7 C3_7 C10_7 -101.4(5)
C1_7 C2_7 C3_7 C11_7 5.2(7)
C1_7 C2_7 C3_7 C17_7 147.8(5)
C1_7 C2_7 C4_7 C5_7 -71.9(10)
C1_7 C2_7 C4_7 C9_7 102.9(9)
C1_7 C2_7 C10_7 C3_7 113.9(5)
C2_7 C3_7 C11_7 C12_7 -131.2(13)
C2_7 C3_7 C11_7 C16_7 47.8(12)
C2_7 C3_7 C17_7 C18_7 -96.0(13)
C2_7 C3_7 C17_7 C22_7 78.0(12)
C2_7 C4_7 C5_7 Cl1_7 1.1(15)
C2_7 C4_7 C5_7 C6_7 -177.0(11)
C2_7 C4_7 C9_7 C8_7 178.2(11)
C3_7 C2_7 C4_7 C5_7 80.1(10)
C3_7 C2_7 C4_7 C9_7 -105.1(9)
C3_7 C11_7 C12_7 C13_7 179.0(16)
C3_7 C11_7 C16_7 C15_7 -179.2(13)
C3_7 C17_7 C18_7 C19_7 176.3(15)
C3_7 C17_7 C22_7 C21_7 178.0(15)
C4_7 C2_7 C3_7 C10_7 109.5(5)
C4_7 C2_7 C3_7 C11_7 -143.9(5)
C4_7 C2_7 C3_7 C17_7 -1.3(7)
C4_7 C2_7 C10_7 C3_7 -106.5(5)
C4_7 C5_7 C6_7 C7_7 -3(2)
C5_7 C4_7 C9_7 C8_7 -6.6(18)
C5_7 C6_7 C7_7 C8_7 -3(2)
C6_7 C7_7 C8_7 Br1_7 -176.1(14)
C6_7 C7_7 C8_7 C9_7 4(3)
C7_7 C8_7 C9_7 C4_7 1(2)
C9_7 C4_7 C5_7 Cl1_7 -173.9(10)
C9_7 C4_7 C5_7 C6_7 8.0(18)
C10_7 C2_7 C3_7 C11_7 106.6(6)
C10_7 C2_7 C3_7 C17_7 -110.8(5)
C10_7 C2_7 C4_7 C5_7 147.5(9)
C10_7 C2_7 C4_7 C9_7 -37.7(10)
C10_7 C3_7 C11_7 C12_7 -61.9(13)
C10_7 C3_7 C11_7 C16_7 117.1(11)
C10_7 C3_7 C17_7 C18_7 -164.4(12)
C10_7 C3_7 C17_7 C22_7 9.6(12)
C11_7 C3_7 C10_7 C2_7 -111.6(5)
C11_7 C3_7 C17_7 C18_7 50.3(13)
C11_7 C3_7 C17_7 C22_7 -135.7(11)
C11_7 C12_7 C13_7 C14_7 -3(3)
C12_7 C11_7 C16_7 C15_7 0(2)
C12_7 C13_7 C14_7 C15_7 5(3)
C13_7 C14_7 C15_7 C16_7 -6(3)
C14_7 C15_7 C16_7 C11_7 3(3)
C16_7 C11_7 C12_7 C13_7 0(3)
C17_7 C3_7 C10_7 C2_7 105.6(5)
C17_7 C3_7 C11_7 C12_7 84.2(13)
C17_7 C3_7 C11_7 C16_7 -96.8(11)
C17_7 C18_7 C19_7 C20_7 7(3)
C18_7 C17_7 C22_7 C21_7 -8(2)
C18_7 C19_7 C20_7 C21_7 -9(3)
C19_7 C20_7 C21_7 C22_7 4(3)
C20_7 C21_7 C22_7 C17_7 5(3)
C22_7 C17_7 C18_7 C19_7 2(3)
Br1_8 C8_8 C9_8 C4_8 -176.9(11)
Cl1_8 C5_8 C6_8 C7_8 -179.6(14)
O1_8 C1_8 C2_8 C3_8 23.0(10)
O1_8 C1_8 C2_8 C4_8 173.2(8)
O1_8 C1_8 C2_8 C10_8 -43.7(9)
O2_8 C1_8 C2_8 C3_8 -155.8(8)
O2_8 C1_8 C2_8 C4_8 -5.6(9)
O2_8 C1_8 C2_8 C10_8 137.4(8)
C1_8 C2_8 C3_8 C10_8 -101.5(5)
C1_8 C2_8 C3_8 C11_8 5.4(7)
C1_8 C2_8 C3_8 C17_8 147.8(5)
C1_8 C2_8 C4_8 C5_8 -71.6(10)
C1_8 C2_8 C4_8 C9_8 117.4(10)
C1_8 C2_8 C10_8 C3_8 113.8(5)
C2_8 C3_8 C11_8 C12_8 -128.8(10)
C2_8 C3_8 C11_8 C16_8 54.0(11)
C2_8 C3_8 C17_8 C18_8 -96.2(9)
C2_8 C3_8 C17_8 C22_8 86.4(9)
C2_8 C4_8 C5_8 Cl1_8 8.3(15)
C2_8 C4_8 C5_8 C6_8 -177.5(12)
C2_8 C4_8 C9_8 C8_8 176.1(12)
C3_8 C2_8 C4_8 C5_8 80.0(10)
C3_8 C2_8 C4_8 C9_8 -91.0(10)
C3_8 C11_8 C12_8 C13_8 -177.8(12)
C3_8 C11_8 C16_8 C15_8 175.3(11)
C3_8 C17_8 C18_8 C19_8 179.5(10)
C3_8 C17_8 C22_8 C21_8 -179.3(11)
C4_8 C2_8 C3_8 C10_8 109.8(5)
C4_8 C2_8 C3_8 C11_8 -143.3(5)
C4_8 C2_8 C3_8 C17_8 -0.9(7)
C4_8 C2_8 C10_8 C3_8 -106.2(5)
C4_8 C5_8 C6_8 C7_8 6(2)
C5_8 C4_8 C9_8 C8_8 4.7(19)
C5_8 C6_8 C7_8 C8_8 -4(3)
C6_8 C7_8 C8_8 Br1_8 176.2(14)
C6_8 C7_8 C8_8 C9_8 2(3)
C7_8 C8_8 C9_8 C4_8 -3(2)
C9_8 C4_8 C5_8 Cl1_8 179.5(11)
C9_8 C4_8 C5_8 C6_8 -6.3(19)
C10_8 C2_8 C3_8 C11_8 106.8(6)
C10_8 C2_8 C3_8 C17_8 -110.8(5)
C10_8 C2_8 C4_8 C5_8 147.4(9)
C10_8 C2_8 C4_8 C9_8 -23.5(11)
C10_8 C3_8 C11_8 C12_8 -59.5(10)
C10_8 C3_8 C11_8 C16_8 123.3(10)
C10_8 C3_8 C17_8 C18_8 -164.6(8)
C10_8 C3_8 C17_8 C22_8 18.1(10)
C11_8 C3_8 C10_8 C2_8 -111.4(5)
C11_8 C3_8 C17_8 C18_8 49.9(9)
C11_8 C3_8 C17_8 C22_8 -127.5(9)
C11_8 C12_8 C13_8 C14_8 0(3)
C12_8 C11_8 C16_8 C15_8 -1.8(19)
C12_8 C13_8 C14_8 C15_8 2(3)
C13_8 C14_8 C15_8 C16_8 -5(3)
C14_8 C15_8 C16_8 C11_8 5(2)
C16_8 C11_8 C12_8 C13_8 0(2)
C17_8 C3_8 C10_8 C2_8 105.6(5)
C17_8 C3_8 C11_8 C12_8 86.8(10)
C17_8 C3_8 C11_8 C16_8 -90.5(10)
C17_8 C18_8 C19_8 C20_8 3(2)
C18_8 C17_8 C22_8 C21_8 3.2(17)
C18_8 C19_8 C20_8 C21_8 -3(2)
C19_8 C20_8 C21_8 C22_8 4(2)
C20_8 C21_8 C22_8 C17_8 -4(2)
C22_8 C17_8 C18_8 C19_8 -3.0(17)
Br1_12 C8_12 C9_12 C4_12 -176.5(17)
Cl1_12 C5_12 C6_12 C7_12 -177(3)
O1_12 C1_12 C2_12 C3_12 23.5(19)
O1_12 C1_12 C2_12 C4_12 174.3(18)
O1_12 C1_12 C2_12 C10_12 -43.3(19)
O2_12 C1_12 C2_12 C3_12 -151.9(15)
O2_12 C1_12 C2_12 C4_12 -1.1(15)
O2_12 C1_12 C2_12 C10_12 141.4(15)
C1_12 C2_12 C3_12 C10_12 -101.2(5)
C1_12 C2_12 C3_12 C11_12 5.3(8)
C1_12 C2_12 C3_12 C17_12 148.3(5)
C1_12 C2_12 C4_12 C5_12 -80.0(15)
C1_12 C2_12 C4_12 C9_12 106.7(12)
C1_12 C2_12 C10_12 C3_12 114.0(5)
C2_12 C3_12 C11_12 C12_12 -130.0(16)
C2_12 C3_12 C11_12 C16_12 46.7(16)
C2_12 C3_12 C17_12 C18_12 -130.4(14)
C2_12 C3_12 C17_12 C22_12 51.9(16)
C2_12 C4_12 C5_12 Cl1_12 5(2)
C2_12 C4_12 C5_12 C6_12 -174(2)
C2_12 C4_12 C9_12 C8_12 169.2(17)
C3_12 C2_12 C4_12 C5_12 72.2(15)
C3_12 C2_12 C4_12 C9_12 -101.1(13)
C3_12 C11_12 C12_12 C13_12 179.0(19)
C3_12 C11_12 C16_12 C15_12 -172.2(16)
C3_12 C17_12 C18_12 C19_12 174.7(17)
C3_12 C17_12 C22_12 C21_12 -178.1(19)
C4_12 C2_12 C3_12 C10_12 109.5(5)
C4_12 C2_12 C3_12 C11_12 -144.0(5)
C4_12 C2_12 C3_12 C17_12 -0.9(7)
C4_12 C2_12 C10_12 C3_12 -106.5(5)
C4_12 C5_12 C6_12 C7_12 2(5)
C5_12 C4_12 C9_12 C8_12 -5(3)
C5_12 C6_12 C7_12 C8_12 0(5)
C6_12 C7_12 C8_12 Br1_12 179(3)
C6_12 C7_12 C8_12 C9_12 -5(4)
C7_12 C8_12 C9_12 C4_12 7(3)
C9_12 C4_12 C5_12 Cl1_12 178.8(17)
C9_12 C4_12 C5_12 C6_12 0(3)
C10_12 C2_12 C3_12 C11_12 106.5(6)
C10_12 C2_12 C3_12 C17_12 -110.4(5)
C10_12 C2_12 C4_12 C5_12 139.7(15)
C10_12 C2_12 C4_12 C9_12 -33.7(13)
C10_12 C3_12 C11_12 C12_12 -60.6(17)
C10_12 C3_12 C11_12 C16_12 116.1(15)
C10_12 C3_12 C17_12 C18_12 161.3(14)
C10_12 C3_12 C17_12 C22_12 -16.5(16)
C11_12 C3_12 C10_12 C2_12 -111.8(5)
C11_12 C3_12 C17_12 C18_12 16.4(15)
C11_12 C3_12 C17_12 C22_12 -161.4(15)
C11_12 C12_12 C13_12 C14_12 -6(4)
C12_12 C11_12 C16_12 C15_12 4(3)
C12_12 C13_12 C14_12 C15_12 3(4)
C13_12 C14_12 C15_12 C16_12 4(4)
C14_12 C15_12 C16_12 C11_12 -8(3)
C16_12 C11_12 C12_12 C13_12 2(3)
C17_12 C3_12 C10_12 C2_12 105.9(5)
C17_12 C3_12 C11_12 C12_12 84.9(16)
C17_12 C3_12 C11_12 C16_12 -98.4(15)
C17_12 C18_12 C19_12 C20_12 8(3)
C18_12 C17_12 C22_12 C21_12 4(3)
C18_12 C19_12 C20_12 C21_12 -4(4)
C19_12 C20_12 C21_12 C22_12 1(5)
C20_12 C21_12 C22_12 C17_12 -1(4)
C22_12 C17_12 C18_12 C19_12 -7(3)
Br1_1 C8_1 C9_1 C4_1 179.5(9)
Cl1_1 C5_1 C6_1 C7_1 173.8(11)
O1_1 C1_1 C2_1 C3_1 27.8(10)
O1_1 C1_1 C2_1 C4_1 179.2(8)
O1_1 C1_1 C2_1 C10_1 -38.8(10)
O2_1 C1_1 C2_1 C3_1 -148.7(8)
O2_1 C1_1 C2_1 C4_1 2.8(10)
O2_1 C1_1 C2_1 C10_1 144.7(8)
C1_1 C2_1 C3_1 C10_1 -101.1(5)
C1_1 C2_1 C3_1 C11_1 5.6(7)
C1_1 C2_1 C3_1 C17_1 148.3(5)
C1_1 C2_1 C4_1 C5_1 -73.5(9)
C1_1 C2_1 C4_1 C9_1 96.9(8)
C1_1 C2_1 C10_1 C3_1 113.9(5)
C2_1 C3_1 C11_1 C12_1 -129.4(10)
C2_1 C3_1 C11_1 C16_1 45.0(13)
C2_1 C3_1 C17_1 C18_1 -102.8(10)
C2_1 C3_1 C17_1 C22_1 81.9(10)
C2_1 C4_1 C5_1 Cl1_1 -3.8(13)
C2_1 C4_1 C5_1 C6_1 174.9(9)
C2_1 C4_1 C9_1 C8_1 -169.7(10)
C3_1 C2_1 C4_1 C5_1 79.1(9)
C3_1 C2_1 C4_1 C9_1 -110.5(8)
C3_1 C11_1 C12_1 C13_1 -178.4(13)
C3_1 C11_1 C16_1 C15_1 177.3(15)
C3_1 C17_1 C18_1 C19_1 -179.3(12)
C3_1 C17_1 C22_1 C21_1 176.0(15)
C4_1 C2_1 C3_1 C10_1 109.1(5)
C4_1 C2_1 C3_1 C11_1 -144.3(5)
C4_1 C2_1 C3_1 C17_1 -1.5(7)
C4_1 C2_1 C10_1 C3_1 -107.0(5)
C4_1 C5_1 C6_1 C7_1 -4.9(19)
C5_1 C4_1 C9_1 C8_1 1.3(16)
C5_1 C6_1 C7_1 C8_1 0(2)
C6_1 C7_1 C8_1 Br1_1 179.6(11)
C6_1 C7_1 C8_1 C9_1 6(2)
C7_1 C8_1 C9_1 C4_1 -6(2)
C9_1 C4_1 C5_1 Cl1_1 -174.5(9)
C9_1 C4_1 C5_1 C6_1 4.1(15)
C10_1 C2_1 C3_1 C11_1 106.6(6)
C10_1 C2_1 C3_1 C17_1 -110.6(5)
C10_1 C2_1 C4_1 C5_1 146.6(8)
C10_1 C2_1 C4_1 C9_1 -43.0(9)
C10_1 C3_1 C11_1 C12_1 -60.1(10)
C10_1 C3_1 C11_1 C16_1 114.4(12)
C10_1 C3_1 C17_1 C18_1 -171.3(10)
C10_1 C3_1 C17_1 C22_1 13.4(11)
C11_1 C3_1 C10_1 C2_1 -111.5(5)
C11_1 C3_1 C17_1 C18_1 43.6(11)
C11_1 C3_1 C17_1 C22_1 -131.7(10)
C11_1 C12_1 C13_1 C14_1 -1(3)
C12_1 C11_1 C16_1 C15_1 -8(2)
C12_1 C13_1 C14_1 C15_1 -4(3)
C13_1 C14_1 C15_1 C16_1 2(4)
C14_1 C15_1 C16_1 C11_1 4(3)
C16_1 C11_1 C12_1 C13_1 7(2)
C17_1 C3_1 C10_1 C2_1 105.9(5)
C17_1 C3_1 C11_1 C12_1 85.7(10)
C17_1 C3_1 C11_1 C16_1 -99.9(12)
C17_1 C18_1 C19_1 C20_1 6(2)
C18_1 C17_1 C22_1 C21_1 0(2)
C18_1 C19_1 C20_1 C21_1 -5(3)
C19_1 C20_1 C21_1 C22_1 1(3)
C20_1 C21_1 C22_1 C17_1 1(3)
C22_1 C17_1 C18_1 C19_1 -4(2)
Br1_4 C8_4 C9_4 C4_4 -178.8(15)
Cl1_4 C5_4 C6_4 C7_4 180(2)
O1_4 C1_4 C2_4 C3_4 29.2(15)
O1_4 C1_4 C2_4 C4_4 179.0(14)
O1_4 C1_4 C2_4 C10_4 -37.5(15)
O2_4 C1_4 C2_4 C3_4 -161.2(12)
O2_4 C1_4 C2_4 C4_4 -11.3(12)
O2_4 C1_4 C2_4 C10_4 132.1(12)
C1_4 C2_4 C3_4 C10_4 -101.1(5)
C1_4 C2_4 C3_4 C11_4 6.1(8)
C1_4 C2_4 C3_4 C17_4 148.7(5)
C1_4 C2_4 C4_4 C5_4 -73.0(13)
C1_4 C2_4 C4_4 C9_4 103.8(13)
C1_4 C2_4 C10_4 C3_4 114.0(5)
C2_4 C3_4 C11_4 C12_4 -139.3(14)
C2_4 C3_4 C11_4 C16_4 43.4(14)
C2_4 C3_4 C17_4 C18_4 -99.9(12)
C2_4 C3_4 C17_4 C22_4 69.3(12)
C2_4 C4_4 C5_4 Cl1_4 0(2)
C2_4 C4_4 C5_4 C6_4 -176.0(18)
C2_4 C4_4 C9_4 C8_4 179.3(16)
C3_4 C2_4 C4_4 C5_4 78.4(13)
C3_4 C2_4 C4_4 C9_4 -104.9(13)
C3_4 C11_4 C12_4 C13_4 -172.1(17)
C3_4 C11_4 C16_4 C15_4 171.3(14)
C3_4 C17_4 C18_4 C19_4 176.9(16)
C3_4 C17_4 C22_4 C21_4 -170.0(14)
C4_4 C2_4 C3_4 C10_4 110.5(5)
C4_4 C2_4 C3_4 C11_4 -142.2(5)
C4_4 C2_4 C3_4 C17_4 0.3(7)
C4_4 C2_4 C10_4 C3_4 -105.7(5)
C4_4 C5_4 C6_4 C7_4 -4(4)
C5_4 C4_4 C9_4 C8_4 -4(3)
C5_4 C6_4 C7_4 C8_4 -4(4)
C6_4 C7_4 C8_4 Br1_4 -178(2)
C6_4 C7_4 C8_4 C9_4 7(4)
C7_4 C8_4 C9_4 C4_4 -3(3)
C9_4 C4_4 C5_4 Cl1_4 -176.5(16)
C9_4 C4_4 C5_4 C6_4 7(3)
C10_4 C2_4 C3_4 C11_4 107.3(6)
C10_4 C2_4 C3_4 C17_4 -110.2(5)
C10_4 C2_4 C4_4 C5_4 145.9(13)
C10_4 C2_4 C4_4 C9_4 -37.3(14)
C10_4 C3_4 C11_4 C12_4 -69.9(15)
C10_4 C3_4 C11_4 C16_4 112.7(13)
C10_4 C3_4 C17_4 C18_4 -168.1(11)
C10_4 C3_4 C17_4 C22_4 1.2(12)
C11_4 C3_4 C10_4 C2_4 -111.2(5)
C11_4 C3_4 C17_4 C18_4 46.2(12)
C11_4 C3_4 C17_4 C22_4 -144.5(11)
C11_4 C12_4 C13_4 C14_4 -5(3)
C12_4 C11_4 C16_4 C15_4 -6(2)
C12_4 C13_4 C14_4 C15_4 6(3)
C13_4 C14_4 C15_4 C16_4 -7(3)
C14_4 C15_4 C16_4 C11_4 7(3)
C16_4 C11_4 C12_4 C13_4 5(3)
C17_4 C3_4 C10_4 C2_4 105.8(5)
C17_4 C3_4 C11_4 C12_4 76.1(15)
C17_4 C3_4 C11_4 C16_4 -101.2(13)
C17_4 C18_4 C19_4 C20_4 -7(3)
C18_4 C17_4 C22_4 C21_4 0(2)
C18_4 C19_4 C20_4 C21_4 0(4)
C19_4 C20_4 C21_4 C22_4 7(3)
C20_4 C21_4 C22_4 C17_4 -7(3)
C22_4 C17_4 C18_4 C19_4 7(2)
Br1_2 C8_2 C9_2 C4_2 -178.8(10)
Cl1_2 C5_2 C6_2 C7_2 -176.8(9)
O1_2 C1_2 C2_2 C3_2 25.3(9)
O1_2 C1_2 C2_2 C4_2 175.4(8)
O1_2 C1_2 C2_2 C10_2 -41.4(9)
O2_2 C1_2 C2_2 C3_2 -151.0(7)
O2_2 C1_2 C2_2 C4_2 -0.9(9)
O2_2 C1_2 C2_2 C10_2 142.3(7)
C1_2 C2_2 C3_2 C10_2 -101.4(5)
C1_2 C2_2 C3_2 C11_2 5.5(7)
C1_2 C2_2 C3_2 C17_2 148.0(5)
C1_2 C2_2 C4_2 C5_2 -62.0(9)
C1_2 C2_2 C4_2 C9_2 116.7(10)
C1_2 C2_2 C10_2 C3_2 113.6(5)
C2_2 C3_2 C11_2 C12_2 -132.6(9)
C2_2 C3_2 C11_2 C16_2 52.1(12)
C2_2 C3_2 C17_2 C18_2 -95.6(10)
C2_2 C3_2 C17_2 C22_2 74.0(13)
C2_2 C4_2 C5_2 Cl1_2 -6.3(13)
C2_2 C4_2 C5_2 C6_2 172.1(9)
C2_2 C4_2 C9_2 C8_2 -173.5(11)
C3_2 C2_2 C4_2 C5_2 89.4(9)
C3_2 C2_2 C4_2 C9_2 -91.8(10)
C3_2 C11_2 C12_2 C13_2 -172.4(11)
C3_2 C11_2 C16_2 C15_2 174.8(14)
C3_2 C17_2 C18_2 C19_2 -179.5(11)
C3_2 C17_2 C22_2 C21_2 -174.0(15)
C4_2 C2_2 C3_2 C10_2 109.9(5)
C4_2 C2_2 C3_2 C11_2 -143.1(5)
C4_2 C2_2 C3_2 C17_2 -0.7(7)
C4_2 C2_2 C10_2 C3_2 -106.2(5)
C4_2 C5_2 C6_2 C7_2 4.8(17)
C5_2 C4_2 C9_2 C8_2 5.4(19)
C5_2 C6_2 C7_2 C8_2 -1.3(18)
C6_2 C7_2 C8_2 Br1_2 176.6(10)
C6_2 C7_2 C8_2 C9_2 0(2)
C7_2 C8_2 C9_2 C4_2 -2(2)
C9_2 C4_2 C5_2 Cl1_2 174.9(10)
C9_2 C4_2 C5_2 C6_2 -6.7(16)
C10_2 C2_2 C3_2 C11_2 106.9(6)
C10_2 C2_2 C3_2 C17_2 -110.6(5)
C10_2 C2_2 C4_2 C5_2 156.9(8)
C10_2 C2_2 C4_2 C9_2 -24.3(11)
C10_2 C3_2 C11_2 C12_2 -63.3(10)
C10_2 C3_2 C11_2 C16_2 121.4(11)
C10_2 C3_2 C17_2 C18_2 -163.9(9)
C10_2 C3_2 C17_2 C22_2 5.6(13)
C11_2 C3_2 C10_2 C2_2 -111.3(5)
C11_2 C3_2 C17_2 C18_2 50.5(10)
C11_2 C3_2 C17_2 C22_2 -139.9(13)
C11_2 C12_2 C13_2 C14_2 -4(2)
C12_2 C11_2 C16_2 C15_2 0(2)
C12_2 C13_2 C14_2 C15_2 1(3)
C13_2 C14_2 C15_2 C16_2 1(3)
C14_2 C15_2 C16_2 C11_2 -2(3)
C16_2 C11_2 C12_2 C13_2 3.1(19)
C17_2 C3_2 C10_2 C2_2 105.7(5)
C17_2 C3_2 C11_2 C12_2 82.8(9)
C17_2 C3_2 C11_2 C16_2 -92.5(11)
C17_2 C18_2 C19_2 C20_2 -7(2)
C18_2 C17_2 C22_2 C21_2 -4(2)
C18_2 C19_2 C20_2 C21_2 -4(3)
C19_2 C20_2 C21_2 C22_2 11(2)
C20_2 C21_2 C22_2 C17_2 -6(3)
C22_2 C17_2 C18_2 C19_2 10.3(19)

loop_
_platon_squeeze_void_nr
_platon_squeeze_void_average_x
_platon_squeeze_void_average_y
_platon_squeeze_void_average_z
_platon_squeeze_void_volume
_platon_squeeze_void_count_electrons
_platon_squeeze_void_content
1 0.426 0.021 -0.073 3377 586 ' '
2 0.520 0.082 0.136 6 0 ' '
3 0.571 0.485 0.605 11 1 ' '
4 0.480 0.582 0.864 7 0 ' '
5 0.429 0.985 0.395 11 1 ' '

loop_
_exptl_oxdiff_crystal_face_indexfrac_h
_exptl_oxdiff_crystal_face_indexfrac_k
_exptl_oxdiff_crystal_face_indexfrac_l
_exptl_oxdiff_crystal_face_x
_exptl_oxdiff_crystal_face_y
_exptl_oxdiff_crystal_face_z
-0.0178 10.9345 -5.0217 0.2019 0.7985 0.5979
0.0178 -10.9345 5.0217 -0.2019 -0.7985 -0.5979
14.0078 -1.0152 -3.0171 -0.1710 -0.6756 0.7436
-14.0078 1.0152 3.0171 0.1710 0.6756 -0.7436
-0.0115 -0.0730 -17.9934 0.9913 0.0346 0.0712
0.0115 0.0730 17.9934 -0.9913 -0.0346 -0.0712
-10.9922 -5.9292 10.0251 -0.2413 0.0295 -0.9711
10.9922 5.9292 -10.0251 0.2413 -0.0295 0.9711
-14.0052 0.0274 5.0185 0.0675 0.6000 -0.8040
14.0052 -0.0274 -5.0185 -0.0675 -0.6000 0.8040
10.9934 6.9413 -6.0288 0.0143 0.0346 1.0078
-10.9934 -6.9413 6.0288 -0.0143 -0.0346 -1.0078

loop_
_twin_individual_id
_twin_individual_mass_fraction_refined
1 0.934(12)
2 0.066(12)
